data_7132568
loop_
_publ_author_name
'Banks, Henry J. S.'
'Frese, Josef W. A.'
'Elsegood, Mark R. J.'
'Redshaw, Carl'

_publ_section_title
;
 Mixed-magnesium/zinc calix[4]arene complexes: structure, and ring opening
 polymerisation studies.
;
_journal_issue 3
_journal_name_full 'Chemical communications (Cambridge, England)'
_journal_page_first 304
_journal_page_last 307
_journal_paper_doi 10.1039/d3cc04899c
_journal_volume 60
_journal_year 2024
_chemical_formula_moiety 'C190 H244 Mg5 N2 O20 Zn2, 5(C2 H3 N)'
_chemical_formula_sum 'C200 H259 Mg5 N7 O20 Zn2'
_chemical_formula_weight 3333.42
_space_group_crystal_system triclinic
_space_group_IT_number 2
_space_group_name_Hall '-P 1'
_space_group_name_H-M_alt 'P -1'
_atom_sites_solution_hydrogens mixed
_atom_sites_solution_primary iterative
_atom_sites_solution_secondary difmap
_audit_creation_method SHELXL-2019/3
_audit_update_record
;
2023-11-14 deposited with the CCDC.	2023-12-01 downloaded from the CCDC.
;
_cell_angle_alpha 89.281(5)
_cell_angle_beta 73.491(7)
_cell_angle_gamma 87.287(7)
_cell_formula_units_Z 2
_cell_length_a 17.1750(19)
_cell_length_b 23.5379(14)
_cell_length_c 25.6364(16)
_cell_measurement_reflns_used 7826
_cell_measurement_temperature 100(2)
_cell_measurement_theta_max 68.87
_cell_measurement_theta_min 2.58
_cell_volume 9925.5(14)
_computing_cell_refinement 'CrysAlisPro 1.171.41.105a (Rigaku OD, 2021)'
_computing_data_collection 'CrysAlisPro 1.171.41.105a (Rigaku OD, 2021)'
_computing_data_reduction 'CrysAlisPro 1.171.41.105a (Rigaku OD, 2021)'
_computing_molecular_graphics 'Bruker SHELXTL'
_computing_publication_material 'Bruker SHELXTL'
_computing_structure_refinement 'SHELXL-2019/3 (Sheldrick, 2019)'
_computing_structure_solution 'SHELXT-2018/2 (Sheldrick, 2015)'
_diffrn_ambient_temperature 100(2)
_diffrn_detector_area_resol_mean 10
_diffrn_measured_fraction_theta_full 0.959
_diffrn_measured_fraction_theta_max 0.959
_diffrn_measurement_device 'four-circle diffractometer'
_diffrn_measurement_device_type
; 
Rigaku 007HF equipped with Varimax confocal mirrors and 
an AFC11 goniometer and HyPix 6000 detector 
;
_diffrn_measurement_method 'profile data from \w-scans'
_diffrn_radiation_collimation 0.3
_diffrn_radiation_type CuK\a
_diffrn_radiation_wavelength 1.54178
_diffrn_reflns_av_R_equivalents 0.1816
_diffrn_reflns_av_unetI/netI 0.1591
_diffrn_reflns_Laue_measured_fraction_full 0.959
_diffrn_reflns_Laue_measured_fraction_max 0.959
_diffrn_reflns_limit_h_max 18
_diffrn_reflns_limit_h_min -17
_diffrn_reflns_limit_k_max 25
_diffrn_reflns_limit_k_min -25
_diffrn_reflns_limit_l_max 28
_diffrn_reflns_limit_l_min -26
_diffrn_reflns_number 95866
_diffrn_reflns_point_group_measured_fraction_full 0.959
_diffrn_reflns_point_group_measured_fraction_max 0.959
_diffrn_reflns_theta_full 57.500
_diffrn_reflns_theta_max 57.500
_diffrn_reflns_theta_min 2.599
_diffrn_source 'Rotating anode'
_exptl_absorpt_coefficient_mu 0.928
_exptl_absorpt_correction_T_max 1.000
_exptl_absorpt_correction_T_min 0.693
_exptl_absorpt_correction_type multi-scan
_exptl_absorpt_process_details
; 
CrysAlisPro 1.171.41.105a (Rigaku Oxford Diffraction, 2021) 
Empirical absorption correction using spherical harmonics, 
implemented in SCALE3 ABSPACK scaling algorithm. 
;
_exptl_crystal_colour colourless
_exptl_crystal_density_diffrn 1.115
_exptl_crystal_density_method 'not measured'
_exptl_crystal_description plate
_exptl_crystal_F_000 3576
_exptl_crystal_recrystallization_method 'Re-crystallisation from solvent: acetonitrile'
_exptl_crystal_size_max 0.360
_exptl_crystal_size_mid 0.120
_exptl_crystal_size_min 0.010
_refine_diff_density_max 2.204
_refine_diff_density_min -0.838
_refine_diff_density_rms 0.161
_refine_ls_extinction_method none
_refine_ls_goodness_of_fit_ref 1.018
_refine_ls_hydrogen_treatment mixed
_refine_ls_matrix_type full
_refine_ls_number_parameters 2328
_refine_ls_number_reflns 26084
_refine_ls_number_restraints 1662
_refine_ls_restrained_S_all 0.988
_refine_ls_R_factor_all 0.3375
_refine_ls_R_factor_gt 0.2453
_refine_ls_shift/su_max 0.037
_refine_ls_shift/su_mean 0.000
_refine_ls_structure_factor_coef Fsqd
_refine_ls_weighting_details 'w=1/[\s^2^(Fo^2^)+(0.3625P)^2^+256.5300P] where P=(Fo^2^+2Fc^2^)/3'
_refine_ls_weighting_scheme calc
_refine_ls_wR_factor_gt 0.5894
_refine_ls_wR_factor_ref 0.6853
_reflns_Friedel_coverage 0.000
_reflns_number_gt 12203
_reflns_number_total 26084
_reflns_threshold_expression 'I > 2\s(I)'
_cod_data_source_file d3cc04899c2.cif
_cod_data_source_block cr658
_cod_database_code 7132568
_shelx_shelxl_version_number 2019/3
_shelx_space_group_comment
; 
The symmetry employed for this shelxl refinement is uniquely defined 
by the following loop, which should always be used as a source of 
symmetry information in preference to the above space-group names. 
They are only intended as comments. 
;
_shelx_estimated_absorpt_t_min 0.731
_shelx_estimated_absorpt_t_max 0.991

loop_
_space_group_symop_operation_xyz
'x, y, z'
'-x, -y, -z'

loop_
_atom_site_label
_atom_site_type_symbol
_atom_site_fract_x
_atom_site_fract_y
_atom_site_fract_z
_atom_site_U_iso_or_equiv
_atom_site_adp_type
_atom_site_occupancy
_atom_site_site_symmetry_order
_atom_site_calc_flag
_atom_site_refinement_flags_posn
_atom_site_refinement_flags_adp
_atom_site_refinement_flags_occupancy
_atom_site_disorder_assembly
_atom_site_disorder_group
Zn1 Zn 0.3178(3) 0.62979(14) 0.20481(13) 0.0985(14) Uani 1 1 d . . . . .
Zn2 Zn 0.2884(3) 0.87654(15) 0.34886(13) 0.1063(15) Uani 1 1 d . . . . .
Mg1 Mg 0.2587(5) 0.7541(3) 0.1634(2) 0.070(2) Uani 1 1 d . U . . .
Mg2 Mg 0.3332(5) 0.8437(3) 0.2128(3) 0.073(2) Uani 1 1 d . . . . .
Mg3 Mg 0.2480(5) 0.7477(3) 0.4102(3) 0.070(2) Uani 1 1 d . . . . .
Mg4 Mg 0.3339(5) 0.6503(3) 0.3363(3) 0.073(2) Uani 1 1 d . . . . .
Mg5 Mg 0.2522(5) 0.7475(3) 0.2875(3) 0.074(2) Uani 1 1 d . . . . .
O17 O 0.2650(11) 0.8349(6) 0.2893(5) 0.081(5) Uani 1 1 d D . . . .
H17 H 0.214(4) 0.838(13) 0.294(12) 0.098 Uiso 1 1 d D U . . .
O18 O 0.3379(9) 0.7565(4) 0.2090(4) 0.063(4) Uani 1 1 d . . . . .
H18 H 0.390979 0.734069 0.198611 0.076 Uiso 1 1 calc R U . . .
O19 O 0.3307(11) 0.7378(6) 0.3376(5) 0.077(5) Uani 1 1 d D . . . .
H19 H 0.382(4) 0.736(12) 0.334(11) 0.092 Uiso 1 1 d D U . . .
O20 O 0.2713(11) 0.6596(7) 0.2797(6) 0.078(4) Uani 1 1 d D . . . .
H20 H 0.221(4) 0.664(12) 0.282(11) 0.094 Uiso 1 1 d D U . . .
O1 O 0.3481(12) 0.7554(6) 0.0858(5) 0.074(5) Uani 1 1 d . . . . .
O2 O 0.2660(10) 0.8395(6) 0.1630(5) 0.076(4) Uani 1 1 d . . . . .
O3 O 0.1781(14) 0.7590(5) 0.2390(5) 0.084(6) Uani 1 1 d . . . . .
O4 O 0.2618(9) 0.6675(6) 0.1588(5) 0.067(4) Uani 1 1 d . . . . .
C1 C 0.3177(16) 0.7600(10) 0.0401(8) 0.078(7) Uani 1 1 d . . . . .
C2 C 0.2919(16) 0.7114(11) 0.0199(7) 0.081(7) Uani 1 1 d . . . . .
C3 C 0.263(2) 0.7200(10) -0.0269(10) 0.103(9) Uani 1 1 d . . . . .
H3 H 0.253242 0.687600 -0.045281 0.123 Uiso 1 1 calc R U . . .
C4 C 0.2494(18) 0.7758(14) -0.0476(10) 0.101(9) Uani 1 1 d . . . . .
C5 C 0.2735(18) 0.8206(10) -0.0228(9) 0.088(8) Uani 1 1 d . . . . .
H5A H 0.271031 0.857463 -0.037962 0.106 Uiso 1 1 calc R U . . .
C6 C 0.3016(15) 0.8150(10) 0.0236(8) 0.075(7) Uani 1 1 d . . . . .
C7 C 0.2256(19) 0.7803(10) -0.0996(10) 0.113(8) Uani 1 1 d D U . . .
C8 C 0.287(3) 0.749(2) -0.1420(17) 0.126(12) Uani 0.53(3) 1 d D U P A 1
H8A H 0.297550 0.711241 -0.128782 0.189 Uiso 0.53(3) 1 calc R U P A 1
H8B H 0.268475 0.746157 -0.174395 0.189 Uiso 0.53(3) 1 calc R U P A 1
H8C H 0.337934 0.769876 -0.151239 0.189 Uiso 0.53(3) 1 calc R U P A 1
C9 C 0.140(3) 0.743(2) -0.091(2) 0.109(12) Uani 0.53(3) 1 d D U P A 1
H9A H 0.150677 0.703632 -0.081066 0.163 Uiso 0.53(3) 1 calc R U P A 1
H9B H 0.095793 0.760494 -0.061434 0.163 Uiso 0.53(3) 1 calc R U P A 1
H9C H 0.123975 0.743626 -0.124526 0.163 Uiso 0.53(3) 1 calc R U P A 1
C10 C 0.205(4) 0.8377(17) -0.1136(19) 0.113(11) Uani 0.53(3) 1 d D U P A 1
H10A H 0.162849 0.854904 -0.082814 0.169 Uiso 0.53(3) 1 calc R U P A 1
H10B H 0.253026 0.860318 -0.122195 0.169 Uiso 0.53(3) 1 calc R U P A 1
H10C H 0.183567 0.836600 -0.145350 0.169 Uiso 0.53(3) 1 calc R U P A 1
C8X C 0.192(4) 0.7303(18) -0.1147(19) 0.104(11) Uani 0.47(3) 1 d D U P A 2
H8D H 0.150903 0.715844 -0.082809 0.156 Uiso 0.47(3) 1 calc R U P A 2
H8E H 0.165703 0.740009 -0.143306 0.156 Uiso 0.47(3) 1 calc R U P A 2
H8F H 0.234893 0.700958 -0.128068 0.156 Uiso 0.47(3) 1 calc R U P A 2
C9X C 0.146(3) 0.831(2) -0.085(2) 0.111(12) Uani 0.47(3) 1 d D U P A 2
H9D H 0.164457 0.866321 -0.074101 0.167 Uiso 0.47(3) 1 calc R U P A 2
H9E H 0.126912 0.837226 -0.117045 0.167 Uiso 0.47(3) 1 calc R U P A 2
H9F H 0.101455 0.817032 -0.054887 0.167 Uiso 0.47(3) 1 calc R U P A 2
C10X C 0.287(3) 0.808(3) -0.1417(18) 0.122(12) Uani 0.47(3) 1 d D U P A 2
H10D H 0.305226 0.840928 -0.126474 0.183 Uiso 0.47(3) 1 calc R U P A 2
H10E H 0.333480 0.780846 -0.155985 0.183 Uiso 0.47(3) 1 calc R U P A 2
H10F H 0.264290 0.819897 -0.171223 0.183 Uiso 0.47(3) 1 calc R U P A 2
C11 C 0.3176(19) 0.8718(9) 0.0504(9) 0.093(9) Uani 1 1 d . . . . .
H11A H 0.359641 0.864066 0.069480 0.111 Uiso 1 1 calc R U . . .
H11B H 0.338218 0.900206 0.021584 0.111 Uiso 1 1 calc R U . . .
C12 C 0.2162(17) 0.8788(9) 0.1446(8) 0.074(7) Uani 1 1 d . . . . .
C13 C 0.2430(15) 0.8947(9) 0.0890(10) 0.074(6) Uani 1 1 d . . . . .
C14 C 0.1939(19) 0.9366(10) 0.0737(9) 0.089(8) Uani 1 1 d . . . . .
H14A H 0.210915 0.950486 0.037466 0.107 Uiso 1 1 calc R U . . .
C15 C 0.1247(19) 0.9585(13) 0.1065(12) 0.101(7) Uani 1 1 d . U . . .
C16 C 0.0944(19) 0.9391(10) 0.1615(10) 0.093(8) Uani 1 1 d . . . . .
H16 H 0.045169 0.954223 0.185475 0.112 Uiso 1 1 calc R U . . .
C17 C 0.1415(14) 0.8972(9) 0.1772(9) 0.066(6) Uani 1 1 d . . . . .
C18 C 0.0727(16) 1.0088(13) 0.0911(10) 0.108(6) Uani 1 1 d D U . . .
C19 C 0.129(3) 1.0549(18) 0.062(2) 0.110(10) Uani 0.58(3) 1 d D U P B 1
H19A H 0.177770 1.037137 0.037328 0.165 Uiso 0.58(3) 1 calc R U P B 1
H19B H 0.100627 1.079721 0.042041 0.165 Uiso 0.58(3) 1 calc R U P B 1
H19C H 0.144300 1.077368 0.089527 0.165 Uiso 0.58(3) 1 calc R U P B 1
C20 C 0.047(3) 0.978(2) 0.0421(18) 0.117(9) Uani 0.58(3) 1 d D U P B 1
H20A H 0.095494 0.962861 0.014894 0.175 Uiso 0.58(3) 1 calc R U P B 1
H20B H 0.011579 0.946281 0.057231 0.175 Uiso 0.58(3) 1 calc R U P B 1
H20C H 0.017073 1.005332 0.025045 0.175 Uiso 0.58(3) 1 calc R U P B 1
C21 C -0.006(3) 1.030(2) 0.1313(16) 0.109(10) Uani 0.58(3) 1 d D U P B 1
H21A H -0.037964 0.998131 0.147736 0.164 Uiso 0.58(3) 1 calc R U P B 1
H21B H 0.006772 1.052439 0.159911 0.164 Uiso 0.58(3) 1 calc R U P B 1
H21C H -0.036901 1.054791 0.112424 0.164 Uiso 0.58(3) 1 calc R U P B 1
C19X C 0.111(3) 1.026(3) 0.0323(16) 0.109(11) Uani 0.42(3) 1 d D U P B 2
H19D H 0.106544 0.994672 0.008203 0.163 Uiso 0.42(3) 1 calc R U P B 2
H19E H 0.083205 1.060139 0.023803 0.163 Uiso 0.42(3) 1 calc R U P B 2
H19F H 0.168729 1.032581 0.026964 0.163 Uiso 0.42(3) 1 calc R U P B 2
C20X C -0.023(3) 1.001(3) 0.100(2) 0.112(10) Uani 0.42(3) 1 d D U P B 2
H20D H -0.048380 0.989943 0.138180 0.168 Uiso 0.42(3) 1 calc R U P B 2
H20E H -0.048920 1.036579 0.092305 0.168 Uiso 0.42(3) 1 calc R U P B 2
H20F H -0.030383 0.970880 0.076022 0.168 Uiso 0.42(3) 1 calc R U P B 2
C21X C 0.078(4) 1.056(2) 0.131(2) 0.109(10) Uani 0.42(3) 1 d D U P B 2
H21D H 0.053142 1.043968 0.168195 0.163 Uiso 0.42(3) 1 calc R U P B 2
H21E H 0.135724 1.063344 0.126165 0.163 Uiso 0.42(3) 1 calc R U P B 2
H21F H 0.050200 1.090902 0.123004 0.163 Uiso 0.42(3) 1 calc R U P B 2
C22 C 0.1053(16) 0.8728(13) 0.2381(9) 0.091(8) Uani 1 1 d . . . . .
H22A H 0.150884 0.864592 0.254030 0.109 Uiso 1 1 calc R U . . .
H22B H 0.069084 0.902693 0.260715 0.109 Uiso 1 1 calc R U . . .
C23 C 0.0956(18) 0.7628(8) 0.2424(9) 0.070(7) Uani 1 1 d . . . . .
C24 C 0.0593(16) 0.8206(8) 0.2408(8) 0.064(6) Uani 1 1 d . . . . .
C25 C -0.0214(15) 0.8240(9) 0.2440(8) 0.066(6) Uani 1 1 d . . . . .
H25 H -0.047782 0.860455 0.244485 0.079 Uiso 1 1 calc R U . . .
C26 C -0.068(2) 0.7744(10) 0.2466(11) 0.092(9) Uani 1 1 d . . . . .
C27 C -0.0270(18) 0.7234(10) 0.2431(9) 0.077(7) Uani 1 1 d . . . . .
H27 H -0.056595 0.690292 0.242919 0.092 Uiso 1 1 calc R U . . .
C28 C 0.0553(19) 0.7157(8) 0.2397(7) 0.072(7) Uani 1 1 d . . . . .
C29 C -0.158(2) 0.7831(11) 0.2493(10) 0.092(8) Uani 1 1 d . . . . .
C30 C -0.168(2) 0.8180(15) 0.2013(11) 0.129(12) Uani 1 1 d . . . . .
H30A H -0.158721 0.858018 0.206760 0.194 Uiso 1 1 calc R U . . .
H30B H -0.222989 0.814612 0.198177 0.194 Uiso 1 1 calc R U . . .
H30C H -0.128286 0.803971 0.167808 0.194 Uiso 1 1 calc R U . . .
C31 C -0.1987(18) 0.8139(13) 0.3039(13) 0.111(9) Uani 1 1 d . . . . .
H31A H -0.191437 0.854847 0.299234 0.166 Uiso 1 1 calc R U . . .
H31B H -0.173865 0.799499 0.331736 0.166 Uiso 1 1 calc R U . . .
H31C H -0.256906 0.806747 0.315215 0.166 Uiso 1 1 calc R U . . .
C32 C -0.202(2) 0.7303(15) 0.2517(15) 0.137(14) Uani 1 1 d . . . . .
H32A H -0.260470 0.739950 0.259600 0.205 Uiso 1 1 calc R U . . .
H32B H -0.192413 0.705580 0.280448 0.205 Uiso 1 1 calc R U . . .
H32C H -0.182974 0.710571 0.216654 0.205 Uiso 1 1 calc R U . . .
C33 C 0.0951(17) 0.6554(11) 0.2331(8) 0.088(8) Uani 1 1 d . . . . .
H33A H 0.143228 0.653904 0.247214 0.105 Uiso 1 1 calc R U . . .
H33B H 0.056157 0.627886 0.253912 0.105 Uiso 1 1 calc R U . . .
C34 C 0.2004(19) 0.6467(8) 0.1388(10) 0.078(8) Uani 1 1 d . . . . .
C35 C 0.1204(18) 0.6403(10) 0.1734(10) 0.080(7) Uani 1 1 d . . . . .
C36 C 0.0649(19) 0.6222(11) 0.1479(9) 0.092(8) Uani 1 1 d . . . . .
H36 H 0.012018 0.615523 0.170728 0.110 Uiso 1 1 calc R U . . .
C37 C 0.079(2) 0.6117(11) 0.0861(12) 0.100(9) Uani 1 1 d . . . . .
C38 C 0.1586(19) 0.6216(10) 0.0593(9) 0.082(7) Uani 1 1 d . . . . .
H38 H 0.174566 0.614860 0.021220 0.098 Uiso 1 1 calc R U . . .
C39 C 0.2186(19) 0.6404(9) 0.0808(12) 0.091(8) Uani 1 1 d . . . . .
C40 C 0.006(2) 0.5966(12) 0.0729(10) 0.087(8) Uani 1 1 d . . . . .
C41 C -0.0107(17) 0.5322(12) 0.0898(11) 0.098(9) Uani 1 1 d . . . . .
H41A H -0.030565 0.529448 0.129569 0.147 Uiso 1 1 calc R U . . .
H41B H 0.039906 0.509025 0.076718 0.147 Uiso 1 1 calc R U . . .
H41C H -0.051630 0.518359 0.073728 0.147 Uiso 1 1 calc R U . . .
C42 C -0.066(3) 0.6305(11) 0.0956(11) 0.123(14) Uani 1 1 d . . . . .
H42A H -0.082761 0.625606 0.135143 0.185 Uiso 1 1 calc R U . . .
H42B H -0.108873 0.618937 0.080453 0.185 Uiso 1 1 calc R U . . .
H42C H -0.054819 0.670533 0.086811 0.185 Uiso 1 1 calc R U . . .
C43 C 0.032(2) 0.6021(13) 0.0098(11) 0.114(10) Uani 1 1 d . . . . .
H43A H -0.013465 0.592127 -0.004186 0.172 Uiso 1 1 calc R U . . .
H43B H 0.078847 0.576373 -0.005766 0.172 Uiso 1 1 calc R U . . .
H43C H 0.045809 0.641382 -0.000379 0.172 Uiso 1 1 calc R U . . .
C44 C 0.2992(16) 0.6538(9) 0.0421(9) 0.084(8) Uani 1 1 d . . . . .
H44A H 0.341665 0.652319 0.061398 0.100 Uiso 1 1 calc R U . . .
H44B H 0.314725 0.625610 0.012214 0.100 Uiso 1 1 calc R U . . .
C45 C 0.435(2) 0.7337(11) 0.0695(9) 0.094(9) Uani 1 1 d . . . . .
H45A H 0.452238 0.726896 0.029731 0.113 Uiso 1 1 calc R U . . .
H45B H 0.438688 0.696637 0.087498 0.113 Uiso 1 1 calc R U . . .
C46 C 0.4942(16) 0.7721(9) 0.0828(9) 0.076(7) Uani 1 1 d . . . . .
H46A H 0.489172 0.809846 0.066339 0.091 Uiso 1 1 calc R U . . .
H46B H 0.479516 0.777170 0.122718 0.091 Uiso 1 1 calc R U . . .
C47 C 0.5807(18) 0.7502(10) 0.0631(11) 0.090(8) Uani 1 1 d . . . . .
H47A H 0.600190 0.753387 0.022975 0.109 Uiso 1 1 calc R U . . .
H47B H 0.584620 0.709513 0.072849 0.109 Uiso 1 1 calc R U . . .
C48 C 0.633(2) 0.7838(12) 0.0884(10) 0.099(9) Uani 1 1 d . . . . .
H48A H 0.617058 0.777617 0.128235 0.119 Uiso 1 1 calc R U . . .
H48B H 0.625325 0.824846 0.081515 0.119 Uiso 1 1 calc R U . . .
C49 C 0.721(3) 0.7647(12) 0.0640(13) 0.138(14) Uani 1 1 d . . . . .
H49A H 0.729298 0.725088 0.074207 0.207 Uiso 1 1 calc R U . . .
H49B H 0.755758 0.788904 0.077626 0.207 Uiso 1 1 calc R U . . .
H49C H 0.734959 0.767687 0.024253 0.207 Uiso 1 1 calc R U . . .
O5 O 0.3190(12) 0.9303(6) 0.2212(5) 0.087(5) Uani 1 1 d D . . . .
H5 H 0.316(7) 0.934(11) 0.2545(19) 0.104 Uiso 1 1 d D U . . .
O6 O 0.4424(12) 0.8518(7) 0.2262(7) 0.092(5) Uani 1 1 d D . . . .
H6 H 0.433(16) 0.844(4) 0.2596(14) 0.111 Uiso 1 1 d D U . . .
O7 O 0.4053(10) 0.8734(5) 0.3255(4) 0.070(4) Uani 1 1 d D U . . .
O8 O 0.2580(11) 0.9488(6) 0.3216(6) 0.090(5) Uani 1 1 d D . . . .
C50 C 0.3300(16) 0.9742(9) 0.1850(10) 0.080(7) Uani 1 1 d . . . . .
C51 C 0.3944(14) 0.9695(8) 0.1394(8) 0.064(6) Uani 1 1 d . . . . .
C52 C 0.4097(19) 1.0148(10) 0.0996(10) 0.092(8) Uani 1 1 d . . . . .
H52 H 0.450484 1.010312 0.065795 0.110 Uiso 1 1 calc R U . . .
C53 C 0.3630(16) 1.0646(9) 0.1123(10) 0.074(6) Uani 1 1 d . . . . .
C54 C 0.3008(18) 1.0702(10) 0.1617(9) 0.089(8) Uani 1 1 d . . . . .
H54 H 0.271462 1.105722 0.170590 0.106 Uiso 1 1 calc R U . . .
C55 C 0.282(2) 1.0256(9) 0.1974(9) 0.107(11) Uani 1 1 d . . . . .
C56 C 0.383(2) 1.1136(11) 0.0700(10) 0.103(10) Uani 1 1 d . . . . .
C57 C 0.4693(17) 1.1320(15) 0.0653(13) 0.116(11) Uani 1 1 d . . . . .
H57A H 0.508635 1.100842 0.049947 0.175 Uiso 1 1 calc R U . . .
H57B H 0.473328 1.141837 0.101406 0.175 Uiso 1 1 calc R U . . .
H57C H 0.480856 1.165313 0.041399 0.175 Uiso 1 1 calc R U . . .
C58 C 0.377(2) 1.0930(13) 0.0190(12) 0.129(12) Uani 1 1 d . . . . .
H58A H 0.412225 1.058662 0.008346 0.193 Uiso 1 1 calc R U . . .
H58B H 0.393576 1.122295 -0.008944 0.193 Uiso 1 1 calc R U . . .
H58C H 0.320448 1.083942 0.022730 0.193 Uiso 1 1 calc R U . . .
C59 C 0.324(3) 1.1662(11) 0.0887(12) 0.141(14) Uani 1 1 d . . . . .
H59A H 0.338358 1.196576 0.061592 0.211 Uiso 1 1 calc R U . . .
H59B H 0.328015 1.179753 0.123795 0.211 Uiso 1 1 calc R U . . .
H59C H 0.268196 1.155532 0.092474 0.211 Uiso 1 1 calc R U . . .
C60 C 0.4483(16) 0.9152(9) 0.1243(9) 0.079(7) Uani 1 1 d . . . . .
H60A H 0.414726 0.881768 0.135666 0.094 Uiso 1 1 calc R U . . .
H60B H 0.471687 0.913480 0.084254 0.094 Uiso 1 1 calc R U . . .
C61 C 0.5132(16) 0.8799(10) 0.2006(10) 0.076(7) Uani 1 1 d . . . . .
C62 C 0.5166(15) 0.9127(10) 0.1509(8) 0.071(6) Uani 1 1 d . . . . .
C63 C 0.5857(16) 0.9411(9) 0.1313(8) 0.068(6) Uani 1 1 d . . . . .
H63 H 0.586775 0.964317 0.100499 0.081 Uiso 1 1 calc R U . . .
C64 C 0.6508(17) 0.9420(10) 0.1475(9) 0.081(7) Uani 1 1 d . . . . .
C65 C 0.6449(17) 0.9097(11) 0.1979(10) 0.089(8) Uani 1 1 d . . . . .
H65 H 0.687867 0.909379 0.214430 0.106 Uiso 1 1 calc R U . . .
C66 C 0.5774(18) 0.8803(10) 0.2204(9) 0.085(8) Uani 1 1 d . . . . .
C67 C 0.727(2) 0.9740(13) 0.1229(10) 0.102(10) Uani 1 1 d . . . . .
C68 C 0.7986(18) 0.9299(12) 0.0926(10) 0.097(9) Uani 1 1 d . . . . .
H68A H 0.843951 0.950651 0.069645 0.146 Uiso 1 1 calc R U . . .
H68B H 0.778524 0.904349 0.069964 0.146 Uiso 1 1 calc R U . . .
H68C H 0.817260 0.907555 0.119670 0.146 Uiso 1 1 calc R U . . .
C69 C 0.752(2) 1.0088(14) 0.1665(11) 0.125(13) Uani 1 1 d . . . . .
H69A H 0.760345 0.983095 0.195132 0.187 Uiso 1 1 calc R U . . .
H69B H 0.709526 1.037641 0.182436 0.187 Uiso 1 1 calc R U . . .
H69C H 0.803211 1.027385 0.149271 0.187 Uiso 1 1 calc R U . . .
C70 C 0.714(2) 1.0170(12) 0.0821(10) 0.112(11) Uani 1 1 d . . . . .
H70A H 0.688371 1.051846 0.100985 0.169 Uiso 1 1 calc R U . . .
H70B H 0.679376 1.001559 0.061952 0.169 Uiso 1 1 calc R U . . .
H70C H 0.766918 1.025574 0.056658 0.169 Uiso 1 1 calc R U . . .
C71 C 0.5719(19) 0.8501(13) 0.2754(12) 0.117(12) Uani 1 1 d . . . . .
H71A H 0.534839 0.818234 0.280396 0.141 Uiso 1 1 calc R U . . .
H71B H 0.626292 0.834473 0.275760 0.141 Uiso 1 1 calc R U . . .
C72 C 0.4574(16) 0.9039(9) 0.3427(8) 0.088(5) Uani 1 1 d D U . . .
C73 C 0.5399(19) 0.8934(11) 0.3214(10) 0.096(5) Uani 1 1 d D U . . .
C74 C 0.5994(17) 0.9234(12) 0.3366(11) 0.107(5) Uani 1 1 d D U . . .
H74 H 0.655373 0.914335 0.319859 0.129 Uiso 1 1 calc R U . . .
C75 C 0.5763(18) 0.9670(12) 0.3768(11) 0.119(6) Uani 1 1 d D U . . .
C76 C 0.4908(19) 0.9785(11) 0.3978(10) 0.104(5) Uani 1 1 d D U . . .
H76 H 0.471384 1.008739 0.422993 0.125 Uiso 1 1 calc R U . . .
C77 C 0.4340(17) 0.9458(10) 0.3818(9) 0.091(5) Uani 1 1 d D U . . .
C78 C 0.634(2) 1.0030(14) 0.3959(14) 0.141(7) Uani 1 1 d D U . . .
C79 C 0.680(4) 0.954(2) 0.423(3) 0.146(11) Uani 0.56(3) 1 d D U P C 1
H79A H 0.720498 0.971936 0.437631 0.219 Uiso 0.56(3) 1 calc R U P C 1
H79B H 0.640670 0.935624 0.452788 0.219 Uiso 0.56(3) 1 calc R U P C 1
H79C H 0.707977 0.926045 0.395531 0.219 Uiso 0.56(3) 1 calc R U P C 1
C80 C 0.698(3) 1.035(2) 0.345(2) 0.146(12) Uani 0.56(3) 1 d D U P C 1
H80A H 0.734056 1.057781 0.359360 0.218 Uiso 0.56(3) 1 calc R U P C 1
H80B H 0.731069 1.006481 0.319694 0.218 Uiso 0.56(3) 1 calc R U P C 1
H80C H 0.668045 1.060001 0.326046 0.218 Uiso 0.56(3) 1 calc R U P C 1
C81 C 0.582(3) 1.052(2) 0.438(2) 0.152(12) Uani 0.56(3) 1 d D U P C 1
H81A H 0.619206 1.075387 0.450528 0.227 Uiso 0.56(3) 1 calc R U P C 1
H81B H 0.549811 1.076605 0.419985 0.227 Uiso 0.56(3) 1 calc R U P C 1
H81C H 0.544995 1.034098 0.469902 0.227 Uiso 0.56(3) 1 calc R U P C 1
C79X C 0.625(5) 0.992(3) 0.4605(18) 0.146(11) Uani 0.44(3) 1 d D U P C 2
H79D H 0.662899 1.015863 0.471863 0.219 Uiso 0.44(3) 1 calc R U P C 2
H79E H 0.569395 1.002088 0.482060 0.219 Uiso 0.44(3) 1 calc R U P C 2
H79F H 0.638246 0.951985 0.466246 0.219 Uiso 0.44(3) 1 calc R U P C 2
C80X C 0.727(3) 0.980(3) 0.361(2) 0.138(11) Uani 0.44(3) 1 d D U P C 2
H80D H 0.766908 1.002084 0.371283 0.206 Uiso 0.44(3) 1 calc R U P C 2
H80E H 0.734717 0.939841 0.368337 0.206 Uiso 0.44(3) 1 calc R U P C 2
H80F H 0.733011 0.985372 0.321743 0.206 Uiso 0.44(3) 1 calc R U P C 2
C81X C 0.621(4) 1.070(2) 0.380(3) 0.145(11) Uani 0.44(3) 1 d D U P C 2
H81D H 0.657755 1.092945 0.392529 0.217 Uiso 0.44(3) 1 calc R U P C 2
H81E H 0.631567 1.073346 0.340622 0.217 Uiso 0.44(3) 1 calc R U P C 2
H81F H 0.564301 1.082861 0.397907 0.217 Uiso 0.44(3) 1 calc R U P C 2
C82 C 0.344(2) 0.9683(14) 0.4044(10) 0.117(11) Uani 1 1 d . . . . .
H82A H 0.308325 0.935874 0.408610 0.140 Uiso 1 1 calc R U . . .
H82B H 0.336706 0.984793 0.440936 0.140 Uiso 1 1 calc R U . . .
C83 C 0.2774(19) 1.0034(10) 0.3300(9) 0.118(7) Uani 1 1 d D U . . .
C84 C 0.319(2) 1.0136(10) 0.3678(9) 0.123(7) Uani 1 1 d D U . . .
C85 C 0.342(2) 1.0697(11) 0.3723(11) 0.141(7) Uani 1 1 d D U . . .
H85 H 0.371143 1.077401 0.397656 0.170 Uiso 1 1 calc R U . . .
C86 C 0.324(2) 1.1144(12) 0.3405(12) 0.153(7) Uani 1 1 d D U . . .
C87 C 0.284(2) 1.1012(10) 0.3015(12) 0.141(7) Uani 1 1 d D U . . .
H87 H 0.272610 1.130269 0.278302 0.170 Uiso 1 1 calc R U . . .
C88 C 0.260(2) 1.0451(10) 0.2963(11) 0.127(7) Uani 1 1 d D U . . .
C89 C 0.350(2) 1.1740(13) 0.3438(12) 0.182(9) Uani 1 1 d D U . . .
C90 C 0.397(3) 1.1813(17) 0.3849(17) 0.228(13) Uani 1 1 d D U . . .
H90A H 0.412222 1.221051 0.385004 0.342 Uiso 1 1 calc R U . . .
H90B H 0.363943 1.171116 0.421297 0.342 Uiso 1 1 calc R U . . .
H90C H 0.446919 1.156583 0.374958 0.342 Uiso 1 1 calc R U . . .
C91 C 0.388(3) 1.2010(14) 0.2881(13) 0.215(14) Uani 1 1 d D U . . .
H91A H 0.403705 1.239633 0.293268 0.323 Uiso 1 1 calc R U . . .
H91B H 0.437020 1.178069 0.268800 0.323 Uiso 1 1 calc R U . . .
H91C H 0.349374 1.202359 0.266640 0.323 Uiso 1 1 calc R U . . .
C92 C 0.271(3) 1.2073(17) 0.3743(19) 0.233(14) Uani 1 1 d D U . . .
H92A H 0.283348 1.247095 0.378183 0.350 Uiso 1 1 calc R U . . .
H92B H 0.231222 1.205527 0.353906 0.350 Uiso 1 1 calc R U . . .
H92C H 0.249522 1.190639 0.410480 0.350 Uiso 1 1 calc R U . . .
C93 C 0.2209(17) 1.0349(11) 0.2535(10) 0.093(8) Uani 1 1 d . . . . .
H93A H 0.183770 1.067847 0.251670 0.112 Uiso 1 1 calc R U . . .
H93B H 0.187774 1.001000 0.263180 0.112 Uiso 1 1 calc R U . . .
O9 O 0.1739(11) 0.7406(5) 0.3641(5) 0.069(4) Uani 1 1 d . . . . .
O10 O 0.2371(10) 0.8338(6) 0.4126(5) 0.071(4) Uani 1 1 d . . . . .
O11 O 0.3298(13) 0.7545(7) 0.4582(6) 0.100(4) Uani 1 1 d . U . . .
O12 O 0.2666(10) 0.6603(6) 0.4105(5) 0.076(4) Uani 1 1 d . . . . .
C94 C 0.0923(16) 0.7359(10) 0.3860(7) 0.063(6) Uani 1 1 d . . . . .
C95 C 0.0592(18) 0.6826(9) 0.4006(8) 0.068(6) Uani 1 1 d . . . . .
C96 C -0.020(2) 0.6770(13) 0.4215(10) 0.085(8) Uani 1 1 d . . . . .
H96 H -0.039329 0.639690 0.426338 0.102 Uiso 1 1 calc R U . . .
C97 C -0.077(2) 0.7236(15) 0.4371(10) 0.104(10) Uani 1 1 d . . . . .
C98 C -0.0427(16) 0.7793(11) 0.4254(9) 0.076(6) Uani 1 1 d . . . . .
H98 H -0.075575 0.813379 0.434692 0.091 Uiso 1 1 calc R U . . .
C99 C 0.0417(19) 0.7801(11) 0.3996(9) 0.081(7) Uani 1 1 d . . . . .
C100 C -0.167(2) 0.7176(16) 0.4618(12) 0.117(11) Uani 1 1 d . . . . .
C101 C -0.178(2) 0.6870(15) 0.5181(16) 0.151(16) Uani 1 1 d . . . . .
H10G H -0.157204 0.710453 0.541910 0.227 Uiso 1 1 calc R U . . .
H10H H -0.148821 0.649933 0.512586 0.227 Uiso 1 1 calc R U . . .
H10I H -0.236312 0.681690 0.535054 0.227 Uiso 1 1 calc R U . . .
C102 C -0.196(2) 0.6763(18) 0.4267(15) 0.141(13) Uani 1 1 d . . . . .
H10J H -0.180819 0.637208 0.434792 0.212 Uiso 1 1 calc R U . . .
H10K H -0.170852 0.684461 0.388209 0.212 Uiso 1 1 calc R U . . .
H10L H -0.255280 0.680727 0.434774 0.212 Uiso 1 1 calc R U . . .
C103 C -0.2172(19) 0.7723(14) 0.4767(11) 0.106(9) Uani 1 1 d . . . . .
H10M H -0.216663 0.793630 0.443560 0.159 Uiso 1 1 calc R U . . .
H10N H -0.194526 0.795131 0.500081 0.159 Uiso 1 1 calc R U . . .
H10O H -0.273222 0.763589 0.496205 0.159 Uiso 1 1 calc R U . . .
C104 C 0.0760(18) 0.8426(11) 0.3915(10) 0.095(8) Uani 1 1 d . . . . .
H10P H 0.128535 0.841579 0.362726 0.114 Uiso 1 1 calc R U . . .
H10Q H 0.037489 0.868474 0.379361 0.114 Uiso 1 1 calc R U . . .
C105 C 0.1661(19) 0.8609(10) 0.4510(9) 0.084(5) Uani 1 1 d . U . . .
C106 C 0.0887(19) 0.8668(10) 0.4455(10) 0.086(5) Uani 1 1 d . U . . .
C107 C 0.025(2) 0.8879(10) 0.4822(10) 0.097(5) Uani 1 1 d . U . . .
H107 H -0.026766 0.891349 0.475862 0.116 Uiso 1 1 calc R U . . .
C108 C 0.037(2) 0.9059(12) 0.5337(12) 0.110(5) Uani 1 1 d . U . . .
C109 C 0.109(2) 0.8972(11) 0.5427(11) 0.108(6) Uani 1 1 d . U . . .
H109 H 0.113844 0.906324 0.577653 0.129 Uiso 1 1 calc R U . . .
C110 C 0.182(2) 0.8743(10) 0.5020(10) 0.089(5) Uani 1 1 d . U . . .
C111 C -0.032(2) 0.9273(10) 0.5797(12) 0.129(7) Uani 1 1 d D U . . .
C112 C -0.035(5) 0.889(2) 0.6298(17) 0.124(12) Uani 0.53(5) 1 d D U P D 1
H11C H -0.080638 0.902130 0.660581 0.186 Uiso 0.53(5) 1 calc R U P D 1
H11D H -0.043067 0.849548 0.621015 0.186 Uiso 0.53(5) 1 calc R U P D 1
H11E H 0.015818 0.890828 0.639312 0.186 Uiso 0.53(5) 1 calc R U P D 1
C113 C -0.114(3) 0.925(3) 0.569(2) 0.133(10) Uani 0.53(5) 1 d D U P D 1
H11F H -0.156351 0.939485 0.600702 0.200 Uiso 0.53(5) 1 calc R U P D 1
H11G H -0.114079 0.948299 0.537109 0.200 Uiso 0.53(5) 1 calc R U P D 1
H11H H -0.123797 0.885481 0.562020 0.200 Uiso 0.53(5) 1 calc R U P D 1
C114 C -0.023(4) 0.9895(17) 0.595(3) 0.133(12) Uani 0.53(5) 1 d D U P D 1
H11I H -0.070027 1.001713 0.625159 0.200 Uiso 0.53(5) 1 calc R U P D 1
H11J H 0.026793 0.992093 0.605696 0.200 Uiso 0.53(5) 1 calc R U P D 1
H11K H -0.020723 1.014071 0.563358 0.200 Uiso 0.53(5) 1 calc R U P D 1
C12E C -0.083(5) 0.884(2) 0.619(3) 0.137(13) Uani 0.47(5) 1 d D U P D 2
H12A H -0.126307 0.903643 0.647232 0.205 Uiso 0.47(5) 1 calc R U P D 2
H12B H -0.107348 0.857954 0.599031 0.205 Uiso 0.47(5) 1 calc R U P D 2
H12C H -0.047734 0.861275 0.636741 0.205 Uiso 0.47(5) 1 calc R U P D 2
C13Y C -0.093(4) 0.961(3) 0.557(2) 0.128(11) Uani 0.47(5) 1 d D U P D 2
H13A H -0.138468 0.975070 0.586864 0.192 Uiso 0.47(5) 1 calc R U P D 2
H13B H -0.065808 0.993073 0.535744 0.192 Uiso 0.47(5) 1 calc R U P D 2
H13C H -0.112354 0.936284 0.533330 0.192 Uiso 0.47(5) 1 calc R U P D 2
C14Y C -0.004(4) 0.971(3) 0.614(3) 0.128(12) Uani 0.47(5) 1 d D U P D 2
H14B H -0.050334 0.984712 0.644438 0.193 Uiso 0.47(5) 1 calc R U P D 2
H14C H 0.037839 0.953197 0.629296 0.193 Uiso 0.47(5) 1 calc R U P D 2
H14D H 0.018742 1.003536 0.591581 0.193 Uiso 0.47(5) 1 calc R U P D 2
C115 C 0.258(2) 0.8641(10) 0.5125(9) 0.095(9) Uani 1 1 d . . . . .
H11L H 0.267315 0.896230 0.534294 0.114 Uiso 1 1 calc R U . . .
H11M H 0.301174 0.864069 0.477349 0.114 Uiso 1 1 calc R U . . .
C116 C 0.2899(18) 0.7547(11) 0.5169(9) 0.092(5) Uani 1 1 d . U . . .
C117 C 0.2682(18) 0.8079(10) 0.5428(9) 0.089(5) Uani 1 1 d . U . . .
C118 C 0.2413(19) 0.8016(12) 0.5958(9) 0.101(5) Uani 1 1 d . U . . .
H118 H 0.228682 0.836299 0.615571 0.122 Uiso 1 1 calc R U . . .
C119 C 0.228(2) 0.7522(12) 0.6287(9) 0.107(5) Uani 1 1 d . U . . .
C120 C 0.2602(19) 0.7003(11) 0.5981(9) 0.097(5) Uani 1 1 d . U . . .
H120 H 0.263422 0.664971 0.615915 0.117 Uiso 1 1 calc R U . . .
C121 C 0.2849(18) 0.7047(10) 0.5444(9) 0.089(5) Uani 1 1 d . U . . .
C122 C 0.192(2) 0.7530(10) 0.6904(10) 0.119(6) Uani 1 1 d D U . . .
C123 C 0.191(4) 0.6990(16) 0.7176(15) 0.124(10) Uani 0.65(3) 1 d D U P E 1
H12D H 0.169426 0.670641 0.698229 0.186 Uiso 0.65(3) 1 calc R U P E 1
H12E H 0.245759 0.686992 0.718152 0.186 Uiso 0.65(3) 1 calc R U P E 1
H12F H 0.155385 0.702729 0.755047 0.186 Uiso 0.65(3) 1 calc R U P E 1
C124 C 0.099(3) 0.770(2) 0.6998(16) 0.130(9) Uani 0.65(3) 1 d D U P E 1
H12G H 0.093860 0.807240 0.682484 0.194 Uiso 0.65(3) 1 calc R U P E 1
H12H H 0.073533 0.741492 0.683817 0.194 Uiso 0.65(3) 1 calc R U P E 1
H12I H 0.071857 0.773365 0.738926 0.194 Uiso 0.65(3) 1 calc R U P E 1
C125 C 0.223(3) 0.7979(19) 0.7162(15) 0.127(10) Uani 0.65(3) 1 d D U P E 1
H12J H 0.222373 0.833354 0.695805 0.190 Uiso 0.65(3) 1 calc R U P E 1
H12K H 0.188132 0.803261 0.753605 0.190 Uiso 0.65(3) 1 calc R U P E 1
H12L H 0.278506 0.787524 0.716710 0.190 Uiso 0.65(3) 1 calc R U P E 1
C12X C 0.254(4) 0.724(3) 0.710(2) 0.119(10) Uani 0.35(3) 1 d D U P E 2
H12M H 0.274847 0.689699 0.688169 0.178 Uiso 0.35(3) 1 calc R U P E 2
H12N H 0.298175 0.748870 0.708479 0.178 Uiso 0.35(3) 1 calc R U P E 2
H12O H 0.229787 0.712180 0.748331 0.178 Uiso 0.35(3) 1 calc R U P E 2
C12Y C 0.120(4) 0.711(3) 0.705(2) 0.120(11) Uani 0.35(3) 1 d D U P E 2
H12P H 0.138540 0.674359 0.686313 0.180 Uiso 0.35(3) 1 calc R U P E 2
H12Q H 0.103289 0.704061 0.744613 0.180 Uiso 0.35(3) 1 calc R U P E 2
H12R H 0.074060 0.727144 0.693952 0.180 Uiso 0.35(3) 1 calc R U P E 2
C12Z C 0.157(5) 0.804(2) 0.721(3) 0.127(12) Uani 0.35(3) 1 d D U P E 2
H12S H 0.116181 0.821509 0.704940 0.191 Uiso 0.35(3) 1 calc R U P E 2
H12T H 0.131494 0.793826 0.758707 0.191 Uiso 0.35(3) 1 calc R U P E 2
H12U H 0.199882 0.830516 0.718856 0.191 Uiso 0.35(3) 1 calc R U P E 2
C126 C 0.3080(19) 0.6490(11) 0.5097(9) 0.093(9) Uani 1 1 d . . . . .
H12V H 0.344338 0.657728 0.473325 0.112 Uiso 1 1 calc R U . . .
H12W H 0.337366 0.621404 0.527675 0.112 Uiso 1 1 calc R U . . .
C127 C 0.2125(18) 0.6314(10) 0.4514(9) 0.083(7) Uani 1 1 d . . . . .
C128 C 0.2326(17) 0.6234(11) 0.5039(8) 0.085(7) Uani 1 1 d . . . . .
C129 C 0.172(2) 0.5969(10) 0.5435(9) 0.100(10) Uani 1 1 d . . . . .
H129 H 0.184001 0.589652 0.577140 0.120 Uiso 1 1 calc R U . . .
C130 C 0.0993(17) 0.5801(10) 0.5407(9) 0.079(7) Uani 1 1 d . . . . .
C131 C 0.0861(16) 0.5886(9) 0.4914(8) 0.075(7) Uani 1 1 d . . . . .
H131 H 0.036296 0.576698 0.487048 0.090 Uiso 1 1 calc R U . . .
C132 C 0.1405(16) 0.6139(9) 0.4461(8) 0.069(6) Uani 1 1 d . . . . .
C133 C 0.035(2) 0.5526(11) 0.5876(10) 0.101(10) Uani 1 1 d . . . . .
C134 C 0.036(2) 0.5835(13) 0.6436(9) 0.119(11) Uani 1 1 d . . . . .
H34X H 0.001742 0.563059 0.674644 0.179 Uiso 1 1 calc R U . . .
H34Y H 0.014397 0.622880 0.643729 0.179 Uiso 1 1 calc R U . . .
H34Z H 0.091604 0.583284 0.646236 0.179 Uiso 1 1 calc R U . . .
C135 C -0.050(2) 0.5565(14) 0.5846(11) 0.119(11) Uani 1 1 d . . . . .
H35X H -0.056588 0.527999 0.558848 0.179 Uiso 1 1 calc R U . . .
H35Y H -0.061996 0.594539 0.572234 0.179 Uiso 1 1 calc R U . . .
H35Z H -0.086827 0.549385 0.620651 0.179 Uiso 1 1 calc R U . . .
C136 C 0.069(2) 0.4907(13) 0.5932(13) 0.132(12) Uani 1 1 d . . . . .
H36X H 0.038735 0.474930 0.628356 0.198 Uiso 1 1 calc R U . . .
H36Y H 0.126515 0.491246 0.591057 0.198 Uiso 1 1 calc R U . . .
H36Z H 0.061775 0.467097 0.563763 0.198 Uiso 1 1 calc R U . . .
C137 C 0.1149(18) 0.6291(10) 0.3938(8) 0.088(8) Uani 1 1 d . . . . .
H13D H 0.164248 0.634707 0.363276 0.105 Uiso 1 1 calc R U . . .
H13E H 0.086556 0.596782 0.384308 0.105 Uiso 1 1 calc R U . . .
C138 C 0.409(2) 0.7769(14) 0.4381(12) 0.120(6) Uani 1 1 d . U . . .
H38X H 0.413693 0.794842 0.402300 0.144 Uiso 1 1 calc R U . . .
H38Y H 0.414600 0.807120 0.463242 0.144 Uiso 1 1 calc R U . . .
C139 C 0.475(3) 0.7364(18) 0.4322(16) 0.151(7) Uani 1 1 d . U . . .
H39X H 0.468737 0.705867 0.407648 0.181 Uiso 1 1 calc R U . . .
H39Y H 0.470672 0.718929 0.468155 0.181 Uiso 1 1 calc R U . . .
C140 C 0.558(3) 0.7580(18) 0.4106(17) 0.157(8) Uani 1 1 d . U . . .
H14E H 0.567131 0.769061 0.372025 0.188 Uiso 1 1 calc R U . . .
H14F H 0.598819 0.726983 0.411878 0.188 Uiso 1 1 calc R U . . .
C141 C 0.573(3) 0.8135(19) 0.4455(18) 0.166(10) Uani 1 1 d . U . . .
H14G H 0.632424 0.819342 0.432205 0.200 Uiso 1 1 calc R U . . .
H14H H 0.546511 0.846436 0.432104 0.200 Uiso 1 1 calc R U . . .
C142 C 0.554(4) 0.821(2) 0.500(2) 0.212(16) Uani 1 1 d . U . . .
H14I H 0.570516 0.858041 0.508202 0.318 Uiso 1 1 calc R U . . .
H14J H 0.495015 0.818318 0.515727 0.318 Uiso 1 1 calc R U . . .
H14K H 0.582023 0.790878 0.515828 0.318 Uiso 1 1 calc R U . . .
O13 O 0.4492(13) 0.6457(6) 0.2863(7) 0.087(5) Uani 1 1 d D . . . .
H13 H 0.442(17) 0.649(8) 0.255(5) 0.104 Uiso 1 1 d D U . . .
O14 O 0.3351(10) 0.5633(7) 0.3241(5) 0.078(4) Uani 1 1 d D . . . .
H14 H 0.311(7) 0.557(10) 0.300(2) 0.093 Uiso 1 1 d D U . . .
O15 O 0.3121(11) 0.5522(6) 0.2305(6) 0.080(5) Uani 1 1 d D . . . .
O16 O 0.4290(11) 0.6391(6) 0.1902(5) 0.064(4) Uani 1 1 d D . . . .
C143 C 0.5266(19) 0.6289(9) 0.2869(9) 0.072(7) Uani 1 1 d . . . . .
C144 C 0.5928(19) 0.6359(9) 0.2473(8) 0.070(7) Uani 1 1 d . . . . .
C145 C 0.665(2) 0.6151(11) 0.2472(10) 0.086(8) Uani 1 1 d . . . . .
H145 H 0.711359 0.626423 0.219252 0.104 Uiso 1 1 calc R U . . .
C146 C 0.6776(18) 0.5744(10) 0.2893(10) 0.083(7) Uani 1 1 d . . . . .
C147 C 0.6112(17) 0.5708(9) 0.3329(9) 0.073(6) Uani 1 1 d . . . . .
H147 H 0.618150 0.552783 0.364744 0.087 Uiso 1 1 calc R U . . .
C148 C 0.5344(18) 0.5916(11) 0.3340(10) 0.084(7) Uani 1 1 d . . . . .
C149 C 0.7609(19) 0.5453(12) 0.2886(10) 0.092(8) Uani 1 1 d . . . . .
C150 C 0.789(2) 0.572(2) 0.3339(14) 0.162(17) Uani 1 1 d . . . . .
H50X H 0.843825 0.585017 0.318988 0.243 Uiso 1 1 calc R U . . .
H50Y H 0.788476 0.543179 0.362144 0.243 Uiso 1 1 calc R U . . .
H50Z H 0.751618 0.603912 0.349808 0.243 Uiso 1 1 calc R U . . .
C151 C 0.747(2) 0.4815(13) 0.3063(15) 0.127(11) Uani 1 1 d . . . . .
H15D H 0.745051 0.458900 0.274770 0.190 Uiso 1 1 calc R U . . .
H15E H 0.694697 0.479268 0.334680 0.190 Uiso 1 1 calc R U . . .
H15F H 0.790833 0.466662 0.320389 0.190 Uiso 1 1 calc R U . . .
C152 C 0.825(2) 0.5538(16) 0.2354(15) 0.136(12) Uani 1 1 d . . . . .
H15G H 0.812576 0.531345 0.206971 0.204 Uiso 1 1 calc R U . . .
H15H H 0.878228 0.541339 0.239067 0.204 Uiso 1 1 calc R U . . .
H15I H 0.825033 0.594126 0.225522 0.204 Uiso 1 1 calc R U . . .
C153 C 0.4570(15) 0.5791(9) 0.3786(8) 0.071(6) Uani 1 1 d . . . . .
H53X H 0.413886 0.608496 0.378466 0.085 Uiso 1 1 calc R U . . .
H53Y H 0.467552 0.579749 0.414614 0.085 Uiso 1 1 calc R U . . .
C154 C 0.3695(17) 0.5161(9) 0.3423(7) 0.075(7) Uani 1 1 d . . . . .
C155 C 0.4295(17) 0.5202(10) 0.3682(8) 0.080(7) Uani 1 1 d . . . . .
C156 C 0.4623(16) 0.4729(9) 0.3868(8) 0.079(7) Uani 1 1 d . . . . .
H156 H 0.498726 0.477675 0.408020 0.095 Uiso 1 1 calc R U . . .
C157 C 0.4445(18) 0.4182(9) 0.3760(10) 0.084(8) Uani 1 1 d . . . . .
C158 C 0.385(2) 0.4169(10) 0.3474(10) 0.095(9) Uani 1 1 d . . . . .
H158 H 0.368757 0.380222 0.341431 0.114 Uiso 1 1 calc R U . . .
C159 C 0.3491(15) 0.4616(9) 0.3274(8) 0.072(6) Uani 1 1 d . . . . .
C160 C 0.4840(15) 0.3635(10) 0.3944(12) 0.101(6) Uani 1 1 d D U . . .
C161 C 0.421(2) 0.3284(15) 0.4313(16) 0.095(9) Uani 0.65(2) 1 d D U P F 1
H16A H 0.377651 0.321856 0.414056 0.143 Uiso 0.65(2) 1 calc R U P F 1
H16B H 0.445456 0.291803 0.438215 0.143 Uiso 0.65(2) 1 calc R U P F 1
H16C H 0.397083 0.348568 0.465831 0.143 Uiso 0.65(2) 1 calc R U P F 1
C162 C 0.524(3) 0.3221(17) 0.3425(18) 0.117(10) Uani 0.65(2) 1 d D U P F 1
H16D H 0.483149 0.313410 0.324534 0.175 Uiso 0.65(2) 1 calc R U P F 1
H16E H 0.568966 0.341199 0.316765 0.175 Uiso 0.65(2) 1 calc R U P F 1
H16F H 0.545701 0.286701 0.355018 0.175 Uiso 0.65(2) 1 calc R U P F 1
C163 C 0.550(3) 0.3745(16) 0.419(2) 0.108(9) Uani 0.65(2) 1 d D U P F 1
H16G H 0.590911 0.397472 0.394146 0.162 Uiso 0.65(2) 1 calc R U P F 1
H16H H 0.527827 0.394966 0.453525 0.162 Uiso 0.65(2) 1 calc R U P F 1
H16I H 0.576200 0.338202 0.425908 0.162 Uiso 0.65(2) 1 calc R U P F 1
C16X C 0.476(5) 0.370(3) 0.4530(15) 0.098(11) Uani 0.35(2) 1 d D U P F 2
H16J H 0.495512 0.407152 0.459303 0.148 Uiso 0.35(2) 1 calc R U P F 2
H16K H 0.418447 0.368120 0.473756 0.148 Uiso 0.35(2) 1 calc R U P F 2
H16L H 0.507816 0.339750 0.464799 0.148 Uiso 0.35(2) 1 calc R U P F 2
C16Y C 0.580(3) 0.368(3) 0.363(3) 0.104(12) Uani 0.35(2) 1 d D U P F 2
H16M H 0.599795 0.402724 0.373627 0.156 Uiso 0.35(2) 1 calc R U P F 2
H16N H 0.610182 0.334786 0.372526 0.156 Uiso 0.35(2) 1 calc R U P F 2
H16O H 0.587536 0.367916 0.323536 0.156 Uiso 0.35(2) 1 calc R U P F 2
C16Z C 0.457(4) 0.310(2) 0.377(3) 0.103(11) Uani 0.35(2) 1 d D U P F 2
H16P H 0.465867 0.311153 0.337427 0.154 Uiso 0.35(2) 1 calc R U P F 2
H16Q H 0.488758 0.277986 0.386313 0.154 Uiso 0.35(2) 1 calc R U P F 2
H16R H 0.399390 0.306355 0.395271 0.154 Uiso 0.35(2) 1 calc R U P F 2
C164 C 0.2906(17) 0.4530(10) 0.2957(9) 0.085(8) Uani 1 1 d . . . . .
H16S H 0.247635 0.483759 0.304276 0.102 Uiso 1 1 calc R U . . .
H16T H 0.264378 0.416356 0.306267 0.102 Uiso 1 1 calc R U . . .
C165 C 0.3406(16) 0.5034(10) 0.2064(8) 0.076(7) Uani 1 1 d . . . . .
C166 C 0.3318(18) 0.4526(10) 0.2360(10) 0.089(8) Uani 1 1 d . . . . .
C167 C 0.3609(17) 0.4002(9) 0.2109(11) 0.089(8) Uani 1 1 d . . . . .
H167 H 0.348232 0.366076 0.231091 0.107 Uiso 1 1 calc R U . . .
C168 C 0.4086(16) 0.3973(10) 0.1563(10) 0.082(7) Uani 1 1 d . . . . .
C169 C 0.4218(16) 0.4498(9) 0.1238(10) 0.081(7) Uani 1 1 d . . . . .
H169 H 0.450175 0.449123 0.086125 0.098 Uiso 1 1 calc R U . . .
C170 C 0.3911(16) 0.5000(9) 0.1506(8) 0.075(7) Uani 1 1 d . . . . .
C171 C 0.449(2) 0.3400(11) 0.1253(13) 0.120(8) Uani 1 1 d . U . . .
C172 C 0.534(3) 0.3436(15) 0.0963(16) 0.162(11) Uani 1 1 d . U . . .
H72X H 0.564499 0.350819 0.122088 0.243 Uiso 1 1 calc R U . . .
H72Y H 0.553649 0.307704 0.077150 0.243 Uiso 1 1 calc R U . . .
H72Z H 0.540228 0.374746 0.069842 0.243 Uiso 1 1 calc R U . . .
C173 C 0.409(3) 0.3294(15) 0.0836(16) 0.166(11) Uani 1 1 d . U . . .
H17D H 0.350241 0.326446 0.100598 0.249 Uiso 1 1 calc R U . . .
H17E H 0.417813 0.360803 0.057454 0.249 Uiso 1 1 calc R U . . .
H17F H 0.431233 0.293761 0.064762 0.249 Uiso 1 1 calc R U . . .
C174 C 0.435(3) 0.2930(12) 0.1650(14) 0.146(11) Uani 1 1 d . U . . .
H17G H 0.376837 0.291812 0.183962 0.218 Uiso 1 1 calc R U . . .
H17H H 0.453913 0.256887 0.145972 0.218 Uiso 1 1 calc R U . . .
H17I H 0.465171 0.299004 0.191550 0.218 Uiso 1 1 calc R U . . .
C175 C 0.4081(16) 0.5553(9) 0.1155(7) 0.075(7) Uani 1 1 d . . . . .
H17A H 0.406429 0.546989 0.078060 0.090 Uiso 1 1 calc R U . . .
H17B H 0.364904 0.584735 0.131053 0.090 Uiso 1 1 calc R U . . .
C176 C 0.4924(19) 0.6225(9) 0.1604(10) 0.067(7) Uani 1 1 d . . . . .
C177 C 0.4880(18) 0.5776(8) 0.1133(10) 0.076(7) Uani 1 1 d . . . . .
C178 C 0.561(2) 0.5582(9) 0.0746(9) 0.078(8) Uani 1 1 d . . . . .
H178 H 0.555174 0.532719 0.047754 0.093 Uiso 1 1 calc R U . . .
C179 C 0.6377(18) 0.5708(9) 0.0708(8) 0.072(7) Uani 1 1 d . . . . .
C180 C 0.6449(15) 0.6086(10) 0.1137(9) 0.072(6) Uani 1 1 d . . . . .
H180 H 0.697505 0.617443 0.115409 0.086 Uiso 1 1 calc R U . . .
C181 C 0.5776(17) 0.6319(7) 0.1520(7) 0.062(7) Uani 1 1 d . . . . .
C182 C 0.7123(19) 0.5468(11) 0.0310(10) 0.089(8) Uani 1 1 d . . . . .
C183 C 0.7604(17) 0.5987(15) -0.0019(12) 0.112(11) Uani 1 1 d . . . . .
H83X H 0.735949 0.610842 -0.030595 0.168 Uiso 1 1 calc R U . . .
H84Y H 0.817465 0.586497 -0.018219 0.168 Uiso 1 1 calc R U . . .
H85Z H 0.757388 0.630452 0.023066 0.168 Uiso 1 1 calc R U . . .
C184 C 0.6920(19) 0.5075(12) -0.0115(11) 0.109(10) Uani 1 1 d . . . . .
H18D H 0.690310 0.468053 0.001414 0.163 Uiso 1 1 calc R U . . .
H18E H 0.733971 0.510075 -0.046411 0.163 Uiso 1 1 calc R U . . .
H18F H 0.639028 0.519575 -0.016188 0.163 Uiso 1 1 calc R U . . .
C185 C 0.7642(17) 0.5134(13) 0.0586(12) 0.110(10) Uani 1 1 d . . . . .
H18G H 0.774748 0.536695 0.087069 0.164 Uiso 1 1 calc R U . . .
H18H H 0.815809 0.502098 0.032019 0.164 Uiso 1 1 calc R U . . .
H18I H 0.736366 0.479382 0.074987 0.164 Uiso 1 1 calc R U . . .
C186 C 0.5924(18) 0.6700(9) 0.1957(8) 0.085(8) Uani 1 1 d . . . . .
H18A H 0.549212 0.700634 0.205154 0.101 Uiso 1 1 calc R U . . .
H18B H 0.645181 0.687920 0.181301 0.101 Uiso 1 1 calc R U . . .
N1 N 0.1612(14) 0.7648(8) 0.1233(6) 0.078(4) Uani 1 1 d . U . . .
C187 C 0.1159(18) 0.7831(11) 0.1044(9) 0.087(5) Uani 1 1 d . U . . .
C188 C 0.0499(19) 0.8127(13) 0.0819(10) 0.106(8) Uani 1 1 d . U . . .
H18C H 0.014554 0.784078 0.074681 0.159 Uiso 1 1 calc R U . . .
H18J H 0.075917 0.832476 0.047984 0.159 Uiso 1 1 calc R U . . .
H18K H 0.017407 0.840158 0.108621 0.159 Uiso 1 1 calc R U . . .
N2 N 0.1492(17) 0.7434(7) 0.4864(7) 0.085(7) Uani 1 1 d . . . . .
C189 C 0.0884(17) 0.7427(11) 0.5183(11) 0.089(9) Uani 1 1 d . . . . .
C190 C 0.014(2) 0.7361(13) 0.5628(14) 0.137(14) Uani 1 1 d . . . . .
H19G H -0.004104 0.697125 0.562777 0.205 Uiso 1 1 calc R U . . .
H19H H -0.029018 0.762907 0.557724 0.205 Uiso 1 1 calc R U . . .
H19I H 0.024149 0.743808 0.597599 0.205 Uiso 1 1 calc R U . . .
N3 N 0.317(2) 0.5851(19) 0.8229(16) 0.191(18) Uani 1 1 d D . . . .
C191 C 0.3758(18) 0.5570(14) 0.8029(15) 0.119(11) Uani 1 1 d D . . . .
C192 C 0.4461(17) 0.5217(12) 0.7803(10) 0.102(9) Uani 1 1 d D . . . .
H19J H 0.493319 0.538400 0.787294 0.153 Uiso 1 1 calc R U . . .
H19K H 0.454824 0.518321 0.740965 0.153 Uiso 1 1 calc R U . . .
H19L H 0.438680 0.483906 0.796981 0.153 Uiso 1 1 calc R U . . .
N4 N 0.098(4) 0.5079(16) 0.2608(13) 0.22(2) Uani 1 1 d D . . . .
C193 C 0.132(3) 0.4962(15) 0.2153(15) 0.18(2) Uani 1 1 d D . . . .
C194 C 0.171(2) 0.4846(13) 0.1596(11) 0.111(10) Uani 1 1 d D . . . .
H19M H 0.185376 0.520391 0.140131 0.167 Uiso 1 1 calc R U . . .
H19N H 0.133325 0.465081 0.143927 0.167 Uiso 1 1 calc R U . . .
H19O H 0.219742 0.460308 0.156144 0.167 Uiso 1 1 calc R U . . .
N5 N 0.369(3) 0.4920(14) 0.5378(14) 0.179(16) Uani 1 1 d D . . . .
C195 C 0.324(2) 0.4816(13) 0.5130(14) 0.113(11) Uani 1 1 d D . . . .
C196 C 0.2711(18) 0.4694(11) 0.4812(10) 0.098(9) Uani 1 1 d D . . . .
H19P H 0.219306 0.491124 0.495100 0.147 Uiso 1 1 calc R U . . .
H19Q H 0.261224 0.428631 0.483237 0.147 Uiso 1 1 calc R U . . .
H19R H 0.296277 0.479972 0.443242 0.147 Uiso 1 1 calc R U . . .
N6 N 0.555(3) 1.1083(15) 0.1779(16) 0.217(16) Uani 1 1 d D U . . .
C197 C 0.532(3) 1.0738(16) 0.2115(18) 0.196(15) Uani 1 1 d D U . . .
C198 C 0.490(3) 1.0317(13) 0.2471(13) 0.149(12) Uani 1 1 d D U . . .
H19S H 0.502738 1.034031 0.281987 0.224 Uiso 1 1 calc R U . . .
H19T H 0.507794 0.994010 0.231016 0.224 Uiso 1 1 calc R U . . .
H19U H 0.431619 1.037853 0.252910 0.224 Uiso 1 1 calc R U . . .
N7 N -0.026(3) 0.619(2) 0.853(3) 0.140(16) Uani 0.5 1 d D U P . .
C199 C 0.043(3) 0.607(2) 0.848(2) 0.106(14) Uani 0.5 1 d D U P . .
C200 C 0.127(3) 0.596(2) 0.840(2) 0.095(12) Uani 0.5 1 d D U P . .
H20G H 0.155462 0.631467 0.830047 0.142 Uiso 0.5 1 calc R U P . .
H20H H 0.147524 0.568185 0.810643 0.142 Uiso 0.5 1 calc R U P . .
H20I H 0.136013 0.581016 0.873607 0.142 Uiso 0.5 1 calc R U P . .

loop_
_atom_site_aniso_label
_atom_site_aniso_U_11
_atom_site_aniso_U_22
_atom_site_aniso_U_33
_atom_site_aniso_U_23
_atom_site_aniso_U_13
_atom_site_aniso_U_12
Zn1 0.170(4) 0.073(2) 0.0640(19) 0.0100(15) -0.050(2) -0.014(2)
Zn2 0.185(4) 0.078(2) 0.0626(19) 0.0090(16) -0.041(2) -0.034(2)
Mg1 0.107(6) 0.069(4) 0.041(3) 0.008(3) -0.027(4) -0.022(4)
Mg2 0.106(7) 0.068(4) 0.048(4) 0.014(3) -0.026(4) -0.020(4)
Mg3 0.099(6) 0.066(4) 0.050(4) 0.010(3) -0.026(4) -0.016(4)
Mg4 0.116(7) 0.058(4) 0.052(4) 0.011(3) -0.032(4) -0.014(4)
Mg5 0.120(7) 0.060(4) 0.048(4) 0.006(3) -0.033(4) -0.012(4)
O17 0.148(15) 0.052(8) 0.040(7) 0.001(6) -0.017(10) -0.021(10)
O18 0.128(13) 0.027(6) 0.037(6) 0.006(5) -0.025(7) -0.012(7)
O19 0.157(16) 0.046(7) 0.041(7) 0.009(6) -0.048(10) -0.016(10)
O20 0.110(14) 0.074(9) 0.055(8) 0.005(7) -0.030(10) -0.007(10)
O1 0.138(16) 0.057(8) 0.031(7) 0.004(6) -0.031(8) 0.001(9)
O2 0.109(13) 0.076(9) 0.048(7) 0.011(7) -0.028(8) -0.019(9)
O3 0.20(2) 0.027(6) 0.033(7) 0.005(5) -0.048(9) -0.009(9)
O4 0.068(10) 0.092(10) 0.040(7) 0.008(6) -0.013(7) -0.007(8)
C1 0.12(2) 0.074(15) 0.043(11) 0.017(11) -0.019(12) -0.024(14)
C2 0.12(2) 0.096(17) 0.021(9) 0.006(10) -0.015(11) 0.018(15)
C3 0.18(3) 0.060(14) 0.084(17) 0.015(12) -0.051(18) -0.028(16)
C4 0.10(2) 0.13(2) 0.073(16) 0.028(16) -0.026(15) -0.013(18)
C5 0.16(3) 0.061(13) 0.069(14) 0.018(11) -0.071(16) -0.035(15)
C6 0.089(19) 0.091(17) 0.037(10) -0.010(10) -0.005(11) -0.012(13)
C7 0.17(2) 0.120(15) 0.057(12) 0.011(10) -0.046(13) -0.053(14)
C8 0.17(3) 0.15(2) 0.069(18) 0.000(18) -0.049(17) -0.04(2)
C9 0.17(3) 0.11(2) 0.07(2) 0.009(19) -0.062(19) -0.043(19)
C10 0.17(3) 0.129(16) 0.05(2) 0.025(15) -0.045(19) -0.054(16)
C8X 0.17(3) 0.120(18) 0.05(2) 0.021(15) -0.06(2) -0.050(18)
C9X 0.17(3) 0.12(2) 0.06(2) 0.01(2) -0.063(19) -0.054(18)
C10X 0.18(3) 0.13(2) 0.070(19) 0.023(18) -0.047(17) -0.058(19)
C11 0.16(3) 0.046(12) 0.062(13) 0.027(10) -0.016(16) -0.026(14)
C12 0.12(2) 0.067(13) 0.052(12) 0.015(10) -0.040(14) -0.028(14)
C13 0.075(18) 0.066(14) 0.077(15) 0.020(12) -0.018(13) -0.003(12)
C14 0.14(3) 0.061(14) 0.056(13) 0.022(11) -0.021(15) -0.001(15)
C15 0.107(16) 0.107(14) 0.085(14) 0.047(11) -0.023(12) 0.006(12)
C16 0.16(3) 0.063(14) 0.073(15) 0.027(12) -0.053(16) -0.008(15)
C17 0.054(16) 0.057(12) 0.076(14) -0.004(11) 0.004(12) -0.016(11)
C18 0.109(14) 0.114(14) 0.100(12) 0.053(10) -0.030(10) 0.009(10)
C19 0.106(19) 0.106(18) 0.11(2) 0.050(15) -0.025(16) 0.015(14)
C20 0.11(2) 0.13(2) 0.109(17) 0.049(15) -0.038(14) 0.005(17)
C21 0.101(18) 0.13(2) 0.100(18) 0.060(15) -0.035(14) 0.012(15)
C19X 0.10(2) 0.12(2) 0.101(14) 0.056(13) -0.029(16) 0.01(2)
C20X 0.109(14) 0.12(2) 0.10(2) 0.06(2) -0.027(15) 0.006(15)
C21X 0.11(2) 0.106(17) 0.104(18) 0.053(14) -0.026(19) 0.012(17)
C22 0.072(19) 0.13(2) 0.067(14) -0.007(14) -0.017(13) -0.004(16)
C23 0.12(2) 0.037(11) 0.073(14) 0.006(9) -0.060(15) -0.008(12)
C24 0.10(2) 0.047(11) 0.054(11) 0.026(9) -0.027(12) -0.014(11)
C25 0.080(19) 0.061(13) 0.072(13) 0.011(10) -0.046(12) -0.010(12)
C26 0.13(3) 0.048(14) 0.101(19) 0.024(12) -0.039(17) -0.033(15)
C27 0.09(2) 0.075(17) 0.072(15) -0.001(11) -0.030(14) -0.021(14)
C28 0.13(2) 0.051(12) 0.033(10) 0.005(8) -0.018(12) -0.032(13)
C29 0.11(3) 0.083(17) 0.078(16) -0.008(13) -0.015(15) -0.015(16)
C30 0.15(3) 0.17(3) 0.084(19) 0.07(2) -0.055(19) -0.02(2)
C31 0.09(2) 0.12(2) 0.12(2) 0.006(19) -0.028(18) 0.016(17)
C32 0.14(3) 0.14(3) 0.16(3) 0.07(2) -0.08(3) -0.06(2)
C33 0.13(2) 0.102(19) 0.032(10) -0.017(11) -0.019(12) -0.015(16)
C34 0.14(3) 0.043(11) 0.077(15) 0.001(10) -0.065(17) -0.004(13)
C35 0.09(2) 0.069(15) 0.086(16) 0.020(12) -0.033(16) -0.012(14)
C36 0.12(2) 0.103(19) 0.057(13) -0.004(12) -0.038(15) -0.009(16)
C37 0.14(3) 0.061(15) 0.093(19) 0.011(13) -0.02(2) -0.013(16)
C38 0.12(2) 0.089(17) 0.041(11) 0.017(11) -0.029(14) -0.015(16)
C39 0.13(3) 0.048(12) 0.11(2) -0.007(13) -0.061(19) 0.004(14)
C40 0.13(3) 0.073(17) 0.078(16) 0.010(13) -0.055(17) -0.008(17)
C41 0.10(2) 0.11(2) 0.100(19) -0.022(16) -0.057(17) -0.002(16)
C42 0.27(5) 0.064(16) 0.075(17) 0.017(13) -0.10(2) -0.04(2)
C43 0.15(3) 0.12(2) 0.10(2) 0.022(17) -0.08(2) -0.01(2)
C44 0.11(2) 0.050(12) 0.068(14) 0.012(10) 0.022(13) -0.019(12)
C45 0.17(3) 0.073(16) 0.042(12) -0.008(11) -0.026(15) -0.002(18)
C46 0.10(2) 0.058(13) 0.066(13) 0.012(10) -0.011(13) -0.017(13)
C47 0.11(2) 0.063(14) 0.096(18) 0.047(13) -0.025(17) -0.006(15)
C48 0.14(3) 0.090(19) 0.052(14) 0.016(13) -0.002(16) 0.002(19)
C49 0.25(5) 0.065(17) 0.09(2) 0.031(15) -0.04(3) -0.01(2)
O5 0.156(17) 0.059(9) 0.050(8) 0.009(7) -0.033(9) -0.028(9)
O6 0.113(15) 0.094(11) 0.078(10) 0.036(9) -0.036(10) -0.041(10)
O7 0.131(10) 0.059(7) 0.028(6) 0.019(5) -0.034(6) -0.024(7)
O8 0.136(16) 0.061(9) 0.069(9) -0.010(7) -0.020(9) -0.012(9)
C50 0.09(2) 0.059(14) 0.085(16) 0.027(12) -0.015(14) -0.030(13)
C51 0.083(18) 0.055(12) 0.053(12) 0.010(9) -0.013(11) -0.028(11)
C52 0.14(3) 0.076(17) 0.067(14) -0.004(12) -0.045(15) -0.029(16)
C53 0.10(2) 0.045(12) 0.082(16) 0.011(10) -0.024(14) -0.009(12)
C54 0.14(3) 0.055(13) 0.061(14) 0.000(11) -0.008(15) -0.010(14)
C55 0.22(3) 0.047(13) 0.061(14) 0.030(11) -0.044(18) -0.037(17)
C56 0.15(3) 0.080(17) 0.059(15) 0.020(12) -0.003(16) -0.003(17)
C57 0.06(2) 0.15(3) 0.13(3) 0.05(2) -0.013(17) -0.031(19)
C58 0.20(4) 0.10(2) 0.09(2) 0.018(16) -0.04(2) -0.01(2)
C59 0.27(5) 0.061(17) 0.10(2) 0.040(15) -0.07(3) -0.02(2)
C60 0.13(2) 0.055(13) 0.057(12) 0.006(10) -0.025(13) -0.022(13)
C61 0.074(19) 0.072(14) 0.094(17) 0.017(12) -0.042(15) -0.022(13)
C62 0.086(19) 0.081(15) 0.047(11) 0.012(10) -0.017(11) -0.020(13)
C63 0.09(2) 0.073(14) 0.046(11) 0.006(10) -0.029(12) -0.016(13)
C64 0.11(2) 0.072(14) 0.062(13) 0.013(11) -0.021(14) -0.049(14)
C65 0.10(2) 0.098(18) 0.083(16) 0.037(14) -0.040(14) -0.028(16)
C66 0.11(2) 0.075(15) 0.061(13) 0.033(11) -0.012(14) -0.029(15)
C67 0.13(3) 0.12(2) 0.071(15) 0.042(16) -0.043(16) -0.06(2)
C68 0.12(2) 0.091(18) 0.079(16) 0.040(14) -0.020(16) 0.000(17)
C69 0.15(3) 0.17(3) 0.085(18) 0.077(19) -0.073(19) -0.07(2)
C70 0.18(3) 0.10(2) 0.078(16) 0.036(15) -0.075(19) -0.05(2)
C71 0.14(3) 0.12(2) 0.11(2) 0.10(2) -0.064(19) -0.042(19)
C72 0.130(10) 0.083(9) 0.062(9) 0.016(7) -0.037(8) -0.036(8)
C73 0.129(10) 0.095(11) 0.072(11) 0.032(8) -0.040(9) -0.030(9)
C74 0.133(11) 0.115(12) 0.085(11) 0.035(8) -0.046(10) -0.042(10)
C75 0.145(11) 0.127(12) 0.099(11) 0.022(8) -0.048(10) -0.059(10)
C76 0.148(11) 0.100(12) 0.078(11) 0.016(8) -0.049(10) -0.054(10)
C77 0.143(11) 0.084(10) 0.056(9) 0.014(7) -0.040(9) -0.047(9)
C78 0.160(14) 0.153(15) 0.129(14) 0.016(10) -0.061(11) -0.071(12)
C79 0.16(2) 0.18(2) 0.12(2) 0.018(17) -0.068(17) -0.068(18)
C80 0.15(2) 0.16(2) 0.15(2) 0.023(16) -0.062(16) -0.076(17)
C81 0.17(2) 0.16(2) 0.14(2) -0.003(15) -0.064(18) -0.078(18)
C79X 0.17(3) 0.17(3) 0.129(15) 0.003(16) -0.069(15) -0.07(2)
C80X 0.153(13) 0.16(2) 0.12(2) 0.02(2) -0.073(16) -0.069(17)
C81X 0.16(3) 0.145(14) 0.15(2) 0.011(17) -0.06(2) -0.079(16)
C82 0.16(3) 0.13(3) 0.059(15) -0.024(16) -0.037(18) -0.03(2)
C83 0.23(2) 0.060(9) 0.056(10) 0.002(8) -0.028(11) -0.036(11)
C84 0.24(2) 0.070(8) 0.049(10) -0.008(8) -0.022(10) -0.052(11)
C85 0.26(2) 0.074(9) 0.076(11) -0.010(8) -0.020(11) -0.061(11)
C86 0.277(19) 0.066(8) 0.097(12) -0.005(7) -0.016(11) -0.052(10)
C87 0.25(2) 0.059(8) 0.091(12) 0.004(9) -0.012(11) -0.033(11)
C88 0.24(2) 0.056(9) 0.072(11) 0.007(8) -0.022(11) -0.026(11)
C89 0.32(2) 0.070(8) 0.132(15) -0.015(9) -0.014(14) -0.064(12)
C90 0.39(3) 0.11(2) 0.18(2) -0.01(2) -0.07(2) -0.11(2)
C91 0.38(4) 0.089(18) 0.145(17) -0.012(13) -0.011(19) -0.12(2)
C92 0.36(3) 0.106(17) 0.19(3) -0.08(2) 0.00(2) -0.044(19)
C93 0.09(2) 0.072(15) 0.088(18) 0.003(13) 0.012(15) 0.007(14)
O9 0.132(16) 0.039(7) 0.047(7) 0.014(6) -0.041(9) -0.012(8)
O10 0.101(13) 0.073(9) 0.044(7) 0.010(6) -0.026(8) -0.011(8)
O11 0.171(12) 0.087(9) 0.055(5) 0.014(5) -0.050(7) -0.040(8)
O12 0.113(14) 0.075(9) 0.047(8) 0.015(7) -0.030(8) -0.023(9)
C94 0.064(17) 0.085(17) 0.035(10) -0.008(10) -0.005(10) -0.010(14)
C95 0.10(2) 0.070(15) 0.044(11) 0.017(10) -0.038(13) -0.015(14)
C96 0.10(2) 0.11(2) 0.059(14) 0.025(14) -0.036(15) -0.030(19)
C97 0.14(3) 0.12(3) 0.053(14) 0.010(15) -0.034(17) -0.04(2)
C98 0.067(19) 0.085(16) 0.073(14) 0.024(12) -0.018(13) -0.006(13)
C99 0.11(2) 0.097(18) 0.044(12) 0.020(12) -0.033(13) 0.010(17)
C100 0.13(3) 0.13(3) 0.080(19) 0.025(18) -0.012(19) -0.03(2)
C101 0.12(3) 0.11(3) 0.16(3) 0.00(2) 0.05(2) -0.02(2)
C102 0.12(3) 0.18(4) 0.13(3) -0.02(3) -0.03(2) -0.04(3)
C103 0.10(2) 0.13(2) 0.087(18) -0.009(17) -0.016(16) 0.014(19)
C104 0.11(2) 0.084(17) 0.081(17) 0.022(13) -0.018(15) -0.013(15)
C105 0.120(12) 0.060(10) 0.065(8) 0.015(8) -0.011(9) -0.027(10)
C106 0.120(13) 0.065(10) 0.063(8) 0.021(7) -0.008(8) -0.011(10)
C107 0.134(13) 0.060(10) 0.075(9) 0.024(8) 0.001(8) 0.000(10)
C108 0.149(13) 0.078(10) 0.079(8) 0.006(8) 0.002(8) 0.011(10)
C109 0.156(13) 0.080(12) 0.069(9) 0.014(9) -0.005(8) 0.000(11)
C110 0.136(12) 0.063(11) 0.062(9) 0.018(8) -0.016(8) -0.011(10)
C111 0.172(14) 0.091(11) 0.091(10) 0.002(8) 0.014(10) 0.021(11)
C112 0.18(3) 0.074(18) 0.080(13) -0.009(14) 0.015(17) 0.01(2)
C113 0.159(14) 0.10(2) 0.10(2) 0.000(19) 0.024(14) 0.032(18)
C114 0.17(3) 0.080(13) 0.11(2) 0.006(12) 0.02(2) 0.033(17)
C12E 0.18(2) 0.089(18) 0.10(2) 0.000(14) 0.032(16) 0.029(17)
C13Y 0.16(2) 0.09(2) 0.09(2) -0.005(16) 0.018(16) 0.027(17)
C14Y 0.17(3) 0.08(2) 0.11(2) -0.011(16) 0.007(18) 0.05(2)
C115 0.17(3) 0.060(14) 0.059(13) -0.011(11) -0.029(16) -0.027(16)
C116 0.153(12) 0.089(8) 0.054(6) 0.016(5) -0.060(7) -0.026(9)
C117 0.144(14) 0.086(8) 0.054(6) 0.014(5) -0.053(8) -0.042(10)
C118 0.169(16) 0.093(8) 0.056(6) 0.014(6) -0.050(9) -0.034(11)
C119 0.177(14) 0.100(9) 0.052(6) 0.018(5) -0.047(8) -0.022(10)
C120 0.160(15) 0.094(9) 0.054(6) 0.017(6) -0.054(9) -0.030(11)
C121 0.147(15) 0.088(8) 0.053(6) 0.016(5) -0.061(8) -0.028(10)
C122 0.197(17) 0.115(12) 0.052(6) 0.016(6) -0.044(9) -0.021(12)
C123 0.20(3) 0.119(15) 0.050(12) 0.020(11) -0.034(18) -0.026(17)
C124 0.196(17) 0.14(2) 0.055(15) 0.012(16) -0.033(11) -0.016(16)
C125 0.21(3) 0.121(17) 0.050(12) 0.013(12) -0.043(18) -0.028(19)
C12X 0.20(2) 0.12(2) 0.042(15) 0.023(18) -0.040(17) -0.023(18)
C12Y 0.20(2) 0.12(2) 0.041(18) 0.015(17) -0.036(15) -0.025(18)
C12Z 0.20(3) 0.117(17) 0.059(15) 0.014(14) -0.03(2) -0.021(17)
C126 0.15(3) 0.090(17) 0.053(13) 0.016(12) -0.044(15) 0.010(17)
C127 0.12(2) 0.079(15) 0.068(14) 0.003(12) -0.049(15) -0.022(15)
C128 0.11(2) 0.100(18) 0.048(12) 0.029(12) -0.020(13) -0.022(16)
C129 0.18(3) 0.075(16) 0.053(13) 0.035(12) -0.053(17) -0.008(18)
C130 0.09(2) 0.085(16) 0.063(14) 0.012(11) -0.018(13) -0.041(15)
C131 0.11(2) 0.074(14) 0.049(12) 0.016(10) -0.032(12) -0.021(13)
C132 0.11(2) 0.060(12) 0.049(11) 0.008(9) -0.031(12) -0.014(12)
C133 0.17(3) 0.069(16) 0.073(16) 0.031(12) -0.050(18) -0.047(18)
C134 0.20(3) 0.12(2) 0.053(14) 0.027(14) -0.047(17) -0.05(2)
C135 0.17(4) 0.12(2) 0.065(16) 0.024(15) -0.028(19) -0.02(2)
C136 0.19(4) 0.10(2) 0.10(2) 0.022(17) -0.04(2) -0.06(2)
C137 0.14(2) 0.082(17) 0.042(11) 0.008(11) -0.015(13) -0.032(16)
C138 0.169(13) 0.110(14) 0.086(11) 0.015(12) -0.040(10) -0.038(9)
C139 0.176(13) 0.144(16) 0.124(15) 0.032(14) -0.031(14) -0.019(11)
C140 0.176(13) 0.148(18) 0.141(17) 0.032(15) -0.034(16) -0.021(14)
C141 0.19(2) 0.15(2) 0.153(19) 0.029(17) -0.040(19) -0.025(16)
C142 0.25(4) 0.22(3) 0.16(2) -0.01(2) -0.05(3) -0.01(3)
O13 0.112(16) 0.053(9) 0.101(13) 0.001(8) -0.040(12) -0.003(9)
O14 0.108(13) 0.080(10) 0.049(8) 0.017(7) -0.027(8) -0.012(9)
O15 0.129(15) 0.053(9) 0.070(9) 0.003(7) -0.043(9) -0.017(8)
O16 0.083(13) 0.067(9) 0.031(7) 0.022(6) -0.002(7) 0.006(8)
C143 0.10(2) 0.063(13) 0.056(13) 0.017(10) -0.030(14) -0.017(13)
C144 0.11(2) 0.065(13) 0.042(12) -0.005(10) -0.032(14) -0.006(14)
C145 0.12(3) 0.080(16) 0.065(15) 0.014(12) -0.039(15) -0.026(16)
C146 0.10(2) 0.076(15) 0.071(15) -0.003(12) -0.028(15) -0.021(15)
C147 0.09(2) 0.069(14) 0.054(13) 0.023(10) -0.018(13) 0.006(13)
C148 0.10(2) 0.079(16) 0.075(16) -0.016(12) -0.023(15) -0.003(15)
C149 0.11(2) 0.096(18) 0.075(16) 0.013(13) -0.036(16) 0.001(16)
C150 0.13(3) 0.26(5) 0.11(3) 0.07(3) -0.05(2) -0.04(3)
C151 0.12(3) 0.10(2) 0.16(3) 0.04(2) -0.04(2) -0.019(19)
C152 0.14(3) 0.13(3) 0.13(3) 0.03(2) -0.03(2) 0.01(2)
C153 0.087(19) 0.078(14) 0.057(12) 0.019(10) -0.036(12) -0.015(12)
C154 0.13(2) 0.057(13) 0.034(10) 0.019(9) -0.020(12) -0.014(13)
C155 0.12(2) 0.083(16) 0.046(11) 0.018(11) -0.025(13) -0.043(15)
C156 0.12(2) 0.061(14) 0.058(12) 0.023(10) -0.031(13) -0.019(13)
C157 0.13(2) 0.042(12) 0.085(16) 0.025(11) -0.032(16) -0.016(13)
C158 0.17(3) 0.050(13) 0.072(15) 0.010(11) -0.046(17) -0.020(15)
C159 0.091(19) 0.063(13) 0.061(12) 0.023(10) -0.020(12) -0.016(12)
C160 0.103(16) 0.066(11) 0.136(16) 0.036(10) -0.042(12) 0.007(10)
C161 0.108(19) 0.059(16) 0.13(2) 0.021(14) -0.050(15) -0.008(13)
C162 0.13(2) 0.078(18) 0.140(19) 0.028(14) -0.034(16) -0.001(17)
C163 0.10(2) 0.071(17) 0.16(2) 0.029(17) -0.039(17) -0.005(15)
C16X 0.10(3) 0.07(2) 0.138(17) 0.042(17) -0.048(16) 0.00(2)
C16Y 0.102(18) 0.07(2) 0.14(2) 0.03(2) -0.042(18) 0.008(16)
C16Z 0.11(2) 0.067(17) 0.14(2) 0.035(18) -0.04(2) 0.004(17)
C164 0.13(2) 0.073(15) 0.060(13) 0.017(11) -0.029(14) -0.036(14)
C165 0.11(2) 0.068(15) 0.057(13) 0.016(11) -0.044(13) -0.014(13)
C166 0.14(3) 0.064(15) 0.083(16) 0.004(12) -0.051(16) -0.027(14)
C167 0.12(2) 0.047(13) 0.10(2) 0.002(12) -0.042(17) -0.028(13)
C168 0.09(2) 0.077(16) 0.077(16) -0.014(12) -0.024(14) -0.020(13)
C169 0.10(2) 0.054(13) 0.080(15) -0.018(12) -0.008(13) -0.006(12)
C170 0.12(2) 0.074(14) 0.039(11) 0.005(10) -0.032(12) -0.026(13)
C171 0.19(2) 0.052(11) 0.104(16) -0.028(10) -0.012(14) -0.003(15)
C172 0.20(2) 0.096(19) 0.15(2) -0.030(17) 0.021(16) 0.008(19)
C173 0.28(3) 0.090(19) 0.14(2) -0.042(16) -0.07(2) 0.00(2)
C174 0.23(3) 0.066(14) 0.121(19) -0.013(12) -0.012(18) 0.005(17)
C175 0.12(2) 0.075(14) 0.036(10) 0.001(9) -0.029(12) -0.017(14)
C176 0.09(2) 0.050(12) 0.071(15) 0.043(11) -0.038(15) -0.025(13)
C177 0.13(2) 0.031(10) 0.076(15) 0.004(10) -0.049(16) -0.024(12)
C178 0.14(3) 0.051(12) 0.051(13) -0.003(10) -0.044(15) -0.010(15)
C179 0.10(2) 0.068(14) 0.053(12) 0.018(10) -0.035(13) -0.027(14)
C180 0.074(18) 0.077(15) 0.070(14) 0.014(12) -0.028(13) -0.012(13)
C181 0.14(2) 0.024(8) 0.027(9) 0.000(7) -0.026(12) 0.006(11)
C182 0.10(2) 0.087(17) 0.075(16) -0.013(13) -0.024(16) 0.015(16)
C183 0.07(2) 0.16(3) 0.095(19) -0.040(19) -0.003(15) -0.026(19)
C184 0.11(3) 0.089(19) 0.098(19) -0.028(15) 0.013(17) 0.002(16)
C185 0.08(2) 0.13(2) 0.11(2) -0.071(19) -0.023(17) 0.048(18)
C186 0.16(3) 0.057(12) 0.042(11) 0.009(9) -0.038(13) -0.015(14)
N1 0.137(12) 0.078(11) 0.030(8) 0.017(7) -0.040(8) -0.023(10)
C187 0.136(13) 0.092(13) 0.050(10) 0.021(9) -0.049(9) -0.031(11)
C188 0.141(19) 0.122(19) 0.068(14) 0.010(13) -0.052(14) -0.006(15)
N2 0.16(2) 0.035(9) 0.055(11) 0.005(8) -0.034(13) 0.012(11)
C189 0.07(2) 0.081(17) 0.081(17) -0.009(13) 0.033(15) -0.006(14)
C190 0.15(3) 0.08(2) 0.14(3) -0.025(19) 0.03(2) -0.010(19)
N3 0.10(3) 0.28(5) 0.18(3) -0.04(3) -0.04(2) 0.09(3)
C191 0.07(2) 0.12(3) 0.14(3) -0.03(2) -0.01(2) -0.010(19)
C192 0.12(3) 0.10(2) 0.069(15) -0.015(14) -0.005(16) 0.003(18)
N4 0.37(7) 0.13(3) 0.14(3) -0.01(2) -0.02(4) -0.03(3)
C193 0.23(5) 0.09(2) 0.17(4) 0.03(3) 0.06(4) 0.03(3)
C194 0.13(3) 0.10(2) 0.11(2) 0.001(17) -0.03(2) -0.018(18)
N5 0.28(5) 0.15(3) 0.16(3) 0.07(2) -0.13(3) -0.06(3)
C195 0.12(3) 0.10(2) 0.13(3) 0.06(2) -0.06(2) -0.041(19)
C196 0.13(3) 0.084(17) 0.085(17) 0.018(13) -0.048(17) -0.014(16)
N6 0.32(4) 0.11(2) 0.21(3) 0.034(18) -0.04(3) -0.01(2)
C197 0.29(4) 0.09(2) 0.19(3) 0.014(16) -0.04(3) -0.01(2)
C198 0.25(4) 0.079(17) 0.15(3) -0.008(14) -0.10(2) -0.046(19)
N7 0.14(2) 0.12(3) 0.16(3) -0.01(3) -0.03(2) 0.00(2)
C199 0.14(2) 0.09(2) 0.09(2) 0.008(18) -0.03(2) -0.01(2)
C200 0.14(2) 0.06(2) 0.08(2) 0.02(2) -0.03(2) -0.01(2)

loop_
_atom_type_symbol
_atom_type_description
_atom_type_scat_dispersion_real
_atom_type_scat_dispersion_imag
_atom_type_scat_source
C C 0.0181 0.0091 'International Tables Vol C Tables 4.2.6.8 and 6.1.1.4'
H H 0.0000 0.0000 'International Tables Vol C Tables 4.2.6.8 and 6.1.1.4'
N N 0.0311 0.0180 'International Tables Vol C Tables 4.2.6.8 and 6.1.1.4'
O O 0.0492 0.0322 'International Tables Vol C Tables 4.2.6.8 and 6.1.1.4'
Mg Mg 0.1719 0.1771 'International Tables Vol C Tables 4.2.6.8 and 6.1.1.4'
Zn Zn -1.5491 0.6778 'International Tables Vol C Tables 4.2.6.8 and 6.1.1.4'

loop_
_geom_angle_atom_site_label_1
_geom_angle_atom_site_label_2
_geom_angle_atom_site_label_3
_geom_angle
_geom_angle_site_symmetry_1
_geom_angle_site_symmetry_3
_geom_angle_publ_flag
O16 Zn1 O4 118.2(5) . . ?
O16 Zn1 O15 100.0(7) . . ?
O4 Zn1 O15 129.3(6) . . ?
O16 Zn1 O20 104.3(7) . . ?
O4 Zn1 O20 108.2(6) . . ?
O15 Zn1 O20 91.7(6) . . ?
O10 Zn2 O7 117.1(6) . . ?
O10 Zn2 O8 131.5(7) . . ?
O7 Zn2 O8 104.2(7) . . ?
O10 Zn2 O17 103.8(6) . . ?
O7 Zn2 O17 100.7(6) . . ?
O8 Zn2 O17 91.8(6) . . ?
O2 Mg1 O18 83.4(6) . . ?
O2 Mg1 O3 89.6(6) . . ?
O18 Mg1 O3 80.5(7) . . ?
O2 Mg1 O4 174.7(7) . . ?
O18 Mg1 O4 95.1(6) . . ?
O3 Mg1 O4 95.2(5) . . ?
O2 Mg1 O1 86.1(6) . . ?
O18 Mg1 O1 96.4(7) . . ?
O3 Mg1 O1 175.0(7) . . ?
O4 Mg1 O1 89.0(6) . . ?
O2 Mg1 N1 88.8(7) . . ?
O18 Mg1 N1 169.5(7) . . ?
O3 Mg1 N1 92.4(8) . . ?
O4 Mg1 N1 93.2(7) . . ?
O1 Mg1 N1 90.2(7) . . ?
O2 Mg2 O17 110.1(8) . . ?
O2 Mg2 O6 150.6(8) . . ?
O17 Mg2 O6 99.3(7) . . ?
O2 Mg2 O5 94.7(7) . . ?
O17 Mg2 O5 89.7(6) . . ?
O6 Mg2 O5 86.1(8) . . ?
O2 Mg2 O18 84.5(6) . . ?
O17 Mg2 O18 86.1(6) . . ?
O6 Mg2 O18 97.0(7) . . ?
O5 Mg2 O18 175.2(8) . . ?
O2 Mg2 H5 111(2) . . ?
O17 Mg2 H5 72(4) . . ?
O6 Mg2 H5 78(3) . . ?
O5 Mg2 H5 21(3) . . ?
O18 Mg2 H5 157(4) . . ?
O2 Mg2 H6 170(4) . . ?
O17 Mg2 H6 79(4) . . ?
O6 Mg2 H6 20(4) . . ?
O5 Mg2 H6 89(2) . . ?
O18 Mg2 H6 93(2) . . ?
H5 Mg2 H6 75(3) . . ?
O9 Mg3 O19 80.8(7) . . ?
O9 Mg3 O10 94.1(6) . . ?
O19 Mg3 O10 99.1(6) . . ?
O9 Mg3 O12 90.4(6) . . ?
O19 Mg3 O12 80.9(6) . . ?
O10 Mg3 O12 175.4(7) . . ?
O9 Mg3 O11 178.7(9) . . ?
O19 Mg3 O11 98.0(8) . . ?
O10 Mg3 O11 86.5(7) . . ?
O12 Mg3 O11 89.0(7) . . ?
O9 Mg3 N2 93.3(8) . . ?
O19 Mg3 N2 169.3(7) . . ?
O10 Mg3 N2 90.1(6) . . ?
O12 Mg3 N2 90.3(6) . . ?
O11 Mg3 N2 87.9(8) . . ?
O12 Mg4 O13 145.6(8) . . ?
O12 Mg4 O20 113.8(8) . . ?
O13 Mg4 O20 99.7(7) . . ?
O12 Mg4 O19 82.7(6) . . ?
O13 Mg4 O19 92.4(7) . . ?
O20 Mg4 O19 85.5(6) . . ?
O12 Mg4 O14 103.3(6) . . ?
O13 Mg4 O14 85.6(7) . . ?
O20 Mg4 O14 87.2(6) . . ?
O19 Mg4 O14 171.9(6) . . ?
O12 Mg4 Mg3 42.3(5) . . ?
O13 Mg4 Mg3 128.2(5) . . ?
O20 Mg4 Mg3 97.4(6) . . ?
O19 Mg4 Mg3 40.9(5) . . ?
O14 Mg4 Mg3 143.9(5) . . ?
O12 Mg4 H19 92(7) . . ?
O13 Mg4 H19 73(5) . . ?
O20 Mg4 H19 100(6) . . ?
O19 Mg4 H19 23(3) . . ?
O14 Mg4 H19 158(4) . . ?
Mg3 Mg4 H19 56(5) . . ?
O12 Mg4 H13 165(4) . . ?
O13 Mg4 H13 21(4) . . ?
O20 Mg4 H13 79(4) . . ?
O19 Mg4 H13 91(5) . . ?
O14 Mg4 H13 85(5) . . ?
Mg3 Mg4 H13 131(5) . . ?
H19 Mg4 H13 77(7) . . ?
O3 Mg5 O9 104.1(8) . . ?
O3 Mg5 O17 90.5(6) . . ?
O9 Mg5 O17 97.0(6) . . ?
O3 Mg5 O20 98.3(6) . . ?
O9 Mg5 O20 92.1(6) . . ?
O17 Mg5 O20 165.5(8) . . ?
O3 Mg5 O19 178.4(6) . . ?
O9 Mg5 O19 76.6(7) . . ?
O17 Mg5 O19 88.1(6) . . ?
O20 Mg5 O19 83.0(6) . . ?
O3 Mg5 O18 78.2(7) . . ?
O9 Mg5 O18 177.4(7) . . ?
O17 Mg5 O18 81.6(5) . . ?
O20 Mg5 O18 88.9(6) . . ?
O19 Mg5 O18 101.1(7) . . ?
O3 Mg5 H17 74(6) . . ?
O9 Mg5 H17 85(7) . . ?
O17 Mg5 H17 23(3) . . ?
O20 Mg5 H17 171(3) . . ?
O19 Mg5 H17 104(6) . . ?
O18 Mg5 H17 94(7) . . ?
O3 Mg5 H20 80(5) . . ?
O9 Mg5 H20 82(7) . . ?
O17 Mg5 H20 170(3) . . ?
O20 Mg5 H20 23.6(17) . . ?
O19 Mg5 H20 101(5) . . ?
O18 Mg5 H20 100(7) . . ?
H17 Mg5 H20 148(3) . . ?
Zn2 O17 Mg2 120.7(8) . . ?
Zn2 O17 Mg5 125.3(7) . . ?
Mg2 O17 Mg5 97.6(7) . . ?
Zn2 O17 H17 107(10) . . ?
Mg2 O17 H17 116(10) . . ?
Mg5 O17 H17 86(10) . . ?
Mg1 O18 Mg2 94.0(6) . . ?
Mg1 O18 Mg5 98.0(7) . . ?
Mg2 O18 Mg5 93.9(6) . . ?
Mg1 O18 H18 121.4 . . ?
Mg2 O18 H18 121.4 . . ?
Mg5 O18 H18 121.4 . . ?
Mg3 O19 Mg4 96.8(6) . . ?
Mg3 O19 Mg5 98.8(8) . . ?
Mg4 O19 Mg5 94.6(6) . . ?
Mg3 O19 H19 122(10) . . ?
Mg4 O19 H19 89(10) . . ?
Mg5 O19 H19 138(10) . . ?
Zn1 O20 Mg4 120.9(9) . . ?
Zn1 O20 Mg5 116.4(7) . . ?
Mg4 O20 Mg5 96.0(7) . . ?
Zn1 O20 H20 103(10) . . ?
Mg4 O20 H20 133(10) . . ?
Mg5 O20 H20 77(10) . . ?
C1 O1 C45 110.8(16) . . ?
C1 O1 Mg1 115.9(15) . . ?
C45 O1 Mg1 130.1(11) . . ?
C12 O2 Mg2 134.0(13) . . ?
C12 O2 Mg1 125.9(13) . . ?
Mg2 O2 Mg1 97.5(7) . . ?
C23 O3 Mg5 140.1(13) . . ?
C23 O3 Mg1 117.6(12) . . ?
Mg5 O3 Mg1 101.9(10) . . ?
C34 O4 Zn1 128.2(12) . . ?
C34 O4 Mg1 113.5(12) . . ?
Zn1 O4 Mg1 114.0(7) . . ?
C6 C1 C2 123(2) . . ?
C6 C1 O1 117(2) . . ?
C2 C1 O1 119.5(18) . . ?
C1 C2 C3 116(2) . . ?
C1 C2 C44 123(2) . . ?
C3 C2 C44 121(2) . . ?
C2 C3 C4 123(2) . . ?
C2 C3 H3 118.6 . . ?
C4 C3 H3 118.6 . . ?
C5 C4 C3 116(2) . . ?
C5 C4 C7 124(2) . . ?
C3 C4 C7 119(3) . . ?
C4 C5 C6 124(2) . . ?
C4 C5 H5A 118.1 . . ?
C6 C5 H5A 118.1 . . ?
C1 C6 C5 118(2) . . ?
C1 C6 C11 125(2) . . ?
C5 C6 C11 117(2) . . ?
C8X C7 C10X 117(3) . . ?
C10 C7 C8 115(3) . . ?
C8X C7 C4 115(3) . . ?
C10 C7 C4 114(3) . . ?
C10X C7 C4 111(3) . . ?
C8 C7 C4 108(3) . . ?
C10 C7 C9 106(2) . . ?
C8 C7 C9 105(2) . . ?
C4 C7 C9 107(2) . . ?
C8X C7 C9X 104(2) . . ?
C10X C7 C9X 103(2) . . ?
C4 C7 C9X 103(2) . . ?
C7 C8 H8A 109.5 . . ?
C7 C8 H8B 109.5 . . ?
H8A C8 H8B 109.5 . . ?
C7 C8 H8C 109.5 . . ?
H8A C8 H8C 109.5 . . ?
H8B C8 H8C 109.5 . . ?
C7 C9 H9A 109.5 . . ?
C7 C9 H9B 109.5 . . ?
H9A C9 H9B 109.5 . . ?
C7 C9 H9C 109.5 . . ?
H9A C9 H9C 109.5 . . ?
H9B C9 H9C 109.5 . . ?
C7 C10 H10A 109.5 . . ?
C7 C10 H10B 109.5 . . ?
H10A C10 H10B 109.5 . . ?
C7 C10 H10C 109.5 . . ?
H10A C10 H10C 109.5 . . ?
H10B C10 H10C 109.5 . . ?
C7 C8X H8D 109.5 . . ?
C7 C8X H8E 109.5 . . ?
H8D C8X H8E 109.5 . . ?
C7 C8X H8F 109.5 . . ?
H8D C8X H8F 109.5 . . ?
H8E C8X H8F 109.5 . . ?
C7 C9X H9D 109.5 . . ?
C7 C9X H9E 109.5 . . ?
H9D C9X H9E 109.5 . . ?
C7 C9X H9F 109.5 . . ?
H9D C9X H9F 109.5 . . ?
H9E C9X H9F 109.5 . . ?
C7 C10X H10D 109.5 . . ?
C7 C10X H10E 109.5 . . ?
H10D C10X H10E 109.5 . . ?
C7 C10X H10F 109.5 . . ?
H10D C10X H10F 109.5 . . ?
H10E C10X H10F 109.5 . . ?
C13 C11 C6 111(2) . . ?
C13 C11 H11A 109.5 . . ?
C6 C11 H11A 109.5 . . ?
C13 C11 H11B 109.5 . . ?
C6 C11 H11B 109.5 . . ?
H11A C11 H11B 108.1 . . ?
C17 C12 O2 121.7(18) . . ?
C17 C12 C13 121(2) . . ?
O2 C12 C13 117(2) . . ?
C14 C13 C12 114(2) . . ?
C14 C13 C11 121(2) . . ?
C12 C13 C11 124(2) . . ?
C15 C14 C13 124(2) . . ?
C15 C14 H14A 117.8 . . ?
C13 C14 H14A 117.8 . . ?
C14 C15 C16 121(2) . . ?
C14 C15 C18 125(2) . . ?
C16 C15 C18 114(3) . . ?
C17 C16 C15 116(3) . . ?
C17 C16 H16 122.2 . . ?
C15 C16 H16 122.2 . . ?
C12 C17 C16 123(2) . . ?
C12 C17 C22 122(2) . . ?
C16 C17 C22 116(2) . . ?
C21 C18 C19 115(3) . . ?
C19X C18 C21X 111(3) . . ?
C21 C18 C15 121(2) . . ?
C19X C18 C15 109(3) . . ?
C19 C18 C15 109(3) . . ?
C21X C18 C15 103(3) . . ?
C19X C18 C20X 109(3) . . ?
C21X C18 C20X 106(2) . . ?
C15 C18 C20X 118(3) . . ?
C21 C18 C20 106(2) . . ?
C19 C18 C20 104(2) . . ?
C15 C18 C20 99(3) . . ?
C18 C19 H19A 109.5 . . ?
C18 C19 H19B 109.5 . . ?
H19A C19 H19B 109.5 . . ?
C18 C19 H19C 109.5 . . ?
H19A C19 H19C 109.5 . . ?
H19B C19 H19C 109.5 . . ?
C18 C20 H20A 109.5 . . ?
C18 C20 H20B 109.5 . . ?
H20A C20 H20B 109.5 . . ?
C18 C20 H20C 109.5 . . ?
H20A C20 H20C 109.5 . . ?
H20B C20 H20C 109.5 . . ?
C18 C21 H21A 109.5 . . ?
C18 C21 H21B 109.5 . . ?
H21A C21 H21B 109.5 . . ?
C18 C21 H21C 109.5 . . ?
H21A C21 H21C 109.5 . . ?
H21B C21 H21C 109.5 . . ?
C18 C19X H19D 109.5 . . ?
C18 C19X H19E 109.5 . . ?
H19D C19X H19E 109.5 . . ?
C18 C19X H19F 109.5 . . ?
H19D C19X H19F 109.5 . . ?
H19E C19X H19F 109.5 . . ?
C18 C20X H20D 109.5 . . ?
C18 C20X H20E 109.5 . . ?
H20D C20X H20E 109.5 . . ?
C18 C20X H20F 109.5 . . ?
H20D C20X H20F 109.5 . . ?
H20E C20X H20F 109.5 . . ?
C18 C21X H21D 109.5 . . ?
C18 C21X H21E 109.5 . . ?
H21D C21X H21E 109.5 . . ?
C18 C21X H21F 109.5 . . ?
H21D C21X H21F 109.5 . . ?
H21E C21X H21F 109.5 . . ?
C24 C22 C17 113.8(18) . . ?
C24 C22 H22A 108.8 . . ?
C17 C22 H22A 108.8 . . ?
C24 C22 H22B 108.8 . . ?
C17 C22 H22B 108.8 . . ?
H22A C22 H22B 107.7 . . ?
C28 C23 O3 121(2) . . ?
C28 C23 C24 122(3) . . ?
O3 C23 C24 116.3(18) . . ?
C25 C24 C23 116(2) . . ?
C25 C24 C22 121(2) . . ?
C23 C24 C22 123(2) . . ?
C24 C25 C26 122(2) . . ?
C24 C25 H25 118.8 . . ?
C26 C25 H25 118.8 . . ?
C27 C26 C25 117(3) . . ?
C27 C26 C29 125(2) . . ?
C25 C26 C29 118(2) . . ?
C26 C27 C28 125(2) . . ?
C26 C27 H27 117.5 . . ?
C28 C27 H27 117.5 . . ?
C23 C28 C27 117(2) . . ?
C23 C28 C33 124(3) . . ?
C27 C28 C33 120(2) . . ?
C32 C29 C30 108(3) . . ?
C32 C29 C26 115(3) . . ?
C30 C29 C26 111(2) . . ?
C32 C29 C31 105(3) . . ?
C30 C29 C31 111(3) . . ?
C26 C29 C31 106(2) . . ?
C29 C30 H30A 109.5 . . ?
C29 C30 H30B 109.5 . . ?
H30A C30 H30B 109.5 . . ?
C29 C30 H30C 109.5 . . ?
H30A C30 H30C 109.5 . . ?
H30B C30 H30C 109.5 . . ?
C29 C31 H31A 109.5 . . ?
C29 C31 H31B 109.5 . . ?
H31A C31 H31B 109.5 . . ?
C29 C31 H31C 109.5 . . ?
H31A C31 H31C 109.5 . . ?
H31B C31 H31C 109.5 . . ?
C29 C32 H32A 109.5 . . ?
C29 C32 H32B 109.5 . . ?
H32A C32 H32B 109.5 . . ?
C29 C32 H32C 109.5 . . ?
H32A C32 H32C 109.5 . . ?
H32B C32 H32C 109.5 . . ?
C35 C33 C28 108.2(18) . . ?
C35 C33 H33A 110.1 . . ?
C28 C33 H33A 110.1 . . ?
C35 C33 H33B 110.1 . . ?
C28 C33 H33B 110.1 . . ?
H33A C33 H33B 108.4 . . ?
O4 C34 C35 121(2) . . ?
O4 C34 C39 117(2) . . ?
C35 C34 C39 121(2) . . ?
C36 C35 C34 115(2) . . ?
C36 C35 C33 122(3) . . ?
C34 C35 C33 123(2) . . ?
C35 C36 C37 127(3) . . ?
C35 C36 H36 116.3 . . ?
C37 C36 H36 116.3 . . ?
C38 C37 C40 138(3) . . ?
C38 C37 C36 109(3) . . ?
C40 C37 C36 113(3) . . ?
C37 C38 C39 128(2) . . ?
C37 C38 H38 115.9 . . ?
C39 C38 H38 115.9 . . ?
C38 C39 C34 119(3) . . ?
C38 C39 C44 118(2) . . ?
C34 C39 C44 123(2) . . ?
C42 C40 C37 117(3) . . ?
C42 C40 C43 110(2) . . ?
C37 C40 C43 102(2) . . ?
C42 C40 C41 109(3) . . ?
C37 C40 C41 108(2) . . ?
C43 C40 C41 110(2) . . ?
C40 C41 H41A 109.5 . . ?
C40 C41 H41B 109.5 . . ?
H41A C41 H41B 109.5 . . ?
C40 C41 H41C 109.5 . . ?
H41A C41 H41C 109.5 . . ?
H41B C41 H41C 109.5 . . ?
C40 C42 H42A 109.5 . . ?
C40 C42 H42B 109.5 . . ?
H42A C42 H42B 109.5 . . ?
C40 C42 H42C 109.5 . . ?
H42A C42 H42C 109.5 . . ?
H42B C42 H42C 109.5 . . ?
C40 C43 H43A 109.5 . . ?
C40 C43 H43B 109.5 . . ?
H43A C43 H43B 109.5 . . ?
C40 C43 H43C 109.5 . . ?
H43A C43 H43C 109.5 . . ?
H43B C43 H43C 109.5 . . ?
C2 C44 C39 108(2) . . ?
C2 C44 H44A 110.0 . . ?
C39 C44 H44A 110.0 . . ?
C2 C44 H44B 110.0 . . ?
C39 C44 H44B 110.0 . . ?
H44A C44 H44B 108.4 . . ?
O1 C45 C46 116(2) . . ?
O1 C45 H45A 108.4 . . ?
C46 C45 H45A 108.4 . . ?
O1 C45 H45B 108.4 . . ?
C46 C45 H45B 108.4 . . ?
H45A C45 H45B 107.4 . . ?
C47 C46 C45 114(2) . . ?
C47 C46 H46A 108.8 . . ?
C45 C46 H46A 108.8 . . ?
C47 C46 H46B 108.8 . . ?
C45 C46 H46B 108.8 . . ?
H46A C46 H46B 107.7 . . ?
C46 C47 C48 110(3) . . ?
C46 C47 H47A 109.7 . . ?
C48 C47 H47A 109.7 . . ?
C46 C47 H47B 109.7 . . ?
C48 C47 H47B 109.7 . . ?
H47A C47 H47B 108.2 . . ?
C47 C48 C49 109(3) . . ?
C47 C48 H48A 109.9 . . ?
C49 C48 H48A 109.9 . . ?
C47 C48 H48B 109.9 . . ?
C49 C48 H48B 109.9 . . ?
H48A C48 H48B 108.3 . . ?
C48 C49 H49A 109.5 . . ?
C48 C49 H49B 109.5 . . ?
H49A C49 H49B 109.5 . . ?
C48 C49 H49C 109.5 . . ?
H49A C49 H49C 109.5 . . ?
H49B C49 H49C 109.5 . . ?
C50 O5 Mg2 133.4(14) . . ?
C50 O5 H5 125(10) . . ?
Mg2 O5 H5 100(10) . . ?
C61 O6 Mg2 135.6(14) . . ?
C61 O6 H6 118(10) . . ?
Mg2 O6 H6 103(10) . . ?
C72 O7 Zn2 129.4(13) . . ?
C83 O8 Zn2 131.2(14) . . ?
O5 C50 C51 118(2) . . ?
O5 C50 C55 121(2) . . ?
C51 C50 C55 121(2) . . ?
C50 C51 C52 120(2) . . ?
C50 C51 C60 123.1(18) . . ?
C52 C51 C60 116(2) . . ?
C53 C52 C51 118(2) . . ?
C53 C52 H52 121.1 . . ?
C51 C52 H52 121.1 . . ?
C52 C53 C54 121(2) . . ?
C52 C53 C56 117(2) . . ?
C54 C53 C56 123(2) . . ?
C55 C54 C53 121(2) . . ?
C55 C54 H54 119.3 . . ?
C53 C54 H54 119.3 . . ?
C54 C55 C50 118(3) . . ?
C54 C55 C93 120(2) . . ?
C50 C55 C93 120.7(19) . . ?
C58 C56 C57 111(3) . . ?
C58 C56 C53 108(2) . . ?
C57 C56 C53 109(2) . . ?
C58 C56 C59 110(3) . . ?
C57 C56 C59 108(3) . . ?
C53 C56 C59 111(2) . . ?
C56 C57 H57A 109.5 . . ?
C56 C57 H57B 109.5 . . ?
H57A C57 H57B 109.5 . . ?
C56 C57 H57C 109.5 . . ?
H57A C57 H57C 109.5 . . ?
H57B C57 H57C 109.5 . . ?
C56 C58 H58A 109.5 . . ?
C56 C58 H58B 109.5 . . ?
H58A C58 H58B 109.5 . . ?
C56 C58 H58C 109.5 . . ?
H58A C58 H58C 109.5 . . ?
H58B C58 H58C 109.5 . . ?
C56 C59 H59A 109.5 . . ?
C56 C59 H59B 109.5 . . ?
H59A C59 H59B 109.5 . . ?
C56 C59 H59C 109.5 . . ?
H59A C59 H59C 109.5 . . ?
H59B C59 H59C 109.5 . . ?
C62 C60 C51 112.0(18) . . ?
C62 C60 H60A 109.2 . . ?
C51 C60 H60A 109.2 . . ?
C62 C60 H60B 109.2 . . ?
C51 C60 H60B 109.2 . . ?
H60A C60 H60B 107.9 . . ?
C66 C61 O6 123(2) . . ?
C66 C61 C62 118(2) . . ?
O6 C61 C62 119(2) . . ?
C63 C62 C61 114(2) . . ?
C63 C62 C60 122.8(19) . . ?
C61 C62 C60 123(2) . . ?
C64 C63 C62 131(2) . . ?
C64 C63 H63 114.6 . . ?
C62 C63 H63 114.6 . . ?
C63 C64 C65 114(2) . . ?
C63 C64 C67 128(2) . . ?
C65 C64 C67 118(2) . . ?
C66 C65 C64 119(2) . . ?
C66 C65 H65 120.4 . . ?
C64 C65 H65 120.4 . . ?
C61 C66 C65 124(2) . . ?
C61 C66 C71 119(2) . . ?
C65 C66 C71 117(2) . . ?
C70 C67 C64 111(3) . . ?
C70 C67 C69 105(2) . . ?
C64 C67 C69 112(2) . . ?
C70 C67 C68 108(2) . . ?
C64 C67 C68 109(2) . . ?
C69 C67 C68 111(3) . . ?
C67 C68 H68A 109.5 . . ?
C67 C68 H68B 109.5 . . ?
H68A C68 H68B 109.5 . . ?
C67 C68 H68C 109.5 . . ?
H68A C68 H68C 109.5 . . ?
H68B C68 H68C 109.5 . . ?
C67 C69 H69A 109.5 . . ?
C67 C69 H69B 109.5 . . ?
H69A C69 H69B 109.5 . . ?
C67 C69 H69C 109.5 . . ?
H69A C69 H69C 109.5 . . ?
H69B C69 H69C 109.5 . . ?
C67 C70 H70A 109.5 . . ?
C67 C70 H70B 109.5 . . ?
H70A C70 H70B 109.5 . . ?
C67 C70 H70C 109.5 . . ?
H70A C70 H70C 109.5 . . ?
H70B C70 H70C 109.5 . . ?
C73 C71 C66 109(2) . . ?
C73 C71 H71A 110.0 . . ?
C66 C71 H71A 110.0 . . ?
C73 C71 H71B 110.0 . . ?
C66 C71 H71B 110.0 . . ?
H71A C71 H71B 108.3 . . ?
O7 C72 C77 124(2) . . ?
O7 C72 C73 120(2) . . ?
C77 C72 C73 116(3) . . ?
C72 C73 C74 124(3) . . ?
C72 C73 C71 120(2) . . ?
C74 C73 C71 116(3) . . ?
C73 C74 C75 121(3) . . ?
C73 C74 H74 119.6 . . ?
C75 C74 H74 119.6 . . ?
C74 C75 C76 115(3) . . ?
C74 C75 C78 126(3) . . ?
C76 C75 C78 119(2) . . ?
C77 C76 C75 122(3) . . ?
C77 C76 H76 119.2 . . ?
C75 C76 H76 119.2 . . ?
C72 C77 C76 123(3) . . ?
C72 C77 C82 123(2) . . ?
C76 C77 C82 114(2) . . ?
C75 C78 C79 100(3) . . ?
C75 C78 C81X 110(3) . . ?
C75 C78 C79X 111(3) . . ?
C81X C78 C79X 114(4) . . ?
C75 C78 C81 110(3) . . ?
C79 C78 C81 115(4) . . ?
C75 C78 C80 112(3) . . ?
C79 C78 C80 111(3) . . ?
C81 C78 C80 108(2) . . ?
C75 C78 C80X 106(3) . . ?
C81X C78 C80X 108(3) . . ?
C79X C78 C80X 108(3) . . ?
C78 C79 H79A 109.5 . . ?
C78 C79 H79B 109.5 . . ?
H79A C79 H79B 109.5 . . ?
C78 C79 H79C 109.5 . . ?
H79A C79 H79C 109.5 . . ?
H79B C79 H79C 109.5 . . ?
C78 C80 H80A 109.5 . . ?
C78 C80 H80B 109.5 . . ?
H80A C80 H80B 109.5 . . ?
C78 C80 H80C 109.5 . . ?
H80A C80 H80C 109.5 . . ?
H80B C80 H80C 109.5 . . ?
C78 C81 H81A 109.5 . . ?
C78 C81 H81B 109.5 . . ?
H81A C81 H81B 109.5 . . ?
C78 C81 H81C 109.5 . . ?
H81A C81 H81C 109.5 . . ?
H81B C81 H81C 109.5 . . ?
C78 C79X H79D 109.5 . . ?
C78 C79X H79E 109.5 . . ?
H79D C79X H79E 109.5 . . ?
C78 C79X H79F 109.5 . . ?
H79D C79X H79F 109.5 . . ?
H79E C79X H79F 109.5 . . ?
C78 C80X H80D 109.5 . . ?
C78 C80X H80E 109.5 . . ?
H80D C80X H80E 109.5 . . ?
C78 C80X H80F 109.5 . . ?
H80D C80X H80F 109.5 . . ?
H80E C80X H80F 109.5 . . ?
C78 C81X H81D 109.5 . . ?
C78 C81X H81E 109.5 . . ?
H81D C81X H81E 109.5 . . ?
C78 C81X H81F 109.5 . . ?
H81D C81X H81F 109.5 . . ?
H81E C81X H81F 109.5 . . ?
C84 C82 C77 113(2) . . ?
C84 C82 H82A 108.9 . . ?
C77 C82 H82A 108.9 . . ?
C84 C82 H82B 108.9 . . ?
C77 C82 H82B 108.9 . . ?
H82A C82 H82B 107.7 . . ?
O8 C83 C88 117.0(19) . . ?
O8 C83 C84 119.9(19) . . ?
C88 C83 C84 123(2) . . ?
C83 C84 C85 118(2) . . ?
C83 C84 C82 125(2) . . ?
C85 C84 C82 117(3) . . ?
C86 C85 C84 122(3) . . ?
C86 C85 H85 118.9 . . ?
C84 C85 H85 118.9 . . ?
C85 C86 C87 117(3) . . ?
C85 C86 C89 123(2) . . ?
C87 C86 C89 119(2) . . ?
C86 C87 C88 121(3) . . ?
C86 C87 H87 119.4 . . ?
C88 C87 H87 119.4 . . ?
C83 C88 C87 118(3) . . ?
C83 C88 C93 124(2) . . ?
C87 C88 C93 117(2) . . ?
C86 C89 C90 114(3) . . ?
C86 C89 C92 105(3) . . ?
C90 C89 C92 98(3) . . ?
C86 C89 C91 114(2) . . ?
C90 C89 C91 114(3) . . ?
C92 C89 C91 111(2) . . ?
C89 C90 H90A 109.5 . . ?
C89 C90 H90B 109.5 . . ?
H90A C90 H90B 109.5 . . ?
C89 C90 H90C 109.5 . . ?
H90A C90 H90C 109.5 . . ?
H90B C90 H90C 109.5 . . ?
C89 C91 H91A 109.5 . . ?
C89 C91 H91B 109.5 . . ?
H91A C91 H91B 109.5 . . ?
C89 C91 H91C 109.5 . . ?
H91A C91 H91C 109.5 . . ?
H91B C91 H91C 109.5 . . ?
C89 C92 H92A 109.5 . . ?
C89 C92 H92B 109.5 . . ?
H92A C92 H92B 109.5 . . ?
C89 C92 H92C 109.5 . . ?
H92A C92 H92C 109.5 . . ?
H92B C92 H92C 109.5 . . ?
C88 C93 C55 113(3) . . ?
C88 C93 H93A 108.9 . . ?
C55 C93 H93A 108.9 . . ?
C88 C93 H93B 108.9 . . ?
C55 C93 H93B 108.9 . . ?
H93A C93 H93B 107.7 . . ?
C94 O9 Mg3 121.8(11) . . ?
C94 O9 Mg5 136.4(11) . . ?
Mg3 O9 Mg5 101.7(9) . . ?
C105 O10 Zn2 116.8(12) . . ?
C105 O10 Mg3 118.6(12) . . ?
Zn2 O10 Mg3 119.3(7) . . ?
C138 O11 C116 119.3(19) . . ?
C138 O11 Mg3 123.6(15) . . ?
C116 O11 Mg3 113.6(16) . . ?
C127 O12 Mg4 140.8(14) . . ?
C127 O12 Mg3 116.2(15) . . ?
Mg4 O12 Mg3 98.6(6) . . ?
C99 C94 O9 123(2) . . ?
C99 C94 C95 116(3) . . ?
O9 C94 C95 121(2) . . ?
C96 C95 C94 122(3) . . ?
C96 C95 C137 118(2) . . ?
C94 C95 C137 120(3) . . ?
C95 C96 C97 124(3) . . ?
C95 C96 H96 118.2 . . ?
C97 C96 H96 118.2 . . ?
C96 C97 C98 115(3) . . ?
C96 C97 C100 124(3) . . ?
C98 C97 C100 121(3) . . ?
C99 C98 C97 116(3) . . ?
C99 C98 H98 121.8 . . ?
C97 C98 H98 121.8 . . ?
C94 C99 C98 127(3) . . ?
C94 C99 C104 119(3) . . ?
C98 C99 C104 114(2) . . ?
C103 C100 C97 116(3) . . ?
C103 C100 C102 116(3) . . ?
C97 C100 C102 108(3) . . ?
C103 C100 C101 103(3) . . ?
C97 C100 C101 107(3) . . ?
C102 C100 C101 105(3) . . ?
C100 C101 H10G 109.5 . . ?
C100 C101 H10H 109.5 . . ?
H10G C101 H10H 109.5 . . ?
C100 C101 H10I 109.5 . . ?
H10G C101 H10I 109.5 . . ?
H10H C101 H10I 109.5 . . ?
C100 C102 H10J 109.5 . . ?
C100 C102 H10K 109.5 . . ?
H10J C102 H10K 109.5 . . ?
C100 C102 H10L 109.5 . . ?
H10J C102 H10L 109.5 . . ?
H10K C102 H10L 109.5 . . ?
C100 C103 H10M 109.5 . . ?
C100 C103 H10N 109.5 . . ?
H10M C103 H10N 109.5 . . ?
C100 C103 H10O 109.5 . . ?
H10M C103 H10O 109.5 . . ?
H10N C103 H10O 109.5 . . ?
C106 C104 C99 112.2(17) . . ?
C106 C104 H10P 109.2 . . ?
C99 C104 H10P 109.2 . . ?
C106 C104 H10Q 109.2 . . ?
C99 C104 H10Q 109.2 . . ?
H10P C104 H10Q 107.9 . . ?
C106 C105 C110 121(3) . . ?
C106 C105 O10 127(2) . . ?
C110 C105 O10 112(3) . . ?
C107 C106 C105 125(3) . . ?
C107 C106 C104 118(3) . . ?
C105 C106 C104 117(2) . . ?
C106 C107 C108 117(3) . . ?
C106 C107 H107 121.4 . . ?
C108 C107 H107 121.4 . . ?
C109 C108 C107 120(3) . . ?
C109 C108 C111 118(3) . . ?
C107 C108 C111 121(4) . . ?
C108 C109 C110 124(3) . . ?
C108 C109 H109 117.9 . . ?
C110 C109 H109 117.9 . . ?
C115 C110 C105 124(3) . . ?
C115 C110 C109 124(3) . . ?
C105 C110 C109 112(3) . . ?
C108 C111 C113 114(4) . . ?
C108 C111 C13Y 109(3) . . ?
C108 C111 C114 112(3) . . ?
C113 C111 C114 107(3) . . ?
C108 C111 C112 108(3) . . ?
C113 C111 C112 107(3) . . ?
C114 C111 C112 109(4) . . ?
C108 C111 C12E 119(3) . . ?
C13Y C111 C12E 105(3) . . ?
C108 C111 C14Y 111(4) . . ?
C13Y C111 C14Y 104(3) . . ?
C12E C111 C14Y 108(4) . . ?
C111 C112 H11C 109.5 . . ?
C111 C112 H11D 109.5 . . ?
H11C C112 H11D 109.5 . . ?
C111 C112 H11E 109.5 . . ?
H11C C112 H11E 109.5 . . ?
H11D C112 H11E 109.5 . . ?
C111 C113 H11F 109.5 . . ?
C111 C113 H11G 109.5 . . ?
H11F C113 H11G 109.5 . . ?
C111 C113 H11H 109.5 . . ?
H11F C113 H11H 109.5 . . ?
H11G C113 H11H 109.5 . . ?
C111 C114 H11I 109.5 . . ?
C111 C114 H11J 109.5 . . ?
H11I C114 H11J 109.5 . . ?
C111 C114 H11K 109.5 . . ?
H11I C114 H11K 109.5 . . ?
H11J C114 H11K 109.5 . . ?
C111 C12E H12A 109.5 . . ?
C111 C12E H12B 109.5 . . ?
H12A C12E H12B 109.5 . . ?
C111 C12E H12C 109.5 . . ?
H12A C12E H12C 109.5 . . ?
H12B C12E H12C 109.5 . . ?
C111 C13Y H13A 109.5 . . ?
C111 C13Y H13B 109.5 . . ?
H13A C13Y H13B 109.5 . . ?
C111 C13Y H13C 109.5 . . ?
H13A C13Y H13C 109.5 . . ?
H13B C13Y H13C 109.5 . . ?
C111 C14Y H14B 109.5 . . ?
C111 C14Y H14C 109.5 . . ?
H14B C14Y H14C 109.5 . . ?
C111 C14Y H14D 109.5 . . ?
H14B C14Y H14D 109.5 . . ?
H14C C14Y H14D 109.5 . . ?
C110 C115 C117 116(2) . . ?
C110 C115 H11L 108.3 . . ?
C117 C115 H11L 108.3 . . ?
C110 C115 H11M 108.3 . . ?
C117 C115 H11M 108.3 . . ?
H11L C115 H11M 107.4 . . ?
C121 C116 C117 123(2) . . ?
C121 C116 O11 119(2) . . ?
C117 C116 O11 117.5(19) . . ?
C118 C117 C116 111(2) . . ?
C118 C117 C115 124(3) . . ?
C116 C117 C115 123.9(18) . . ?
C117 C118 C119 131(3) . . ?
C117 C118 H118 114.3 . . ?
C119 C118 H118 114.3 . . ?
C118 C119 C120 113(2) . . ?
C118 C119 C122 124(2) . . ?
C120 C119 C122 123(2) . . ?
C121 C120 C119 117(2) . . ?
C121 C120 H120 121.5 . . ?
C119 C120 H120 121.5 . . ?
C120 C121 C116 124(3) . . ?
C120 C121 C126 119(2) . . ?
C116 C121 C126 117(2) . . ?
C12Z C122 C12X 114(4) . . ?
C123 C122 C125 114(3) . . ?
C123 C122 C119 116(3) . . ?
C12Z C122 C119 123(3) . . ?
C12X C122 C119 104(4) . . ?
C125 C122 C119 113(3) . . ?
C123 C122 C124 103(3) . . ?
C125 C122 C124 105(3) . . ?
C119 C122 C124 104(3) . . ?
C12Z C122 C12Y 104(3) . . ?
C12X C122 C12Y 103(3) . . ?
C119 C122 C12Y 107(3) . . ?
C122 C123 H12D 109.5 . . ?
C122 C123 H12E 109.5 . . ?
H12D C123 H12E 109.5 . . ?
C122 C123 H12F 109.5 . . ?
H12D C123 H12F 109.5 . . ?
H12E C123 H12F 109.5 . . ?
C122 C124 H12G 109.5 . . ?
C122 C124 H12H 109.5 . . ?
H12G C124 H12H 109.5 . . ?
C122 C124 H12I 109.5 . . ?
H12G C124 H12I 109.5 . . ?
H12H C124 H12I 109.5 . . ?
C122 C125 H12J 109.5 . . ?
C122 C125 H12K 109.5 . . ?
H12J C125 H12K 109.5 . . ?
C122 C125 H12L 109.5 . . ?
H12J C125 H12L 109.5 . . ?
H12K C125 H12L 109.5 . . ?
C122 C12X H12M 109.5 . . ?
C122 C12X H12N 109.5 . . ?
H12M C12X H12N 109.5 . . ?
C122 C12X H12O 109.5 . . ?
H12M C12X H12O 109.5 . . ?
H12N C12X H12O 109.5 . . ?
C122 C12Y H12P 109.5 . . ?
C122 C12Y H12Q 109.5 . . ?
H12P C12Y H12Q 109.5 . . ?
C122 C12Y H12R 109.5 . . ?
H12P C12Y H12R 109.5 . . ?
H12Q C12Y H12R 109.5 . . ?
C122 C12Z H12S 109.5 . . ?
C122 C12Z H12T 109.5 . . ?
H12S C12Z H12T 109.5 . . ?
C122 C12Z H12U 109.5 . . ?
H12S C12Z H12U 109.5 . . ?
H12T C12Z H12U 109.5 . . ?
C128 C126 C121 110(2) . . ?
C128 C126 H12V 109.7 . . ?
C121 C126 H12V 109.7 . . ?
C128 C126 H12W 109.7 . . ?
C121 C126 H12W 109.7 . . ?
H12V C126 H12W 108.2 . . ?
C132 C127 O12 122.4(19) . . ?
C132 C127 C128 120(2) . . ?
O12 C127 C128 117(2) . . ?
C129 C128 C127 113(2) . . ?
C129 C128 C126 128(2) . . ?
C127 C128 C126 118.2(19) . . ?
C130 C129 C128 129(2) . . ?
C130 C129 H129 115.6 . . ?
C128 C129 H129 115.6 . . ?
C129 C130 C131 114(2) . . ?
C129 C130 C133 125(2) . . ?
C131 C130 C133 121(2) . . ?
C130 C131 C132 125(2) . . ?
C130 C131 H131 117.4 . . ?
C132 C131 H131 117.4 . . ?
C127 C132 C131 118.5(19) . . ?
C127 C132 C137 120(2) . . ?
C131 C132 C137 121(2) . . ?
C135 C133 C130 117(2) . . ?
C135 C133 C136 114(2) . . ?
C130 C133 C136 106(3) . . ?
C135 C133 C134 107(3) . . ?
C130 C133 C134 108(2) . . ?
C136 C133 C134 104(2) . . ?
C133 C134 H34X 109.5 . . ?
C133 C134 H34Y 109.5 . . ?
H34X C134 H34Y 109.5 . . ?
C133 C134 H34Z 109.5 . . ?
H34X C134 H34Z 109.5 . . ?
H34Y C134 H34Z 109.5 . . ?
C133 C135 H35X 109.5 . . ?
C133 C135 H35Y 109.5 . . ?
H35X C135 H35Y 109.5 . . ?
C133 C135 H35Z 109.5 . . ?
H35X C135 H35Z 109.5 . . ?
H35Y C135 H35Z 109.5 . . ?
C133 C136 H36X 109.5 . . ?
C133 C136 H36Y 109.5 . . ?
H36X C136 H36Y 109.5 . . ?
C133 C136 H36Z 109.5 . . ?
H36X C136 H36Z 109.5 . . ?
H36Y C136 H36Z 109.5 . . ?
C95 C137 C132 112.7(18) . . ?
C95 C137 H13D 109.0 . . ?
C132 C137 H13D 109.0 . . ?
C95 C137 H13E 109.0 . . ?
C132 C137 H13E 109.0 . . ?
H13D C137 H13E 107.8 . . ?
C139 C138 O11 115(3) . . ?
C139 C138 H38X 108.5 . . ?
O11 C138 H38X 108.5 . . ?
C139 C138 H38Y 108.5 . . ?
O11 C138 H38Y 108.5 . . ?
H38X C138 H38Y 107.5 . . ?
C138 C139 C140 117(4) . . ?
C138 C139 H39X 108.2 . . ?
C140 C139 H39X 108.2 . . ?
C138 C139 H39Y 108.2 . . ?
C140 C139 H39Y 108.2 . . ?
H39X C139 H39Y 107.3 . . ?
C139 C140 C141 113(4) . . ?
C139 C140 H14E 109.1 . . ?
C141 C140 H14E 109.1 . . ?
C139 C140 H14F 109.1 . . ?
C141 C140 H14F 109.1 . . ?
H14E C140 H14F 107.8 . . ?
C142 C141 C140 129(4) . . ?
C142 C141 H14G 105.1 . . ?
C140 C141 H14G 105.1 . . ?
C142 C141 H14H 105.1 . . ?
C140 C141 H14H 105.1 . . ?
H14G C141 H14H 105.9 . . ?
C141 C142 H14I 109.5 . . ?
C141 C142 H14J 109.5 . . ?
H14I C142 H14J 109.5 . . ?
C141 C142 H14K 109.5 . . ?
H14I C142 H14K 109.5 . . ?
H14J C142 H14K 109.5 . . ?
C143 O13 Mg4 140.3(15) . . ?
C143 O13 H13 116(10) . . ?
Mg4 O13 H13 102(10) . . ?
C154 O14 Mg4 135.4(14) . . ?
C154 O14 H14 115(10) . . ?
Mg4 O14 H14 110(10) . . ?
C165 O15 Zn1 132.5(14) . . ?
C176 O16 Zn1 141.1(16) . . ?
C144 C143 O13 126(2) . . ?
C144 C143 C148 117(3) . . ?
O13 C143 C148 117(2) . . ?
C143 C144 C145 124(2) . . ?
C143 C144 C186 122(3) . . ?
C145 C144 C186 114(2) . . ?
C144 C145 C146 122(3) . . ?
C144 C145 H145 118.9 . . ?
C146 C145 H145 118.9 . . ?
C147 C146 C145 113(3) . . ?
C147 C146 C149 122(2) . . ?
C145 C146 C149 124(2) . . ?
C146 C147 C148 124(2) . . ?
C146 C147 H147 117.9 . . ?
C148 C147 H147 117.9 . . ?
C147 C148 C143 117(2) . . ?
C147 C148 C153 125(2) . . ?
C143 C148 C153 118(2) . . ?
C152 C149 C150 109(3) . . ?
C152 C149 C146 112(2) . . ?
C150 C149 C146 108(3) . . ?
C152 C149 C151 115(3) . . ?
C150 C149 C151 105(3) . . ?
C146 C149 C151 108(2) . . ?
C149 C150 H50X 109.5 . . ?
C149 C150 H50Y 109.5 . . ?
H50X C150 H50Y 109.5 . . ?
C149 C150 H50Z 109.5 . . ?
H50X C150 H50Z 109.5 . . ?
H50Y C150 H50Z 109.5 . . ?
C149 C151 H15D 109.5 . . ?
C149 C151 H15E 109.5 . . ?
H15D C151 H15E 109.5 . . ?
C149 C151 H15F 109.5 . . ?
H15D C151 H15F 109.5 . . ?
H15E C151 H15F 109.5 . . ?
C149 C152 H15G 109.5 . . ?
C149 C152 H15H 109.5 . . ?
H15G C152 H15H 109.5 . . ?
C149 C152 H15I 109.5 . . ?
H15G C152 H15I 109.5 . . ?
H15H C152 H15I 109.5 . . ?
C148 C153 C155 108.7(19) . . ?
C148 C153 H53X 109.9 . . ?
C155 C153 H53X 109.9 . . ?
C148 C153 H53Y 109.9 . . ?
C155 C153 H53Y 109.9 . . ?
H53X C153 H53Y 108.3 . . ?
O14 C154 C155 122(2) . . ?
O14 C154 C159 118(2) . . ?
C155 C154 C159 120(2) . . ?
C156 C155 C154 121(2) . . ?
C156 C155 C153 119(2) . . ?
C154 C155 C153 120(2) . . ?
C155 C156 C157 123(2) . . ?
C155 C156 H156 118.7 . . ?
C157 C156 H156 118.7 . . ?
C156 C157 C158 113(2) . . ?
C156 C157 C160 124(2) . . ?
C158 C157 C160 123(2) . . ?
C159 C158 C157 128(2) . . ?
C159 C158 H158 115.8 . . ?
C157 C158 H158 115.8 . . ?
C158 C159 C154 114(2) . . ?
C158 C159 C164 122(2) . . ?
C154 C159 C164 124(2) . . ?
C16Z C160 C16X 117(3) . . ?
C163 C160 C161 111(3) . . ?
C16Z C160 C157 114(3) . . ?
C16X C160 C157 107(3) . . ?
C163 C160 C157 114(2) . . ?
C161 C160 C157 111(2) . . ?
C16Z C160 C16Y 107(3) . . ?
C16X C160 C16Y 107(2) . . ?
C157 C160 C16Y 104(3) . . ?
C163 C160 C162 106(2) . . ?
C161 C160 C162 104(2) . . ?
C157 C160 C162 110(2) . . ?
C160 C161 H16A 109.5 . . ?
C160 C161 H16B 109.5 . . ?
H16A C161 H16B 109.5 . . ?
C160 C161 H16C 109.5 . . ?
H16A C161 H16C 109.5 . . ?
H16B C161 H16C 109.5 . . ?
C160 C162 H16D 109.5 . . ?
C160 C162 H16E 109.5 . . ?
H16D C162 H16E 109.5 . . ?
C160 C162 H16F 109.5 . . ?
H16D C162 H16F 109.5 . . ?
H16E C162 H16F 109.5 . . ?
C160 C163 H16G 109.5 . . ?
C160 C163 H16H 109.5 . . ?
H16G C163 H16H 109.5 . . ?
C160 C163 H16I 109.5 . . ?
H16G C163 H16I 109.5 . . ?
H16H C163 H16I 109.5 . . ?
C160 C16X H16J 109.5 . . ?
C160 C16X H16K 109.5 . . ?
H16J C16X H16K 109.5 . . ?
C160 C16X H16L 109.5 . . ?
H16J C16X H16L 109.5 . . ?
H16K C16X H16L 109.5 . . ?
C160 C16Y H16M 109.5 . . ?
C160 C16Y H16N 109.5 . . ?
H16M C16Y H16N 109.5 . . ?
C160 C16Y H16O 109.5 . . ?
H16M C16Y H16O 109.5 . . ?
H16N C16Y H16O 109.5 . . ?
C160 C16Z H16P 109.5 . . ?
C160 C16Z H16Q 109.5 . . ?
H16P C16Z H16Q 109.5 . . ?
C160 C16Z H16R 109.5 . . ?
H16P C16Z H16R 109.5 . . ?
H16Q C16Z H16R 109.5 . . ?
C159 C164 C166 111(2) . . ?
C159 C164 H16S 109.4 . . ?
C166 C164 H16S 109.4 . . ?
C159 C164 H16T 109.4 . . ?
C166 C164 H16T 109.4 . . ?
H16S C164 H16T 108.0 . . ?
O15 C165 C166 121(2) . . ?
O15 C165 C170 122.4(19) . . ?
C166 C165 C170 116(2) . . ?
C165 C166 C167 122(2) . . ?
C165 C166 C164 120(2) . . ?
C167 C166 C164 118(2) . . ?
C166 C167 C168 121(2) . . ?
C166 C167 H167 119.5 . . ?
C168 C167 H167 119.5 . . ?
C167 C168 C169 119(2) . . ?
C167 C168 C171 125(2) . . ?
C169 C168 C171 116(2) . . ?
C170 C169 C168 117(2) . . ?
C170 C169 H169 121.6 . . ?
C168 C169 H169 121.6 . . ?
C169 C170 C165 124(2) . . ?
C169 C170 C175 115.8(19) . . ?
C165 C170 C175 120(2) . . ?
C172 C171 C173 105(3) . . ?
C172 C171 C174 112(3) . . ?
C173 C171 C174 110(3) . . ?
C172 C171 C168 114(3) . . ?
C173 C171 C168 108(3) . . ?
C174 C171 C168 109(2) . . ?
C171 C172 H72X 109.5 . . ?
C171 C172 H72Y 109.5 . . ?
H72X C172 H72Y 109.5 . . ?
C171 C172 H72Z 109.5 . . ?
H72X C172 H72Z 109.5 . . ?
H72Y C172 H72Z 109.5 . . ?
C171 C173 H17D 109.5 . . ?
C171 C173 H17E 109.5 . . ?
H17D C173 H17E 109.5 . . ?
C171 C173 H17F 109.5 . . ?
H17D C173 H17F 109.5 . . ?
H17E C173 H17F 109.5 . . ?
C171 C174 H17G 109.5 . . ?
C171 C174 H17H 109.5 . . ?
H17G C174 H17H 109.5 . . ?
C171 C174 H17I 109.5 . . ?
H17G C174 H17I 109.5 . . ?
H17H C174 H17I 109.5 . . ?
C177 C175 C170 111.9(19) . . ?
C177 C175 H17A 109.2 . . ?
C170 C175 H17A 109.2 . . ?
C177 C175 H17B 109.2 . . ?
C170 C175 H17B 109.2 . . ?
H17A C175 H17B 107.9 . . ?
O16 C176 C181 138(2) . . ?
O16 C176 C177 116(2) . . ?
C181 C176 C177 106(2) . . ?
C178 C177 C175 123(2) . . ?
C178 C177 C176 119(2) . . ?
C175 C177 C176 118(2) . . ?
C179 C178 C177 129(2) . . ?
C179 C178 H178 115.5 . . ?
C177 C178 H178 115.5 . . ?
C178 C179 C180 114(2) . . ?
C178 C179 C182 126(2) . . ?
C180 C179 C182 120(2) . . ?
C181 C180 C179 122(2) . . ?
C181 C180 H180 118.9 . . ?
C179 C180 H180 118.9 . . ?
C180 C181 C176 130(2) . . ?
C180 C181 C186 118(2) . . ?
C176 C181 C186 112(2) . . ?
C185 C182 C179 111(2) . . ?
C185 C182 C184 108(2) . . ?
C179 C182 C184 112(2) . . ?
C185 C182 C183 110(3) . . ?
C179 C182 C183 108(2) . . ?
C184 C182 C183 107(2) . . ?
C182 C183 H83X 109.5 . . ?
C182 C183 H84Y 109.5 . . ?
H83X C183 H84Y 109.5 . . ?
C182 C183 H85Z 109.5 . . ?
H83X C183 H85Z 109.5 . . ?
H84Y C183 H85Z 109.5 . . ?
C182 C184 H18D 109.5 . . ?
C182 C184 H18E 109.5 . . ?
H18D C184 H18E 109.5 . . ?
C182 C184 H18F 109.5 . . ?
H18D C184 H18F 109.5 . . ?
H18E C184 H18F 109.5 . . ?
C182 C185 H18G 109.5 . . ?
C182 C185 H18H 109.5 . . ?
H18G C185 H18H 109.5 . . ?
C182 C185 H18I 109.5 . . ?
H18G C185 H18I 109.5 . . ?
H18H C185 H18I 109.5 . . ?
C181 C186 C144 111.4(16) . . ?
C181 C186 H18A 109.3 . . ?
C144 C186 H18A 109.3 . . ?
C181 C186 H18B 109.3 . . ?
C144 C186 H18B 109.3 . . ?
H18A C186 H18B 108.0 . . ?
C187 N1 Mg1 163.4(19) . . ?
N1 C187 C188 175(3) . . ?
C187 C188 H18C 109.5 . . ?
C187 C188 H18J 109.5 . . ?
H18C C188 H18J 109.5 . . ?
C187 C188 H18K 109.5 . . ?
H18C C188 H18K 109.5 . . ?
H18J C188 H18K 109.5 . . ?
C189 N2 Mg3 165(2) . . ?
N2 C189 C190 173(3) . . ?
C189 C190 H19G 109.5 . . ?
C189 C190 H19H 109.5 . . ?
H19G C190 H19H 109.5 . . ?
C189 C190 H19I 109.5 . . ?
H19G C190 H19I 109.5 . . ?
H19H C190 H19I 109.5 . . ?
N3 C191 C192 178(4) . . ?
C191 C192 H19J 109.5 . . ?
C191 C192 H19K 109.5 . . ?
H19J C192 H19K 109.5 . . ?
C191 C192 H19L 109.5 . . ?
H19J C192 H19L 109.5 . . ?
H19K C192 H19L 109.5 . . ?
N4 C193 C194 177(6) . . ?
C193 C194 H19M 109.5 . . ?
C193 C194 H19N 109.5 . . ?
H19M C194 H19N 109.5 . . ?
C193 C194 H19O 109.5 . . ?
H19M C194 H19O 109.5 . . ?
H19N C194 H19O 109.5 . . ?
N5 C195 C196 178(4) . . ?
C195 C196 H19P 109.5 . . ?
C195 C196 H19Q 109.5 . . ?
H19P C196 H19Q 109.5 . . ?
C195 C196 H19R 109.5 . . ?
H19P C196 H19R 109.5 . . ?
H19Q C196 H19R 109.5 . . ?
N6 C197 C198 168(6) . . ?
C197 C198 H19S 109.5 . . ?
C197 C198 H19T 109.5 . . ?
H19S C198 H19T 109.5 . . ?
C197 C198 H19U 109.5 . . ?
H19S C198 H19U 109.5 . . ?
H19T C198 H19U 109.5 . . ?
N7 C199 C200 177(6) . . ?
C199 C200 H20G 109.5 . . ?
C199 C200 H20H 109.5 . . ?
H20G C200 H20H 109.5 . . ?
C199 C200 H20I 109.5 . . ?
H20G C200 H20I 109.5 . . ?
H20H C200 H20I 109.5 . . ?

loop_
_geom_bond_atom_site_label_1
_geom_bond_atom_site_label_2
_geom_bond_distance
_geom_bond_site_symmetry_2
_geom_bond_publ_flag
Zn1 O16 1.862(18) . ?
Zn1 O4 1.908(14) . ?
Zn1 O15 1.931(14) . ?
Zn1 O20 1.981(15) . ?
Zn2 O10 1.920(13) . ?
Zn2 O7 1.923(17) . ?
Zn2 O8 1.935(16) . ?
Zn2 O17 1.968(14) . ?
Mg1 O2 2.019(16) . ?
Mg1 O18 2.033(15) . ?
Mg1 O3 2.036(17) . ?
Mg1 O4 2.041(16) . ?
Mg1 O1 2.141(17) . ?
Mg1 N1 2.20(2) . ?
Mg2 O2 1.954(16) . ?
Mg2 O17 1.994(15) . ?
Mg2 O6 2.02(2) . ?
Mg2 O5 2.048(16) . ?
Mg2 O18 2.053(13) . ?
Mg2 H5 2.3(2) . ?
Mg2 H6 2.4(2) . ?
Mg3 O9 1.981(16) . ?
Mg3 O19 2.003(17) . ?
Mg3 O10 2.027(16) . ?
Mg3 O12 2.068(16) . ?
Mg3 O11 2.128(18) . ?
Mg3 N2 2.20(3) . ?
Mg4 O12 1.937(16) . ?
Mg4 O13 2.03(2) . ?
Mg4 O20 2.042(16) . ?
Mg4 O19 2.059(15) . ?
Mg4 O14 2.073(17) . ?
Mg4 H19 2.2(3) . ?
Mg4 H13 2.4(2) . ?
Mg5 O3 2.023(19) . ?
Mg5 O9 2.050(17) . ?
Mg5 O17 2.081(15) . ?
Mg5 O20 2.083(17) . ?
Mg5 O19 2.114(16) . ?
Mg5 O18 2.145(14) . ?
Mg5 H17 2.2(3) . ?
Mg5 H20 2.1(3) . ?
O17 H17 0.85(3) . ?
O18 H18 1.0000 . ?
O19 H19 0.85(3) . ?
O20 H20 0.85(3) . ?
O1 C1 1.41(3) . ?
O1 C45 1.50(3) . ?
O2 C12 1.40(3) . ?
O3 C23 1.39(3) . ?
O4 C34 1.41(3) . ?
C1 C6 1.39(3) . ?
C1 C2 1.40(3) . ?
C2 C3 1.43(3) . ?
C2 C44 1.48(3) . ?
C3 C4 1.45(4) . ?
C3 H3 0.9500 . ?
C4 C5 1.37(4) . ?
C4 C7 1.50(4) . ?
C5 C6 1.41(3) . ?
C5 H5A 0.9500 . ?
C6 C11 1.58(3) . ?
C7 C8X 1.44(3) . ?
C7 C10 1.45(3) . ?
C7 C10X 1.45(3) . ?
C7 C8 1.46(3) . ?
C7 C9 1.71(5) . ?
C7 C9X 1.73(5) . ?
C8 H8A 0.9800 . ?
C8 H8B 0.9800 . ?
C8 H8C 0.9800 . ?
C9 H9A 0.9800 . ?
C9 H9B 0.9800 . ?
C9 H9C 0.9800 . ?
C10 H10A 0.9800 . ?
C10 H10B 0.9800 . ?
C10 H10C 0.9800 . ?
C8X H8D 0.9800 . ?
C8X H8E 0.9800 . ?
C8X H8F 0.9800 . ?
C9X H9D 0.9800 . ?
C9X H9E 0.9800 . ?
C9X H9F 0.9800 . ?
C10X H10D 0.9800 . ?
C10X H10E 0.9800 . ?
C10X H10F 0.9800 . ?
C11 C13 1.46(3) . ?
C11 H11A 0.9900 . ?
C11 H11B 0.9900 . ?
C12 C17 1.37(3) . ?
C12 C13 1.42(3) . ?
C13 C14 1.39(3) . ?
C14 C15 1.33(4) . ?
C14 H14A 0.9500 . ?
C15 C16 1.44(3) . ?
C15 C18 1.56(4) . ?
C16 C17 1.37(3) . ?
C16 H16 0.9500 . ?
C17 C22 1.62(3) . ?
C18 C21 1.52(3) . ?
C18 C19X 1.52(3) . ?
C18 C19 1.52(3) . ?
C18 C21X 1.54(3) . ?
C18 C20X 1.62(5) . ?
C18 C20 1.64(5) . ?
C19 H19A 0.9800 . ?
C19 H19B 0.9800 . ?
C19 H19C 0.9800 . ?
C20 H20A 0.9800 . ?
C20 H20B 0.9800 . ?
C20 H20C 0.9800 . ?
C21 H21A 0.9800 . ?
C21 H21B 0.9800 . ?
C21 H21C 0.9800 . ?
C19X H19D 0.9800 . ?
C19X H19E 0.9800 . ?
C19X H19F 0.9800 . ?
C20X H20D 0.9800 . ?
C20X H20E 0.9800 . ?
C20X H20F 0.9800 . ?
C21X H21D 0.9800 . ?
C21X H21E 0.9800 . ?
C21X H21F 0.9800 . ?
C22 C24 1.48(3) . ?
C22 H22A 0.9900 . ?
C22 H22B 0.9900 . ?
C23 C28 1.35(3) . ?
C23 C24 1.47(3) . ?
C24 C25 1.36(3) . ?
C25 C26 1.44(3) . ?
C25 H25 0.9500 . ?
C26 C27 1.35(4) . ?
C26 C29 1.52(4) . ?
C27 C28 1.39(3) . ?
C27 H27 0.9500 . ?
C28 C33 1.54(3) . ?
C29 C32 1.48(4) . ?
C29 C30 1.52(3) . ?
C29 C31 1.55(4) . ?
C30 H30A 0.9800 . ?
C30 H30B 0.9800 . ?
C30 H30C 0.9800 . ?
C31 H31A 0.9800 . ?
C31 H31B 0.9800 . ?
C31 H31C 0.9800 . ?
C32 H32A 0.9800 . ?
C32 H32B 0.9800 . ?
C32 H32C 0.9800 . ?
C33 C35 1.51(3) . ?
C33 H33A 0.9900 . ?
C33 H33B 0.9900 . ?
C34 C35 1.42(3) . ?
C34 C39 1.44(3) . ?
C35 C36 1.39(3) . ?
C36 C37 1.55(4) . ?
C36 H36 0.9500 . ?
C37 C38 1.37(4) . ?
C37 C40 1.46(4) . ?
C38 C39 1.39(4) . ?
C38 H38 0.9500 . ?
C39 C44 1.50(4) . ?
C40 C42 1.41(4) . ?
C40 C43 1.56(4) . ?
C40 C41 1.59(4) . ?
C41 H41A 0.9800 . ?
C41 H41B 0.9800 . ?
C41 H41C 0.9800 . ?
C42 H42A 0.9800 . ?
C42 H42B 0.9800 . ?
C42 H42C 0.9800 . ?
C43 H43A 0.9800 . ?
C43 H43B 0.9800 . ?
C43 H43C 0.9800 . ?
C44 H44A 0.9900 . ?
C44 H44B 0.9900 . ?
C45 C46 1.50(3) . ?
C45 H45A 0.9900 . ?
C45 H45B 0.9900 . ?
C46 C47 1.50(3) . ?
C46 H46A 0.9900 . ?
C46 H46B 0.9900 . ?
C47 C48 1.50(4) . ?
C47 H47A 0.9900 . ?
C47 H47B 0.9900 . ?
C48 C49 1.51(4) . ?
C48 H48A 0.9900 . ?
C48 H48B 0.9900 . ?
C49 H49A 0.9800 . ?
C49 H49B 0.9800 . ?
C49 H49C 0.9800 . ?
O5 C50 1.36(2) . ?
O5 H5 0.84(3) . ?
O6 C61 1.40(3) . ?
O6 H6 0.84(3) . ?
O7 C72 1.34(3) . ?
O8 C83 1.38(3) . ?
C50 C51 1.36(3) . ?
C50 C55 1.42(4) . ?
C51 C52 1.45(3) . ?
C51 C60 1.53(3) . ?
C52 C53 1.38(3) . ?
C52 H52 0.9500 . ?
C53 C54 1.41(3) . ?
C53 C56 1.56(3) . ?
C54 C55 1.37(3) . ?
C54 H54 0.9500 . ?
C55 C93 1.53(4) . ?
C56 C58 1.44(4) . ?
C56 C57 1.53(4) . ?
C56 C59 1.56(4) . ?
C57 H57A 0.9800 . ?
C57 H57B 0.9800 . ?
C57 H57C 0.9800 . ?
C58 H58A 0.9800 . ?
C58 H58B 0.9800 . ?
C58 H58C 0.9800 . ?
C59 H59A 0.9800 . ?
C59 H59B 0.9800 . ?
C59 H59C 0.9800 . ?
C60 C62 1.51(3) . ?
C60 H60A 0.9900 . ?
C60 H60B 0.9900 . ?
C61 C66 1.34(3) . ?
C61 C62 1.47(3) . ?
C62 C63 1.36(3) . ?
C63 C64 1.30(3) . ?
C63 H63 0.9500 . ?
C64 C65 1.47(3) . ?
C64 C67 1.52(3) . ?
C65 C66 1.36(3) . ?
C65 H65 0.9500 . ?
C66 C71 1.55(3) . ?
C67 C70 1.50(3) . ?
C67 C69 1.56(4) . ?
C67 C68 1.59(4) . ?
C68 H68A 0.9800 . ?
C68 H68B 0.9800 . ?
C68 H68C 0.9800 . ?
C69 H69A 0.9800 . ?
C69 H69B 0.9800 . ?
C69 H69C 0.9800 . ?
C70 H70A 0.9800 . ?
C70 H70B 0.9800 . ?
C70 H70C 0.9800 . ?
C71 C73 1.53(4) . ?
C71 H71A 0.9900 . ?
C71 H71B 0.9900 . ?
C72 C77 1.38(2) . ?
C72 C73 1.38(3) . ?
C73 C74 1.41(3) . ?
C74 C75 1.42(3) . ?
C74 H74 0.9500 . ?
C75 C76 1.43(3) . ?
C75 C78 1.52(4) . ?
C76 C77 1.42(3) . ?
C76 H76 0.9500 . ?
C77 C82 1.55(4) . ?
C78 C79 1.63(4) . ?
C78 C81X 1.64(4) . ?
C78 C79X 1.64(4) . ?
C78 C81 1.65(4) . ?
C78 C80 1.65(5) . ?
C78 C80X 1.66(6) . ?
C79 H79A 0.9800 . ?
C79 H79B 0.9800 . ?
C79 H79C 0.9800 . ?
C80 H80A 0.9800 . ?
C80 H80B 0.9800 . ?
C80 H80C 0.9800 . ?
C81 H81A 0.9800 . ?
C81 H81B 0.9800 . ?
C81 H81C 0.9800 . ?
C79X H79D 0.9800 . ?
C79X H79E 0.9800 . ?
C79X H79F 0.9800 . ?
C80X H80D 0.9800 . ?
C80X H80E 0.9800 . ?
C80X H80F 0.9800 . ?
C81X H81D 0.9800 . ?
C81X H81E 0.9800 . ?
C81X H81F 0.9800 . ?
C82 C84 1.54(4) . ?
C82 H82A 0.9900 . ?
C82 H82B 0.9900 . ?
C83 C88 1.38(3) . ?
C83 C84 1.38(3) . ?
C84 C85 1.42(3) . ?
C85 C86 1.40(3) . ?
C85 H85 0.9500 . ?
C86 C87 1.41(3) . ?
C86 C89 1.50(4) . ?
C87 C88 1.42(3) . ?
C87 H87 0.9500 . ?
C88 C93 1.47(4) . ?
C89 C90 1.526(16) . ?
C89 C92 1.533(16) . ?
C89 C91 1.537(19) . ?
C90 H90A 0.9800 . ?
C90 H90B 0.9800 . ?
C90 H90C 0.9800 . ?
C91 H91A 0.9800 . ?
C91 H91B 0.9800 . ?
C91 H91C 0.9800 . ?
C92 H92A 0.9800 . ?
C92 H92B 0.9800 . ?
C92 H92C 0.9800 . ?
C93 H93A 0.9900 . ?
C93 H93B 0.9900 . ?
O9 C94 1.36(3) . ?
O10 C105 1.46(3) . ?
O11 C138 1.44(4) . ?
O11 C116 1.47(3) . ?
O12 C127 1.38(3) . ?
C94 C99 1.31(3) . ?
C94 C95 1.40(3) . ?
C95 C96 1.32(3) . ?
C95 C137 1.53(3) . ?
C96 C97 1.42(4) . ?
C96 H96 0.9500 . ?
C97 C98 1.45(4) . ?
C97 C100 1.51(5) . ?
C98 C99 1.41(3) . ?
C98 H98 0.9500 . ?
C99 C104 1.60(4) . ?
C100 C103 1.51(4) . ?
C100 C102 1.53(5) . ?
C100 C101 1.57(5) . ?
C101 H10G 0.9800 . ?
C101 H10H 0.9800 . ?
C101 H10I 0.9800 . ?
C102 H10J 0.9800 . ?
C102 H10K 0.9800 . ?
C102 H10L 0.9800 . ?
C103 H10M 0.9800 . ?
C103 H10N 0.9800 . ?
C103 H10O 0.9800 . ?
C104 C106 1.58(4) . ?
C104 H10P 0.9900 . ?
C104 H10Q 0.9900 . ?
C105 C106 1.38(4) . ?
C105 C110 1.45(4) . ?
C106 C107 1.30(3) . ?
C107 C108 1.46(4) . ?
C107 H107 0.9500 . ?
C108 C109 1.33(4) . ?
C108 C111 1.49(4) . ?
C109 C110 1.47(4) . ?
C109 H109 0.9500 . ?
C110 C115 1.41(4) . ?
C111 C113 1.50(5) . ?
C111 C13Y 1.51(5) . ?
C111 C114 1.55(3) . ?
C111 C112 1.55(3) . ?
C111 C12E 1.55(3) . ?
C111 C14Y 1.56(3) . ?
C112 H11C 0.9800 . ?
C112 H11D 0.9800 . ?
C112 H11E 0.9800 . ?
C113 H11F 0.9800 . ?
C113 H11G 0.9800 . ?
C113 H11H 0.9800 . ?
C114 H11I 0.9800 . ?
C114 H11J 0.9800 . ?
C114 H11K 0.9800 . ?
C12E H12A 0.9800 . ?
C12E H12B 0.9800 . ?
C12E H12C 0.9800 . ?
C13Y H13A 0.9800 . ?
C13Y H13B 0.9800 . ?
C13Y H13C 0.9800 . ?
C14Y H14B 0.9800 . ?
C14Y H14C 0.9800 . ?
C14Y H14D 0.9800 . ?
C115 C117 1.55(3) . ?
C115 H11L 0.9900 . ?
C115 H11M 0.9900 . ?
C116 C121 1.36(3) . ?
C116 C117 1.41(4) . ?
C117 C118 1.31(3) . ?
C118 C119 1.42(3) . ?
C118 H118 0.9500 . ?
C119 C120 1.46(4) . ?
C119 C122 1.53(3) . ?
C120 C121 1.32(3) . ?
C120 H120 0.9500 . ?
C121 C126 1.56(4) . ?
C122 C123 1.44(3) . ?
C122 C12Z 1.44(3) . ?
C122 C12X 1.44(3) . ?
C122 C125 1.45(3) . ?
C122 C124 1.59(5) . ?
C122 C12Y 1.59(5) . ?
C123 H12D 0.9800 . ?
C123 H12E 0.9800 . ?
C123 H12F 0.9800 . ?
C124 H12G 0.9800 . ?
C124 H12H 0.9800 . ?
C124 H12I 0.9800 . ?
C125 H12J 0.9800 . ?
C125 H12K 0.9800 . ?
C125 H12L 0.9800 . ?
C12X H12M 0.9800 . ?
C12X H12N 0.9800 . ?
C12X H12O 0.9800 . ?
C12Y H12P 0.9800 . ?
C12Y H12Q 0.9800 . ?
C12Y H12R 0.9800 . ?
C12Z H12S 0.9800 . ?
C12Z H12T 0.9800 . ?
C12Z H12U 0.9800 . ?
C126 C128 1.50(4) . ?
C126 H12V 0.9900 . ?
C126 H12W 0.9900 . ?
C127 C132 1.36(3) . ?
C127 C128 1.49(3) . ?
C128 C129 1.39(4) . ?
C129 C130 1.35(4) . ?
C129 H129 0.9500 . ?
C130 C131 1.36(3) . ?
C130 C133 1.54(3) . ?
C131 C132 1.41(3) . ?
C131 H131 0.9500 . ?
C132 C137 1.56(3) . ?
C133 C135 1.48(4) . ?
C133 C136 1.56(4) . ?
C133 C134 1.62(4) . ?
C134 H34X 0.9800 . ?
C134 H34Y 0.9800 . ?
C134 H34Z 0.9800 . ?
C135 H35X 0.9800 . ?
C135 H35Y 0.9800 . ?
C135 H35Z 0.9800 . ?
C136 H36X 0.9800 . ?
C136 H36Y 0.9800 . ?
C136 H36Z 0.9800 . ?
C137 H13D 0.9900 . ?
C137 H13E 0.9900 . ?
C138 C139 1.42(5) . ?
C138 H38X 0.9900 . ?
C138 H38Y 0.9900 . ?
C139 C140 1.49(5) . ?
C139 H39X 0.9900 . ?
C139 H39Y 0.9900 . ?
C140 C141 1.66(6) . ?
C140 H14E 0.9900 . ?
C140 H14F 0.9900 . ?
C141 C142 1.35(6) . ?
C141 H14G 0.9900 . ?
C141 H14H 0.9900 . ?
C142 H14I 0.9800 . ?
C142 H14J 0.9800 . ?
C142 H14K 0.9800 . ?
O13 C143 1.37(3) . ?
O13 H13 0.85(3) . ?
O14 C154 1.37(3) . ?
O14 H14 0.86(3) . ?
O15 C165 1.32(3) . ?
O16 C176 1.19(3) . ?
C143 C144 1.31(3) . ?
C143 C148 1.52(3) . ?
C144 C145 1.32(3) . ?
C144 C186 1.54(3) . ?
C145 C146 1.49(3) . ?
C145 H145 0.9500 . ?
C146 C147 1.36(3) . ?
C146 C149 1.55(4) . ?
C147 C148 1.38(3) . ?
C147 H147 0.9500 . ?
C148 C153 1.53(3) . ?
C149 C152 1.51(4) . ?
C149 C150 1.52(5) . ?
C149 C151 1.57(4) . ?
C150 H50X 0.9800 . ?
C150 H50Y 0.9800 . ?
C150 H50Z 0.9800 . ?
C151 H15D 0.9800 . ?
C151 H15E 0.9800 . ?
C151 H15F 0.9800 . ?
C152 H15G 0.9800 . ?
C152 H15H 0.9800 . ?
C152 H15I 0.9800 . ?
C153 C155 1.54(3) . ?
C153 H53X 0.9900 . ?
C153 H53Y 0.9900 . ?
C154 C155 1.38(3) . ?
C154 C159 1.43(3) . ?
C155 C156 1.37(3) . ?
C156 C157 1.39(3) . ?
C156 H156 0.9500 . ?
C157 C158 1.41(4) . ?
C157 C160 1.56(3) . ?
C158 C159 1.37(3) . ?
C158 H158 0.9500 . ?
C159 C164 1.48(3) . ?
C160 C16Z 1.47(3) . ?
C160 C16X 1.48(3) . ?
C160 C163 1.49(3) . ?
C160 C161 1.50(3) . ?
C160 C16Y 1.62(5) . ?
C160 C162 1.63(5) . ?
C161 H16A 0.9800 . ?
C161 H16B 0.9800 . ?
C161 H16C 0.9800 . ?
C162 H16D 0.9800 . ?
C162 H16E 0.9800 . ?
C162 H16F 0.9800 . ?
C163 H16G 0.9800 . ?
C163 H16H 0.9800 . ?
C163 H16I 0.9800 . ?
C16X H16J 0.9800 . ?
C16X H16K 0.9800 . ?
C16X H16L 0.9800 . ?
C16Y H16M 0.9800 . ?
C16Y H16N 0.9800 . ?
C16Y H16O 0.9800 . ?
C16Z H16P 0.9800 . ?
C16Z H16Q 0.9800 . ?
C16Z H16R 0.9800 . ?
C164 C166 1.49(3) . ?
C164 H16S 0.9900 . ?
C164 H16T 0.9900 . ?
C165 C166 1.40(3) . ?
C165 C170 1.45(3) . ?
C166 C167 1.40(3) . ?
C167 C168 1.41(3) . ?
C167 H167 0.9500 . ?
C168 C169 1.47(3) . ?
C168 C171 1.60(4) . ?
C169 C170 1.38(3) . ?
C169 H169 0.9500 . ?
C170 C175 1.57(3) . ?
C171 C172 1.44(5) . ?
C171 C173 1.45(5) . ?
C171 C174 1.48(4) . ?
C172 H72X 0.9800 . ?
C172 H72Y 0.9800 . ?
C172 H72Z 0.9800 . ?
C173 H17D 0.9800 . ?
C173 H17E 0.9800 . ?
C173 H17F 0.9800 . ?
C174 H17G 0.9800 . ?
C174 H17H 0.9800 . ?
C174 H17I 0.9800 . ?
C175 C177 1.48(3) . ?
C175 H17A 0.9900 . ?
C175 H17B 0.9900 . ?
C176 C181 1.45(3) . ?
C176 C177 1.64(3) . ?
C177 C178 1.42(4) . ?
C178 C179 1.33(3) . ?
C178 H178 0.9500 . ?
C179 C180 1.46(3) . ?
C179 C182 1.48(4) . ?
C180 C181 1.38(3) . ?
C180 H180 0.9500 . ?
C181 C186 1.53(3) . ?
C182 C185 1.48(4) . ?
C182 C184 1.56(4) . ?
C182 C183 1.60(4) . ?
C183 H83X 0.9800 . ?
C183 H84Y 0.9800 . ?
C183 H85Z 0.9800 . ?
C184 H18D 0.9800 . ?
C184 H18E 0.9800 . ?
C184 H18F 0.9800 . ?
C185 H18G 0.9800 . ?
C185 H18H 0.9800 . ?
C185 H18I 0.9800 . ?
C186 H18A 0.9900 . ?
C186 H18B 0.9900 . ?
N1 C187 1.10(3) . ?
C187 C188 1.55(4) . ?
C188 H18C 0.9800 . ?
C188 H18J 0.9800 . ?
C188 H18K 0.9800 . ?
N2 C189 1.13(3) . ?
C189 C190 1.47(4) . ?
C190 H19G 0.9800 . ?
C190 H19H 0.9800 . ?
C190 H19I 0.9800 . ?
N3 C191 1.17(2) . ?
C191 C192 1.41(3) . ?
C192 H19J 0.9800 . ?
C192 H19K 0.9800 . ?
C192 H19L 0.9800 . ?
N4 C193 1.18(2) . ?
C193 C194 1.42(3) . ?
C194 H19M 0.9800 . ?
C194 H19N 0.9800 . ?
C194 H19O 0.9800 . ?
N5 C195 1.18(2) . ?
C195 C196 1.42(3) . ?
C196 H19P 0.9800 . ?
C196 H19Q 0.9800 . ?
C196 H19R 0.9800 . ?
N6 C197 1.18(2) . ?
C197 C198 1.41(3) . ?
C198 H19S 0.9800 . ?
C198 H19T 0.9800 . ?
C198 H19U 0.9800 . ?
N7 C199 1.18(3) . ?
C199 C200 1.41(3) . ?
C200 H20G 0.9800 . ?
C200 H20H 0.9800 . ?
C200 H20I 0.9800 . ?

loop_
_geom_hbond_atom_site_label_D
_geom_hbond_atom_site_label_H
_geom_hbond_atom_site_label_A
_geom_hbond_distance_DH
_geom_hbond_distance_HA
_geom_hbond_distance_DA
_geom_hbond_angle_DHA
_geom_hbond_site_symmetry_A
_geom_hbond_publ_flag
O5 H5 O8 0.84(3) 1.76(4) 2.52(2) 150(10) . yes
O6 H6 O7 0.84(3) 1.76(4) 2.49(2) 144(9) . yes
O13 H13 O16 0.85(3) 1.76(4) 2.59(2) 166(19) . yes
O14 H14 O15 0.86(3) 1.78(4) 2.558(19) 150(10) . yes
O18 H18 O16 1.00 2.30 3.085(19) 135.1 . yes

loop_
_geom_torsion_atom_site_label_1
_geom_torsion_atom_site_label_2
_geom_torsion_atom_site_label_3
_geom_torsion_atom_site_label_4
_geom_torsion
_geom_torsion_site_symmetry_1
_geom_torsion_site_symmetry_2
_geom_torsion_site_symmetry_3
_geom_torsion_site_symmetry_4
_geom_torsion_publ_flag
C45 O1 C1 C6 -111(2) . . . . ?
Mg1 O1 C1 C6 88(2) . . . . ?
C45 O1 C1 C2 81(3) . . . . ?
Mg1 O1 C1 C2 -81(2) . . . . ?
C6 C1 C2 C3 13(4) . . . . ?
O1 C1 C2 C3 -179(2) . . . . ?
C6 C1 C2 C44 -172(2) . . . . ?
O1 C1 C2 C44 -4(4) . . . . ?
C1 C2 C3 C4 -9(4) . . . . ?
C44 C2 C3 C4 175(3) . . . . ?
C2 C3 C4 C5 7(4) . . . . ?
C2 C3 C4 C7 175(3) . . . . ?
C3 C4 C5 C6 -7(4) . . . . ?
C7 C4 C5 C6 -175(3) . . . . ?
C2 C1 C6 C5 -13(4) . . . . ?
O1 C1 C6 C5 178(2) . . . . ?
C2 C1 C6 C11 171(2) . . . . ?
O1 C1 C6 C11 2(4) . . . . ?
C4 C5 C6 C1 10(4) . . . . ?
C4 C5 C6 C11 -174(3) . . . . ?
C5 C4 C7 C8X -172(4) . . . . ?
C3 C4 C7 C8X 21(4) . . . . ?
C5 C4 C7 C10 -19(5) . . . . ?
C3 C4 C7 C10 174(3) . . . . ?
C5 C4 C7 C10X 51(5) . . . . ?
C3 C4 C7 C10X -116(4) . . . . ?
C5 C4 C7 C8 112(4) . . . . ?
C3 C4 C7 C8 -56(4) . . . . ?
C5 C4 C7 C9 -136(3) . . . . ?
C3 C4 C7 C9 57(4) . . . . ?
C5 C4 C7 C9X -58(4) . . . . ?
C3 C4 C7 C9X 134(3) . . . . ?
C1 C6 C11 C13 -98(3) . . . . ?
C5 C6 C11 C13 86(3) . . . . ?
Mg2 O2 C12 C17 -74(3) . . . . ?
Mg1 O2 C12 C17 83(2) . . . . ?
Mg2 O2 C12 C13 112(2) . . . . ?
Mg1 O2 C12 C13 -91(2) . . . . ?
C17 C12 C13 C14 10(3) . . . . ?
O2 C12 C13 C14 -176(2) . . . . ?
C17 C12 C13 C11 -173(2) . . . . ?
O2 C12 C13 C11 1(3) . . . . ?
C6 C11 C13 C14 -96(3) . . . . ?
C6 C11 C13 C12 87(3) . . . . ?
C12 C13 C14 C15 -4(4) . . . . ?
C11 C13 C14 C15 179(3) . . . . ?
C13 C14 C15 C16 -1(5) . . . . ?
C13 C14 C15 C18 175(3) . . . . ?
C14 C15 C16 C17 0(4) . . . . ?
C18 C15 C16 C17 -176(2) . . . . ?
O2 C12 C17 C16 175(2) . . . . ?
C13 C12 C17 C16 -12(3) . . . . ?
O2 C12 C17 C22 -2(3) . . . . ?
C13 C12 C17 C22 172(2) . . . . ?
C15 C16 C17 C12 6(4) . . . . ?
C15 C16 C17 C22 -177(2) . . . . ?
C14 C15 C18 C21 180(4) . . . . ?
C16 C15 C18 C21 -4(5) . . . . ?
C14 C15 C18 C19X 3(5) . . . . ?
C16 C15 C18 C19X 180(4) . . . . ?
C14 C15 C18 C19 -44(5) . . . . ?
C16 C15 C18 C19 132(3) . . . . ?
C14 C15 C18 C21X -115(4) . . . . ?
C16 C15 C18 C21X 61(4) . . . . ?
C14 C15 C18 C20X 129(4) . . . . ?
C16 C15 C18 C20X -55(4) . . . . ?
C14 C15 C18 C20 65(4) . . . . ?
C16 C15 C18 C20 -119(3) . . . . ?
C12 C17 C22 C24 -88(3) . . . . ?
C16 C17 C22 C24 95(3) . . . . ?
Mg5 O3 C23 C28 -88(2) . . . . ?
Mg1 O3 C23 C28 83(2) . . . . ?
Mg5 O3 C23 C24 101(2) . . . . ?
Mg1 O3 C23 C24 -88.5(18) . . . . ?
C28 C23 C24 C25 9(3) . . . . ?
O3 C23 C24 C25 179.8(17) . . . . ?
C28 C23 C24 C22 -174(2) . . . . ?
O3 C23 C24 C22 -3(3) . . . . ?
C17 C22 C24 C25 -86(3) . . . . ?
C17 C22 C24 C23 96(3) . . . . ?
C23 C24 C25 C26 -2(3) . . . . ?
C22 C24 C25 C26 -180(2) . . . . ?
C24 C25 C26 C27 -3(3) . . . . ?
C24 C25 C26 C29 -179(2) . . . . ?
C25 C26 C27 C28 3(4) . . . . ?
C29 C26 C27 C28 179(2) . . . . ?
O3 C23 C28 C27 -179.6(18) . . . . ?
C24 C23 C28 C27 -9(3) . . . . ?
O3 C23 C28 C33 0(3) . . . . ?
C24 C23 C28 C33 171.0(18) . . . . ?
C26 C27 C28 C23 3(3) . . . . ?
C26 C27 C28 C33 -177(2) . . . . ?
C27 C26 C29 C32 4(4) . . . . ?
C25 C26 C29 C32 180(2) . . . . ?
C27 C26 C29 C30 -119(3) . . . . ?
C25 C26 C29 C30 57(3) . . . . ?
C27 C26 C29 C31 120(3) . . . . ?
C25 C26 C29 C31 -64(3) . . . . ?
C23 C28 C33 C35 -95(2) . . . . ?
C27 C28 C33 C35 85(3) . . . . ?
Zn1 O4 C34 C35 73(3) . . . . ?
Mg1 O4 C34 C35 -82(2) . . . . ?
Zn1 O4 C34 C39 -116.6(17) . . . . ?
Mg1 O4 C34 C39 89(2) . . . . ?
O4 C34 C35 C36 177(2) . . . . ?
C39 C34 C35 C36 6(3) . . . . ?
O4 C34 C35 C33 0(3) . . . . ?
C39 C34 C35 C33 -170(2) . . . . ?
C28 C33 C35 C36 -80(3) . . . . ?
C28 C33 C35 C34 96(3) . . . . ?
C34 C35 C36 C37 -4(4) . . . . ?
C33 C35 C36 C37 173(2) . . . . ?
C35 C36 C37 C38 2(4) . . . . ?
C35 C36 C37 C40 -176(3) . . . . ?
C40 C37 C38 C39 174(3) . . . . ?
C36 C37 C38 C39 -2(4) . . . . ?
C37 C38 C39 C34 5(4) . . . . ?
C37 C38 C39 C44 -174(2) . . . . ?
O4 C34 C39 C38 -178(2) . . . . ?
C35 C34 C39 C38 -7(3) . . . . ?
O4 C34 C39 C44 1(3) . . . . ?
C35 C34 C39 C44 172(2) . . . . ?
C38 C37 C40 C42 -129(4) . . . . ?
C36 C37 C40 C42 48(3) . . . . ?
C38 C37 C40 C43 -9(4) . . . . ?
C36 C37 C40 C43 168(2) . . . . ?
C38 C37 C40 C41 107(4) . . . . ?
C36 C37 C40 C41 -77(3) . . . . ?
C1 C2 C44 C39 98(3) . . . . ?
C3 C2 C44 C39 -86(3) . . . . ?
C38 C39 C44 C2 81(3) . . . . ?
C34 C39 C44 C2 -98(3) . . . . ?
C1 O1 C45 C46 121.1(19) . . . . ?
Mg1 O1 C45 C46 -81(2) . . . . ?
O1 C45 C46 C47 -176.9(17) . . . . ?
C45 C46 C47 C48 -167.5(19) . . . . ?
C46 C47 C48 C49 -174.7(18) . . . . ?
Mg2 O5 C50 C51 -38(3) . . . . ?
Mg2 O5 C50 C55 149(2) . . . . ?
O5 C50 C51 C52 -179.6(19) . . . . ?
C55 C50 C51 C52 -7(4) . . . . ?
O5 C50 C51 C60 7(3) . . . . ?
C55 C50 C51 C60 -180(2) . . . . ?
C50 C51 C52 C53 7(3) . . . . ?
C60 C51 C52 C53 -179(2) . . . . ?
C51 C52 C53 C54 -2(4) . . . . ?
C51 C52 C53 C56 177(2) . . . . ?
C52 C53 C54 C55 -4(4) . . . . ?
C56 C53 C54 C55 177(3) . . . . ?
C53 C54 C55 C50 4(4) . . . . ?
C53 C54 C55 C93 173(3) . . . . ?
O5 C50 C55 C54 174(2) . . . . ?
C51 C50 C55 C54 1(4) . . . . ?
O5 C50 C55 C93 5(4) . . . . ?
C51 C50 C55 C93 -168(3) . . . . ?
C52 C53 C56 C58 57(4) . . . . ?
C54 C53 C56 C58 -123(3) . . . . ?
C52 C53 C56 C57 -64(3) . . . . ?
C54 C53 C56 C57 115(3) . . . . ?
C52 C53 C56 C59 178(3) . . . . ?
C54 C53 C56 C59 -3(4) . . . . ?
C50 C51 C60 C62 -86(3) . . . . ?
C52 C51 C60 C62 100(2) . . . . ?
Mg2 O6 C61 C66 177(2) . . . . ?
Mg2 O6 C61 C62 -1(4) . . . . ?
C66 C61 C62 C63 -1(3) . . . . ?
O6 C61 C62 C63 176(2) . . . . ?
C66 C61 C62 C60 179(2) . . . . ?
O6 C61 C62 C60 -3(4) . . . . ?
C51 C60 C62 C63 -80(3) . . . . ?
C51 C60 C62 C61 99(3) . . . . ?
C61 C62 C63 C64 4(4) . . . . ?
C60 C62 C63 C64 -177(2) . . . . ?
C62 C63 C64 C65 -5(4) . . . . ?
C62 C63 C64 C67 179(3) . . . . ?
C63 C64 C65 C66 4(4) . . . . ?
C67 C64 C65 C66 -179(3) . . . . ?
O6 C61 C66 C65 -176(3) . . . . ?
C62 C61 C66 C65 1(4) . . . . ?
O6 C61 C66 C71 -2(4) . . . . ?
C62 C61 C66 C71 175(2) . . . . ?
C64 C65 C66 C61 -2(4) . . . . ?
C64 C65 C66 C71 -176(3) . . . . ?
C63 C64 C67 C70 12(4) . . . . ?
C65 C64 C67 C70 -164(3) . . . . ?
C63 C64 C67 C69 130(3) . . . . ?
C65 C64 C67 C69 -46(4) . . . . ?
C63 C64 C67 C68 -107(3) . . . . ?
C65 C64 C67 C68 77(3) . . . . ?
C61 C66 C71 C73 -91(3) . . . . ?
C65 C66 C71 C73 83(3) . . . . ?
Zn2 O7 C72 C77 -1(3) . . . . ?
Zn2 O7 C72 C73 177.9(15) . . . . ?
O7 C72 C73 C74 180(2) . . . . ?
C77 C72 C73 C74 -1(3) . . . . ?
O7 C72 C73 C71 4(3) . . . . ?
C77 C72 C73 C71 -176(2) . . . . ?
C66 C71 C73 C72 85(3) . . . . ?
C66 C71 C73 C74 -91(3) . . . . ?
C72 C73 C74 C75 1(4) . . . . ?
C71 C73 C74 C75 176(2) . . . . ?
C73 C74 C75 C76 -2(4) . . . . ?
C73 C74 C75 C78 -179(3) . . . . ?
C74 C75 C76 C77 4(4) . . . . ?
C78 C75 C76 C77 -179(2) . . . . ?
O7 C72 C77 C76 -178(2) . . . . ?
C73 C72 C77 C76 3(3) . . . . ?
O7 C72 C77 C82 -9(4) . . . . ?
C73 C72 C77 C82 172(2) . . . . ?
C75 C76 C77 C72 -5(4) . . . . ?
C75 C76 C77 C82 -174(2) . . . . ?
C74 C75 C78 C79 -64(4) . . . . ?
C76 C75 C78 C79 120(3) . . . . ?
C74 C75 C78 C81X 116(4) . . . . ?
C76 C75 C78 C81X -60(4) . . . . ?
C74 C75 C78 C79X -117(4) . . . . ?
C76 C75 C78 C79X 67(4) . . . . ?
C74 C75 C78 C81 175(3) . . . . ?
C76 C75 C78 C81 -2(4) . . . . ?
C74 C75 C78 C80 54(4) . . . . ?
C76 C75 C78 C80 -122(3) . . . . ?
C74 C75 C78 C80X -1(4) . . . . ?
C76 C75 C78 C80X -177(3) . . . . ?
C72 C77 C82 C84 -82(3) . . . . ?
C76 C77 C82 C84 88(2) . . . . ?
Zn2 O8 C83 C88 167(2) . . . . ?
Zn2 O8 C83 C84 -8(4) . . . . ?
O8 C83 C84 C85 176(3) . . . . ?
C88 C83 C84 C85 1(5) . . . . ?
O8 C83 C84 C82 -2(5) . . . . ?
C88 C83 C84 C82 -176(3) . . . . ?
C77 C82 C84 C83 97(4) . . . . ?
C77 C82 C84 C85 -80(3) . . . . ?
C83 C84 C85 C86 1(5) . . . . ?
C82 C84 C85 C86 179(3) . . . . ?
C84 C85 C86 C87 -3(5) . . . . ?
C84 C85 C86 C89 -179(3) . . . . ?
C85 C86 C87 C88 3(5) . . . . ?
C89 C86 C87 C88 179(3) . . . . ?
O8 C83 C88 C87 -176(3) . . . . ?
C84 C83 C88 C87 -1(5) . . . . ?
O8 C83 C88 C93 1(5) . . . . ?
C84 C83 C88 C93 176(3) . . . . ?
C86 C87 C88 C83 -1(5) . . . . ?
C86 C87 C88 C93 -178(3) . . . . ?
C85 C86 C89 C90 0(5) . . . . ?
C87 C86 C89 C90 -176(4) . . . . ?
C85 C86 C89 C92 -106(4) . . . . ?
C87 C86 C89 C92 78(4) . . . . ?
C85 C86 C89 C91 133(4) . . . . ?
C87 C86 C89 C91 -43(4) . . . . ?
C83 C88 C93 C55 -95(4) . . . . ?
C87 C88 C93 C55 82(4) . . . . ?
C54 C55 C93 C88 -95(3) . . . . ?
C50 C55 C93 C88 73(3) . . . . ?
Mg3 O9 C94 C99 86(2) . . . . ?
Mg5 O9 C94 C99 -89(2) . . . . ?
Mg3 O9 C94 C95 -87.0(19) . . . . ?
Mg5 O9 C94 C95 98(2) . . . . ?
C99 C94 C95 C96 7(3) . . . . ?
O9 C94 C95 C96 -179.5(18) . . . . ?
C99 C94 C95 C137 -171.5(18) . . . . ?
O9 C94 C95 C137 2(3) . . . . ?
C94 C95 C96 C97 -8(3) . . . . ?
C137 C95 C96 C97 171(2) . . . . ?
C95 C96 C97 C98 4(3) . . . . ?
C95 C96 C97 C100 -179(2) . . . . ?
C96 C97 C98 C99 1(3) . . . . ?
C100 C97 C98 C99 -177(2) . . . . ?
O9 C94 C99 C98 -175.9(18) . . . . ?
C95 C94 C99 C98 -2(3) . . . . ?
O9 C94 C99 C104 -1(3) . . . . ?
C95 C94 C99 C104 172.2(17) . . . . ?
C97 C98 C99 C94 -1(3) . . . . ?
C97 C98 C99 C104 -176.1(19) . . . . ?
C96 C97 C100 C103 179(2) . . . . ?
C98 C97 C100 C103 -4(4) . . . . ?
C96 C97 C100 C102 -49(4) . . . . ?
C98 C97 C100 C102 128(3) . . . . ?
C96 C97 C100 C101 64(3) . . . . ?
C98 C97 C100 C101 -119(3) . . . . ?
C94 C99 C104 C106 -96(3) . . . . ?
C98 C99 C104 C106 79(3) . . . . ?
Zn2 O10 C105 C106 77(2) . . . . ?
Mg3 O10 C105 C106 -77(2) . . . . ?
Zn2 O10 C105 C110 -112.3(16) . . . . ?
Mg3 O10 C105 C110 93.4(18) . . . . ?
C110 C105 C106 C107 5(4) . . . . ?
O10 C105 C106 C107 175(2) . . . . ?
C110 C105 C106 C104 -171.3(19) . . . . ?
O10 C105 C106 C104 -1(3) . . . . ?
C99 C104 C106 C107 -80(3) . . . . ?
C99 C104 C106 C105 97(3) . . . . ?
C105 C106 C107 C108 -1(3) . . . . ?
C104 C106 C107 C108 175(2) . . . . ?
C106 C107 C108 C109 -4(4) . . . . ?
C106 C107 C108 C111 -176(2) . . . . ?
C107 C108 C109 C110 5(4) . . . . ?
C111 C108 C109 C110 178(2) . . . . ?
C106 C105 C110 C115 173(2) . . . . ?
O10 C105 C110 C115 2(3) . . . . ?
C106 C105 C110 C109 -4(3) . . . . ?
O10 C105 C110 C109 -175.1(17) . . . . ?
C108 C109 C110 C115 -179(3) . . . . ?
C108 C109 C110 C105 -1(4) . . . . ?
C109 C108 C111 C113 -169(3) . . . . ?
C107 C108 C111 C113 3(4) . . . . ?
C109 C108 C111 C13Y 152(4) . . . . ?
C107 C108 C111 C13Y -36(4) . . . . ?
C109 C108 C111 C114 70(5) . . . . ?
C107 C108 C111 C114 -118(4) . . . . ?
C109 C108 C111 C112 -50(4) . . . . ?
C107 C108 C111 C112 122(4) . . . . ?
C109 C108 C111 C12E -87(5) . . . . ?
C107 C108 C111 C12E 85(5) . . . . ?
C109 C108 C111 C14Y 38(4) . . . . ?
C107 C108 C111 C14Y -150(4) . . . . ?
C105 C110 C115 C117 -96(3) . . . . ?
C109 C110 C115 C117 81(3) . . . . ?
C138 O11 C116 C121 -106(3) . . . . ?
Mg3 O11 C116 C121 94(2) . . . . ?
C138 O11 C116 C117 65(3) . . . . ?
Mg3 O11 C116 C117 -94(2) . . . . ?
C121 C116 C117 C118 -2(4) . . . . ?
O11 C116 C117 C118 -173(2) . . . . ?
C121 C116 C117 C115 -168(3) . . . . ?
O11 C116 C117 C115 20(4) . . . . ?
C110 C115 C117 C118 -82(3) . . . . ?
C110 C115 C117 C116 83(4) . . . . ?
C116 C117 C118 C119 -3(5) . . . . ?
C115 C117 C118 C119 163(3) . . . . ?
C117 C118 C119 C120 10(5) . . . . ?
C117 C118 C119 C122 -177(3) . . . . ?
C118 C119 C120 C121 -11(4) . . . . ?
C122 C119 C120 C121 176(3) . . . . ?
C119 C120 C121 C116 7(4) . . . . ?
C119 C120 C121 C126 -171(3) . . . . ?
C117 C116 C121 C120 -1(5) . . . . ?
O11 C116 C121 C120 171(3) . . . . ?
C117 C116 C121 C126 178(3) . . . . ?
O11 C116 C121 C126 -11(4) . . . . ?
C118 C119 C122 C123 -174(4) . . . . ?
C120 C119 C122 C123 -1(5) . . . . ?
C118 C119 C122 C12Z 10(6) . . . . ?
C120 C119 C122 C12Z -177(5) . . . . ?
C118 C119 C122 C12X -122(4) . . . . ?
C120 C119 C122 C12X 51(5) . . . . ?
C118 C119 C122 C125 -40(5) . . . . ?
C120 C119 C122 C125 133(4) . . . . ?
C118 C119 C122 C124 73(4) . . . . ?
C120 C119 C122 C124 -115(3) . . . . ?
C118 C119 C122 C12Y 130(4) . . . . ?
C120 C119 C122 C12Y -58(4) . . . . ?
C120 C121 C126 C128 81(3) . . . . ?
C116 C121 C126 C128 -97(3) . . . . ?
Mg4 O12 C127 C132 -63(4) . . . . ?
Mg3 O12 C127 C132 87(2) . . . . ?
Mg4 O12 C127 C128 122(2) . . . . ?
Mg3 O12 C127 C128 -88(2) . . . . ?
C132 C127 C128 C129 1(4) . . . . ?
O12 C127 C128 C129 176(2) . . . . ?
C132 C127 C128 C126 -173(2) . . . . ?
O12 C127 C128 C126 2(4) . . . . ?
C121 C126 C128 C129 -70(3) . . . . ?
C121 C126 C128 C127 103(3) . . . . ?
C127 C128 C129 C130 -3(4) . . . . ?
C126 C128 C129 C130 171(3) . . . . ?
C128 C129 C130 C131 3(4) . . . . ?
C128 C129 C130 C133 -178(3) . . . . ?
C129 C130 C131 C132 -1(4) . . . . ?
C133 C130 C131 C132 179(2) . . . . ?
O12 C127 C132 C131 -175(2) . . . . ?
C128 C127 C132 C131 0(4) . . . . ?
O12 C127 C132 C137 -3(4) . . . . ?
C128 C127 C132 C137 172(2) . . . . ?
C130 C131 C132 C127 0(4) . . . . ?
C130 C131 C132 C137 -172(2) . . . . ?
C129 C130 C133 C135 158(3) . . . . ?
C131 C130 C133 C135 -23(4) . . . . ?
C129 C130 C133 C136 -73(3) . . . . ?
C131 C130 C133 C136 106(3) . . . . ?
C129 C130 C133 C134 38(4) . . . . ?
C131 C130 C133 C134 -143(3) . . . . ?
C96 C95 C137 C132 -86(3) . . . . ?
C94 C95 C137 C132 92(2) . . . . ?
C127 C132 C137 C95 -95(3) . . . . ?
C131 C132 C137 C95 76(3) . . . . ?
C116 O11 C138 C139 92(3) . . . . ?
Mg3 O11 C138 C139 -111(3) . . . . ?
O11 C138 C139 C140 179(3) . . . . ?
C138 C139 C140 C141 53(5) . . . . ?
C139 C140 C141 C142 46(7) . . . . ?
O4 Zn1 O16 C176 -79(2) . . . . ?
O15 Zn1 O16 C176 66.9(19) . . . . ?
O20 Zn1 O16 C176 161.2(19) . . . . ?
Mg4 O13 C143 C144 -173.7(17) . . . . ?
Mg4 O13 C143 C148 16(3) . . . . ?
O13 C143 C144 C145 -174(2) . . . . ?
C148 C143 C144 C145 -3(3) . . . . ?
O13 C143 C144 C186 6(3) . . . . ?
C148 C143 C144 C186 176.6(18) . . . . ?
C143 C144 C145 C146 9(4) . . . . ?
C186 C144 C145 C146 -171.4(19) . . . . ?
C144 C145 C146 C147 -13(3) . . . . ?
C144 C145 C146 C149 175(2) . . . . ?
C145 C146 C147 C148 14(3) . . . . ?
C149 C146 C147 C148 -174(2) . . . . ?
C146 C147 C148 C143 -10(3) . . . . ?
C146 C147 C148 C153 169(2) . . . . ?
C144 C143 C148 C147 4(3) . . . . ?
O13 C143 C148 C147 175(2) . . . . ?
C144 C143 C148 C153 -175(2) . . . . ?
O13 C143 C148 C153 -4(3) . . . . ?
C147 C146 C149 C152 178(3) . . . . ?
C145 C146 C149 C152 -11(4) . . . . ?
C147 C146 C149 C150 -62(3) . . . . ?
C145 C146 C149 C150 108(3) . . . . ?
C147 C146 C149 C151 51(3) . . . . ?
C145 C146 C149 C151 -139(2) . . . . ?
C147 C148 C153 C155 -80(3) . . . . ?
C143 C148 C153 C155 99(2) . . . . ?
Mg4 O14 C154 C155 -14(3) . . . . ?
Mg4 O14 C154 C159 174.5(15) . . . . ?
O14 C154 C155 C156 179(2) . . . . ?
C159 C154 C155 C156 -9(3) . . . . ?
O14 C154 C155 C153 2(3) . . . . ?
C159 C154 C155 C153 173.7(19) . . . . ?
C148 C153 C155 C156 85(3) . . . . ?
C148 C153 C155 C154 -98(3) . . . . ?
C154 C155 C156 C157 7(4) . . . . ?
C153 C155 C156 C157 -176(2) . . . . ?
C155 C156 C157 C158 -4(4) . . . . ?
C155 C156 C157 C160 177(2) . . . . ?
C156 C157 C158 C159 4(4) . . . . ?
C160 C157 C158 C159 -177(3) . . . . ?
C157 C158 C159 C154 -6(4) . . . . ?
C157 C158 C159 C164 177(3) . . . . ?
O14 C154 C159 C158 -180(2) . . . . ?
C155 C154 C159 C158 8(3) . . . . ?
O14 C154 C159 C164 -3(3) . . . . ?
C155 C154 C159 C164 -175(2) . . . . ?
C156 C157 C160 C16Z -178(4) . . . . ?
C158 C157 C160 C16Z 3(5) . . . . ?
C156 C157 C160 C16X 50(4) . . . . ?
C158 C157 C160 C16X -128(4) . . . . ?
C156 C157 C160 C163 -7(4) . . . . ?
C158 C157 C160 C163 174(3) . . . . ?
C156 C157 C160 C161 119(3) . . . . ?
C158 C157 C160 C161 -59(4) . . . . ?
C156 C157 C160 C16Y -62(4) . . . . ?
C158 C157 C160 C16Y 119(3) . . . . ?
C156 C157 C160 C162 -126(3) . . . . ?
C158 C157 C160 C162 55(3) . . . . ?
C158 C159 C164 C166 -95(3) . . . . ?
C154 C159 C164 C166 89(3) . . . . ?
Zn1 O15 C165 C166 175.9(17) . . . . ?
Zn1 O15 C165 C170 4(3) . . . . ?
O15 C165 C166 C167 179(2) . . . . ?
C170 C165 C166 C167 -8(4) . . . . ?
O15 C165 C166 C164 -1(4) . . . . ?
C170 C165 C166 C164 172(2) . . . . ?
C159 C164 C166 C165 -88(3) . . . . ?
C159 C164 C166 C167 92(3) . . . . ?
C165 C166 C167 C168 8(4) . . . . ?
C164 C166 C167 C168 -172(2) . . . . ?
C166 C167 C168 C169 -5(4) . . . . ?
C166 C167 C168 C171 176(3) . . . . ?
C167 C168 C169 C170 5(4) . . . . ?
C171 C168 C169 C170 -177(2) . . . . ?
C168 C169 C170 C165 -6(4) . . . . ?
C168 C169 C170 C175 178(2) . . . . ?
O15 C165 C170 C169 -180(2) . . . . ?
C166 C165 C170 C169 8(4) . . . . ?
O15 C165 C170 C175 -5(3) . . . . ?
C166 C165 C170 C175 -177(2) . . . . ?
C167 C168 C171 C172 -131(3) . . . . ?
C169 C168 C171 C172 50(4) . . . . ?
C167 C168 C171 C173 113(3) . . . . ?
C169 C168 C171 C173 -66(4) . . . . ?
C167 C168 C171 C174 -6(5) . . . . ?
C169 C168 C171 C174 175(3) . . . . ?
C169 C170 C175 C177 -86(3) . . . . ?
C165 C170 C175 C177 99(3) . . . . ?
Zn1 O16 C176 C181 -179.5(13) . . . . ?
Zn1 O16 C176 C177 3(3) . . . . ?
C170 C175 C177 C178 86(2) . . . . ?
C170 C175 C177 C176 -89(2) . . . . ?
O16 C176 C177 C178 177.0(17) . . . . ?
C181 C176 C177 C178 -2(2) . . . . ?
O16 C176 C177 C175 -8(2) . . . . ?
C181 C176 C177 C175 173.7(16) . . . . ?
C175 C177 C178 C179 -174(2) . . . . ?
C176 C177 C178 C179 1(3) . . . . ?
C177 C178 C179 C180 2(3) . . . . ?
C177 C178 C179 C182 177(2) . . . . ?
C178 C179 C180 C181 -4(3) . . . . ?
C182 C179 C180 C181 -179.7(19) . . . . ?
C179 C180 C181 C176 4(3) . . . . ?
C179 C180 C181 C186 178.8(17) . . . . ?
O16 C176 C181 C180 -179(2) . . . . ?
C177 C176 C181 C180 -1(2) . . . . ?
O16 C176 C181 C186 6(3) . . . . ?
C177 C176 C181 C186 -175.8(14) . . . . ?
C178 C179 C182 C185 -116(3) . . . . ?
C180 C179 C182 C185 59(3) . . . . ?
C178 C179 C182 C184 5(3) . . . . ?
C180 C179 C182 C184 180(2) . . . . ?
C178 C179 C182 C183 123(2) . . . . ?
C180 C179 C182 C183 -63(3) . . . . ?
C180 C181 C186 C144 -93(3) . . . . ?
C176 C181 C186 C144 82(3) . . . . ?
C143 C144 C186 C181 -89(3) . . . . ?
C145 C144 C186 C181 91(3) . . . . ?
